data_7109615
loop_
_publ_author_name
'George F. S. Whitehead'
'Bryony Cross'
'Laura Carthy'
'Victoria A. Milway'
'Harapriya Rath'
'Antonio Fernandez'
'Sarah L. Heath'
'Christopher A. Muryn'
'Robin G. Pritchard'
'Simon J. Teat'
'Grigore A. Timco'
'Richard E. P. Winpenny'

_publ_section_title
;
 Rings and threads as linkers in metal-organic frameworks and
 poly-rotaxanes
;
_journal_name_full Chem.Commun.
_journal_page_first 7195
_journal_paper_doi 10.1039/c3cc42300j
_journal_volume 49
_journal_year 2013
_chemical_formula_sum 'C222 H357 Cr14 Cu F28 N4 Ni2 O68'
_chemical_formula_weight 5611.08
_space_group_IT_number 14
_symmetry_cell_setting monoclinic
_symmetry_space_group_name_Hall '-P 2ybc'
_symmetry_space_group_name_H-M 'P 1 21/c 1'
_atom_sites_solution_hydrogens geom
_atom_sites_solution_primary direct
_atom_sites_solution_secondary difmap
_audit_creation_method SHELXL-97
_audit_update_record
;
2012-07-27 
;
_cell_angle_alpha 90.00
_cell_angle_beta 93.963(3)
_cell_angle_gamma 90.00
_cell_formula_units_Z 4
_cell_length_a 49.322(2)
_cell_length_b 19.4560(9)
_cell_length_c 30.1093(15)
_cell_measurement_reflns_used 9596
_cell_measurement_temperature 100(2)
_cell_measurement_theta_max 66.134
_cell_measurement_theta_min 2.818
_cell_volume 28824(2)
_computing_cell_refinement 'Bruker APEX SERVER'
_computing_data_collection 'Bruker APEX SERVER'
_computing_data_reduction 'Bruker APEX SERVER'
_computing_molecular_graphics 'Bruker SHELXTL'
_computing_publication_material 'Bruker SHELXTL'
_computing_structure_refinement 'SHELXL-97 (Sheldrick, 2008)'
_computing_structure_solution 'SHELXS-97 (Sheldrick, 2008)'
_diffrn_ambient_temperature 100(2)
_diffrn_measured_fraction_theta_full 0.969
_diffrn_measured_fraction_theta_max 0.969
_diffrn_measurement_device_type 'Bruker Prospector'
_diffrn_measurement_method 'phi and omega scans;1 degree slicing'
_diffrn_radiation_monochromator graphite
_diffrn_radiation_source 'fine-focus sealed tube'
_diffrn_radiation_type CuK\a
_diffrn_radiation_wavelength 1.54178
_diffrn_reflns_av_R_equivalents 0.1363
_diffrn_reflns_av_sigmaI/netI 0.1049
_diffrn_reflns_limit_h_max 50
_diffrn_reflns_limit_h_min -54
_diffrn_reflns_limit_k_max 21
_diffrn_reflns_limit_k_min -21
_diffrn_reflns_limit_l_max 30
_diffrn_reflns_limit_l_min -33
_diffrn_reflns_number 197462
_diffrn_reflns_theta_full 59.20
_diffrn_reflns_theta_max 59.20
_diffrn_reflns_theta_min 2.44
_exptl_absorpt_coefficient_mu 5.116
_exptl_absorpt_correction_T_max 0.7516
_exptl_absorpt_correction_T_min 0.3631
_exptl_absorpt_correction_type multi-scan
_exptl_absorpt_process_details 'repeated and equilalent reflections'
_exptl_crystal_colour green
_exptl_crystal_density_diffrn 1.293
_exptl_crystal_density_method 'not measured'
_exptl_crystal_description Needle
_exptl_crystal_F_000 11736
_exptl_crystal_size_max 0.420
_exptl_crystal_size_mid 0.100
_exptl_crystal_size_min 0.100
_refine_diff_density_max 1.809
_refine_diff_density_min -1.198
_refine_diff_density_rms 0.130
_refine_ls_extinction_method none
_refine_ls_goodness_of_fit_ref 1.010
_refine_ls_hydrogen_treatment constr
_refine_ls_matrix_type full
_refine_ls_number_parameters 3188
_refine_ls_number_reflns 40453
_refine_ls_number_restraints 1849
_refine_ls_restrained_S_all 0.991
_refine_ls_R_factor_all 0.1749
_refine_ls_R_factor_gt 0.1060
_refine_ls_shift/su_max 0.003
_refine_ls_shift/su_mean 0.000
_refine_ls_structure_factor_coef Fsqd
_refine_ls_weighting_details 'calc w=1/[\s^2^(Fo^2^)+(0.1029P)^2^+411.8141P] where P=(Fo^2^+2Fc^2^)/3'
_refine_ls_weighting_scheme calc
_refine_ls_wR_factor_gt 0.2478
_refine_ls_wR_factor_ref 0.2909
_reflns_number_gt 24204
_reflns_number_total 40453
_reflns_threshold_expression >2sigma(I)
_cod_data_source_file c3cc42300j.txt
_cod_data_source_block xrepw60
_cod_original_sg_symbol_H-M P2(1)/c
_cod_database_code 7109615

loop_
_symmetry_equiv_pos_as_xyz
'x, y, z'
'-x, y+1/2, -z+1/2'
'-x, -y, -z'
'x, -y-1/2, z-1/2'

loop_
_atom_site_label
_atom_site_type_symbol
_atom_site_fract_x
_atom_site_fract_y
_atom_site_fract_z
_atom_site_U_iso_or_equiv
_atom_site_adp_type
_atom_site_occupancy
_atom_site_symmetry_multiplicity
_atom_site_calc_flag
_atom_site_refinement_flags
_atom_site_disorder_assembly
_atom_site_disorder_group
Cr1 Cr 0.08427(4) 0.45626(9) 0.20734(6) 0.0380(5) Uani 0.88 1 d P . .
Cr2 Cr 0.10915(4) 0.30542(9) 0.24884(5) 0.0336(4) Uani 0.88 1 d P . .
Cr3 Cr 0.13913(4) 0.25997(8) 0.34903(5) 0.0309(4) Uani 0.88 1 d P . .
Cr4 Cr 0.17609(4) 0.34489(8) 0.43078(5) 0.0316(4) Uani 0.88 1 d P . .
Cr5 Cr 0.17570(3) 0.50652(8) 0.47070(5) 0.0249(4) Uani 0.88 1 d P . .
Cr6 Cr 0.15933(3) 0.65828(8) 0.42167(5) 0.0235(4) Uani 0.88 1 d P . .
Cr7 Cr 0.11659(3) 0.70093(8) 0.33389(5) 0.0270(4) Uani 0.88 1 d P . .
Cr8 Cr 0.09375(4) 0.62304(9) 0.23823(6) 0.0378(5) Uani 0.88 1 d P . .
Ni1 Ni 0.08427(4) 0.45626(9) 0.20734(6) 0.0380(5) Uani 0.13 1 d P . .
Ni2 Ni 0.10915(4) 0.30542(9) 0.24884(5) 0.0336(4) Uani 0.13 1 d P . .
Ni3 Ni 0.13913(4) 0.25997(8) 0.34903(5) 0.0309(4) Uani 0.13 1 d P . .
Ni4 Ni 0.17609(4) 0.34489(8) 0.43078(5) 0.0316(4) Uani 0.13 1 d P . .
Ni5 Ni 0.17570(3) 0.50652(8) 0.47070(5) 0.0249(4) Uani 0.13 1 d P . .
Ni6 Ni 0.15933(3) 0.65828(8) 0.42167(5) 0.0235(4) Uani 0.13 1 d P . .
Ni7 Ni 0.11659(3) 0.70093(8) 0.33389(5) 0.0270(4) Uani 0.13 1 d P . .
Ni8 Ni 0.09375(4) 0.62304(9) 0.23823(6) 0.0378(5) Uani 0.13 1 d P . .
F1 F 0.09506(10) 0.3972(3) 0.25767(16) 0.0284(13) Uani 1 1 d . . .
F2 F 0.13428(11) 0.3243(3) 0.30072(17) 0.0301(13) Uani 1 1 d . . .
F3 F 0.14437(11) 0.3375(3) 0.38899(17) 0.0299(13) Uani 1 1 d . . .
F4 F 0.17505(10) 0.4423(3) 0.42270(16) 0.0246(12) Uani 1 1 d . . .
F5 F 0.15187(10) 0.5635(2) 0.43389(16) 0.0233(12) Uani 1 1 d . . .
F6 F 0.14506(9) 0.6444(2) 0.36171(16) 0.0220(12) Uani 1 1 d . . .
F7 F 0.10276(10) 0.6212(3) 0.30229(18) 0.0293(13) Uani 1 1 d . . .
F8 F 0.10621(11) 0.5289(3) 0.23825(18) 0.0367(14) Uani 1 1 d . . .
Cr11 Cr 0.31730(3) 0.49443(8) 0.04459(5) 0.0216(4) Uani 0.88 1 d P . .
Cr12 Cr 0.34044(3) 0.34388(8) 0.08977(5) 0.0204(4) Uani 0.88 1 d P . .
Cr13 Cr 0.38429(3) 0.30645(8) 0.17830(5) 0.0198(4) Uani 0.88 1 d P . .
Cr14 Cr 0.40706(3) 0.39066(8) 0.27213(5) 0.0217(4) Uani 0.88 1 d P . .
Cr15 Cr 0.41128(3) 0.55750(8) 0.30659(5) 0.0206(4) Uani 0.88 1 d P . .
Cr16 Cr 0.40066(3) 0.70540(8) 0.24915(5) 0.0212(4) Uani 0.88 1 d P . .
Cr17 Cr 0.35916(3) 0.74494(8) 0.15853(5) 0.0208(4) Uani 0.88 1 d P . .
Cr18 Cr 0.33279(3) 0.66081(8) 0.06685(5) 0.0230(4) Uani 0.88 1 d P . .
Ni11 Ni 0.31730(3) 0.49443(8) 0.04459(5) 0.0216(4) Uani 0.13 1 d P . .
Ni12 Ni 0.34044(3) 0.34388(8) 0.08977(5) 0.0204(4) Uani 0.13 1 d P . .
Ni13 Ni 0.38429(3) 0.30645(8) 0.17830(5) 0.0198(4) Uani 0.13 1 d P . .
Ni14 Ni 0.40706(3) 0.39066(8) 0.27213(5) 0.0217(4) Uani 0.13 1 d P . .
Ni15 Ni 0.41128(3) 0.55750(8) 0.30659(5) 0.0206(4) Uani 0.13 1 d P . .
Ni16 Ni 0.40066(3) 0.70540(8) 0.24915(5) 0.0212(4) Uani 0.13 1 d P . .
Ni17 Ni 0.35916(3) 0.74494(8) 0.15853(5) 0.0208(4) Uani 0.13 1 d P . .
Ni18 Ni 0.33279(3) 0.66081(8) 0.06685(5) 0.0230(4) Uani 0.13 1 d P . .
Cu1 Cu 0.0000 0.5000 0.5000 0.0689(10) Uani 1 2 d S . .
Cu2 Cu 0.5000 0.5000 0.0000 0.0342(5) Uani 1 2 d S . .
F11 F 0.34485(9) 0.4396(2) 0.07618(15) 0.0190(11) Uani 1 1 d . . .
F12 F 0.35502(9) 0.3606(2) 0.14946(16) 0.0194(11) Uani 1 1 d . . .
F13 F 0.39737(10) 0.3886(2) 0.20756(16) 0.0219(12) Uani 1 1 d . . .
F14 F 0.39276(10) 0.4834(3) 0.27179(16) 0.0258(12) Uani 1 1 d . . .
F15 F 0.40855(10) 0.6083(3) 0.25023(15) 0.0206(11) Uani 1 1 d . . .
F16 F 0.37055(10) 0.6820(2) 0.20531(15) 0.0216(12) Uani 1 1 d . . .
F17 F 0.35918(10) 0.6684(2) 0.11709(15) 0.0214(12) Uani 1 1 d . . .
F18 F 0.32538(10) 0.5681(2) 0.08521(15) 0.0206(11) Uani 1 1 d . . .
C1 C 0.1329(3) 0.3835(9) 0.1782(4) 0.0575(17) Uani 1 1 d U . .
C2 C 0.1511(2) 0.3779(8) 0.1384(4) 0.0581(16) Uani 1 1 d U . .
C3 C 0.1614(2) 0.4493(7) 0.1267(4) 0.0584(17) Uani 1 1 d U . .
H1A H 0.1731 0.4672 0.1517 0.088 Uiso 1 1 calc R . .
H2B H 0.1459 0.4803 0.1208 0.088 Uiso 1 1 calc R . .
H3C H 0.1718 0.4463 0.1002 0.088 Uiso 1 1 calc R . .
C4 C 0.1327(2) 0.3506(8) 0.0994(4) 0.0583(17) Uani 1 1 d U . .
H4A H 0.1430 0.3485 0.0727 0.088 Uiso 1 1 calc R . .
H5B H 0.1171 0.3814 0.0940 0.088 Uiso 1 1 calc R . .
H6C H 0.1263 0.3045 0.1065 0.088 Uiso 1 1 calc R . .
C5 C 0.1742(2) 0.3300(8) 0.1497(4) 0.0584(17) Uani 1 1 d U . .
H7A H 0.1672 0.2869 0.1612 0.088 Uiso 1 1 calc R . .
H8B H 0.1868 0.3511 0.1724 0.088 Uiso 1 1 calc R . .
H9C H 0.1838 0.3207 0.1230 0.088 Uiso 1 1 calc R . .
C6 C 0.0653(4) 0.3199(11) 0.1770(6) 0.093(2) Uani 1 1 d U . .
C7 C 0.0455(4) 0.2794(10) 0.1458(6) 0.094(2) Uani 1 1 d U . .
C8 C 0.0182(3) 0.2901(9) 0.1589(5) 0.094(2) Uani 1 1 d U . .
H10A H 0.0052 0.2714 0.1359 0.141 Uiso 1 1 calc R . .
H11B H 0.0149 0.3395 0.1622 0.141 Uiso 1 1 calc R . .
H12C H 0.0159 0.2668 0.1872 0.141 Uiso 1 1 calc R . .
C9 C 0.0462(3) 0.3118(9) 0.1004(5) 0.094(2) Uani 1 1 d U . .
H13A H 0.0650 0.3215 0.0942 0.142 Uiso 1 1 calc R . .
H14B H 0.0358 0.3548 0.0997 0.142 Uiso 1 1 calc R . .
H15C H 0.0381 0.2802 0.0778 0.142 Uiso 1 1 calc R . .
C10 C 0.0523(3) 0.2091(9) 0.1391(6) 0.094(2) Uani 1 1 d U . .
H16A H 0.0571 0.1873 0.1679 0.141 Uiso 1 1 calc R . .
H17B H 0.0678 0.2063 0.1204 0.141 Uiso 1 1 calc R . .
H18C H 0.0367 0.1853 0.1243 0.141 Uiso 1 1 calc R . .
C11 C 0.0808(3) 0.2604(10) 0.3294(7) 0.097(3) Uani 1 1 d U . .
C12 C 0.0532(3) 0.2417(11) 0.3441(6) 0.098(3) Uani 1 1 d U . .
C13 C 0.0550(3) 0.1864(10) 0.3747(6) 0.098(3) Uani 1 1 d U . .
H19A H 0.0620 0.1457 0.3601 0.147 Uiso 1 1 calc R . .
H20B H 0.0370 0.1764 0.3847 0.147 Uiso 1 1 calc R . .
H21C H 0.0674 0.1989 0.4003 0.147 Uiso 1 1 calc R . .
C14 C 0.0324(3) 0.2301(10) 0.3069(6) 0.098(3) Uani 1 1 d U . .
H22A H 0.0386 0.1937 0.2875 0.147 Uiso 1 1 calc R . .
H23B H 0.0296 0.2726 0.2898 0.147 Uiso 1 1 calc R . .
H24C H 0.0152 0.2162 0.3189 0.147 Uiso 1 1 calc R . .
C15 C 0.0404(3) 0.3047(10) 0.3632(6) 0.098(3) Uani 1 1 d U . .
H25A H 0.0226 0.2927 0.3733 0.147 Uiso 1 1 calc R . .
H26B H 0.0383 0.3403 0.3402 0.147 Uiso 1 1 calc R . .
H27C H 0.0521 0.3218 0.3883 0.147 Uiso 1 1 calc R . .
C16 C 0.1282(4) 0.1665(7) 0.2716(5) 0.089(2) Uani 1 1 d U . .
C17 C 0.1265(4) 0.0931(7) 0.2569(5) 0.089(2) Uani 1 1 d U . .
C18 C 0.1223(4) 0.0850(7) 0.2073(5) 0.089(2) Uani 1 1 d U . .
H28A H 0.1060 0.1105 0.1964 0.134 Uiso 1 1 calc R . .
H29B H 0.1199 0.0362 0.1999 0.134 Uiso 1 1 calc R . .
H30C H 0.1381 0.1031 0.1932 0.134 Uiso 1 1 calc R . .
C19 C 0.1520(4) 0.0563(7) 0.2744(5) 0.089(2) Uani 1 1 d U . .
H31A H 0.1678 0.0767 0.2614 0.134 Uiso 1 1 calc R . .
H32B H 0.1507 0.0076 0.2662 0.134 Uiso 1 1 calc R . .
H33C H 0.1540 0.0606 0.3068 0.134 Uiso 1 1 calc R . .
C20 C 0.1026(4) 0.0609(7) 0.2796(5) 0.090(2) Uani 1 1 d U . .
H34A H 0.1050 0.0687 0.3118 0.134 Uiso 1 1 calc R . .
H35B H 0.1020 0.0113 0.2737 0.134 Uiso 1 1 calc R . .
H36C H 0.0856 0.0820 0.2679 0.134 Uiso 1 1 calc R . .
C21 C 0.1986(2) 0.2929(6) 0.3505(4) 0.0445(14) Uani 1 1 d U . .
C22 C 0.2237(2) 0.2836(6) 0.3235(4) 0.0449(13) Uani 1 1 d U . .
C23 C 0.2159(2) 0.3073(6) 0.2753(4) 0.0451(14) Uani 1 1 d U . .
H37A H 0.2103 0.3556 0.2755 0.068 Uiso 1 1 calc R . .
H38B H 0.2008 0.2790 0.2626 0.068 Uiso 1 1 calc R . .
H39C H 0.2316 0.3022 0.2573 0.068 Uiso 1 1 calc R . .
C24 C 0.2472(2) 0.3263(6) 0.3432(4) 0.0451(14) Uani 1 1 d U . .
H40A H 0.2417 0.3747 0.3440 0.068 Uiso 1 1 calc R . .
H41B H 0.2627 0.3215 0.3248 0.068 Uiso 1 1 calc R . .
H42C H 0.2523 0.3105 0.3735 0.068 Uiso 1 1 calc R . .
C25 C 0.2305(2) 0.2075(6) 0.3237(4) 0.0450(14) Uani 1 1 d U . .
H43A H 0.2468 0.2000 0.3075 0.068 Uiso 1 1 calc R . .
H44B H 0.2153 0.1818 0.3093 0.068 Uiso 1 1 calc R . .
H45C H 0.2339 0.1917 0.3545 0.068 Uiso 1 1 calc R . .
C26 C 0.1635(3) 0.1951(6) 0.4293(4) 0.0543(16) Uani 1 1 d U . .
C27 C 0.1701(3) 0.1276(6) 0.4533(4) 0.0546(15) Uani 1 1 d U . .
C28 C 0.1872(3) 0.0876(6) 0.4212(4) 0.0551(16) Uani 1 1 d U . .
H46A H 0.1932 0.0441 0.4350 0.083 Uiso 1 1 calc R . .
H47B H 0.2031 0.1150 0.4145 0.083 Uiso 1 1 calc R . .
H48C H 0.1761 0.0781 0.3935 0.083 Uiso 1 1 calc R . .
C29 C 0.1868(3) 0.1408(6) 0.4967(4) 0.0549(16) Uani 1 1 d U . .
H49A H 0.1767 0.1709 0.5157 0.082 Uiso 1 1 calc R . .
H50B H 0.2040 0.1629 0.4904 0.082 Uiso 1 1 calc R . .
H51C H 0.1906 0.0970 0.5121 0.082 Uiso 1 1 calc R . .
C30 C 0.1445(3) 0.0902(6) 0.4612(4) 0.0549(16) Uani 1 1 d U . .
H52A H 0.1327 0.1199 0.4776 0.082 Uiso 1 1 calc R . .
H53B H 0.1489 0.0485 0.4785 0.082 Uiso 1 1 calc R . .
H54C H 0.1352 0.0776 0.4325 0.082 Uiso 1 1 calc R . .
C31 C 0.1413(3) 0.3979(8) 0.5015(4) 0.0577(16) Uani 1 1 d U . .
C32 C 0.1244(3) 0.3743(8) 0.5387(4) 0.0582(16) Uani 1 1 d U . .
C33 C 0.1064(3) 0.3151(7) 0.5236(4) 0.0586(16) Uani 1 1 d U . .
H55A H 0.0946 0.3292 0.4977 0.088 Uiso 1 1 calc R . .
H56B H 0.0952 0.3015 0.5478 0.088 Uiso 1 1 calc R . .
H57C H 0.1177 0.2762 0.5155 0.088 Uiso 1 1 calc R . .
C34 C 0.1444(2) 0.3504(7) 0.5769(4) 0.0586(16) Uani 1 1 d U . .
H58A H 0.1580 0.3200 0.5651 0.088 Uiso 1 1 calc R . .
H59B H 0.1345 0.3254 0.5989 0.088 Uiso 1 1 calc R . .
H60C H 0.1534 0.3904 0.5910 0.088 Uiso 1 1 calc R . .
C35 C 0.1082(3) 0.4334(7) 0.5549(4) 0.0585(16) Uani 1 1 d U . .
H61A H 0.1205 0.4673 0.5696 0.088 Uiso 1 1 calc R . .
H62B H 0.0955 0.4165 0.5761 0.088 Uiso 1 1 calc R . .
H63C H 0.0979 0.4550 0.5296 0.088 Uiso 1 1 calc R . .
C36 C 0.2139(3) 0.3973(7) 0.5021(5) 0.0642(18) Uani 1 1 d U . .
C37 C 0.2385(3) 0.3826(7) 0.5350(5) 0.0649(18) Uani 1 1 d U . .
C38 C 0.2573(3) 0.3342(7) 0.5150(4) 0.0651(18) Uani 1 1 d U . .
H64A H 0.2657 0.3568 0.4903 0.098 Uiso 1 1 calc R . .
H65B H 0.2472 0.2937 0.5038 0.098 Uiso 1 1 calc R . .
H66C H 0.2715 0.3200 0.5375 0.098 Uiso 1 1 calc R . .
C39 C 0.2263(3) 0.3438(7) 0.5743(4) 0.0653(18) Uani 1 1 d U . .
H67A H 0.2176 0.3012 0.5632 0.098 Uiso 1 1 calc R . .
H68B H 0.2127 0.3730 0.5873 0.098 Uiso 1 1 calc R . .
H69C H 0.2408 0.3329 0.5971 0.098 Uiso 1 1 calc R . .
C40 C 0.2503(3) 0.4484(7) 0.5537(5) 0.0653(18) Uani 1 1 d U . .
H70A H 0.2653 0.4380 0.5759 0.098 Uiso 1 1 calc R . .
H71B H 0.2362 0.4743 0.5679 0.098 Uiso 1 1 calc R . .
H72C H 0.2572 0.4759 0.5296 0.098 Uiso 1 1 calc R . .
C41 C 0.2126(2) 0.5936(6) 0.4202(4) 0.0395(13) Uani 1 1 d U . .
C42 C 0.2421(2) 0.5994(6) 0.4074(4) 0.0398(13) Uani 1 1 d U . .
C43 C 0.2520(2) 0.5279(6) 0.3956(4) 0.0402(13) Uani 1 1 d U . .
H73A H 0.2532 0.4990 0.4223 0.060 Uiso 1 1 calc R . .
H74B H 0.2700 0.5315 0.3838 0.060 Uiso 1 1 calc R . .
H75C H 0.2392 0.5073 0.3730 0.060 Uiso 1 1 calc R . .
C44 C 0.2588(2) 0.6248(6) 0.4492(4) 0.0400(13) Uani 1 1 d U . .
H76A H 0.2573 0.5915 0.4733 0.060 Uiso 1 1 calc R . .
H77B H 0.2518 0.6694 0.4582 0.060 Uiso 1 1 calc R . .
H78C H 0.2779 0.6295 0.4426 0.060 Uiso 1 1 calc R . .
C45 C 0.2444(2) 0.6495(6) 0.3689(4) 0.0400(13) Uani 1 1 d U . .
H79A H 0.2635 0.6542 0.3625 0.060 Uiso 1 1 calc R . .
H80B H 0.2372 0.6944 0.3770 0.060 Uiso 1 1 calc R . .
H81C H 0.2339 0.6320 0.3424 0.060 Uiso 1 1 calc R . .
C46 C 0.1757(3) 0.6374(9) 0.5170(5) 0.075(2) Uani 1 1 d U . .
C47 C 0.1771(3) 0.6749(8) 0.5619(5) 0.075(2) Uani 1 1 d U . .
C48 C 0.1917(3) 0.6323(8) 0.5972(4) 0.075(2) Uani 1 1 d U . .
H82A H 0.2101 0.6224 0.5888 0.113 Uiso 1 1 calc R . .
H83B H 0.1819 0.5891 0.6006 0.113 Uiso 1 1 calc R . .
H84C H 0.1927 0.6575 0.6255 0.113 Uiso 1 1 calc R . .
C49 C 0.1909(3) 0.7432(8) 0.5576(5) 0.075(2) Uani 1 1 d U . .
H85A H 0.2090 0.7361 0.5468 0.113 Uiso 1 1 calc R . .
H86B H 0.1927 0.7658 0.5867 0.113 Uiso 1 1 calc R . .
H87C H 0.1801 0.7721 0.5365 0.113 Uiso 1 1 calc R . .
C50 C 0.1488(3) 0.6834(8) 0.5757(5) 0.076(2) Uani 1 1 d U . .
H88A H 0.1490 0.7124 0.6023 0.113 Uiso 1 1 calc R . .
H89B H 0.1412 0.6383 0.5823 0.113 Uiso 1 1 calc R . .
H90C H 0.1375 0.7051 0.5515 0.113 Uiso 1 1 calc R . .
C51 C 0.1001(3) 0.6871(12) 0.4232(6) 0.108(3) Uani 1 1 d U . .
C52 C 0.0768(3) 0.7039(13) 0.4515(6) 0.109(3) Uani 1 1 d U . .
C53 C 0.0764(3) 0.6542(11) 0.4864(6) 0.109(3) Uani 1 1 d U . .
H91A H 0.0802 0.6085 0.4746 0.164 Uiso 1 1 calc R . .
H92B H 0.0585 0.6541 0.4986 0.164 Uiso 1 1 calc R . .
H93C H 0.0903 0.6658 0.5100 0.164 Uiso 1 1 calc R . .
C54 C 0.0849(3) 0.7738(11) 0.4732(6) 0.109(3) Uani 1 1 d U . .
H94A H 0.0980 0.7661 0.4987 0.164 Uiso 1 1 calc R . .
H95B H 0.0687 0.7966 0.4832 0.164 Uiso 1 1 calc R . .
H96C H 0.0932 0.8030 0.4513 0.164 Uiso 1 1 calc R . .
C55 C 0.0503(3) 0.7111(11) 0.4254(6) 0.109(3) Uani 1 1 d U . .
H97A H 0.0523 0.7427 0.4005 0.163 Uiso 1 1 calc R . .
H98B H 0.0367 0.7292 0.4445 0.163 Uiso 1 1 calc R . .
H99C H 0.0444 0.6660 0.4138 0.163 Uiso 1 1 calc R . .
C56 C 0.1511(3) 0.7982(6) 0.3895(4) 0.0530(15) Uani 1 1 d U . .
C57 C 0.1587(3) 0.8731(6) 0.3968(4) 0.0536(15) Uani 1 1 d U . .
C58 C 0.1842(3) 0.8836(6) 0.3707(4) 0.0540(15) Uani 1 1 d U . .
H100 H 0.1981 0.8499 0.3806 0.081 Uiso 1 1 calc R . .
H101 H 0.1913 0.9301 0.3762 0.081 Uiso 1 1 calc R . .
H102 H 0.1794 0.8776 0.3388 0.081 Uiso 1 1 calc R . .
C59 C 0.1654(3) 0.8870(6) 0.4449(4) 0.0540(16) Uani 1 1 d U . .
H103 H 0.1701 0.9356 0.4490 0.081 Uiso 1 1 calc R . .
H104 H 0.1808 0.8584 0.4557 0.081 Uiso 1 1 calc R . .
H105 H 0.1496 0.8762 0.4618 0.081 Uiso 1 1 calc R . .
C60 C 0.1374(3) 0.9198(6) 0.3759(4) 0.0540(16) Uani 1 1 d U . .
H106 H 0.1211 0.9175 0.3926 0.081 Uiso 1 1 calc R . .
H107 H 0.1329 0.9055 0.3451 0.081 Uiso 1 1 calc R . .
H108 H 0.1443 0.9670 0.3763 0.081 Uiso 1 1 calc R . .
O25 O 0.14005(13) 0.7256(4) 0.2876(2) 0.0334(17) Uani 1 1 d . . .
O26 O 0.13156(15) 0.6535(4) 0.2295(2) 0.0423(19) Uani 1 1 d . . .
C61 C 0.1450(2) 0.6992(7) 0.2503(4) 0.0535(15) Uani 1 1 d DU . .
C62 C 0.1704(2) 0.7303(6) 0.2299(4) 0.0540(15) Uani 1 1 d DU . .
C63 C 0.1743(2) 0.6947(6) 0.1859(4) 0.0543(15) Uani 1 1 d DU . .
H109 H 0.1584 0.7033 0.1652 0.082 Uiso 1 1 calc R . .
H110 H 0.1763 0.6451 0.1909 0.082 Uiso 1 1 calc R . .
H111 H 0.1906 0.7127 0.1733 0.082 Uiso 1 1 calc R . .
C64 C 0.1950(2) 0.7184(7) 0.2634(4) 0.0542(16) Uani 1 1 d DU . .
H112 H 0.1984 0.6689 0.2667 0.081 Uiso 1 1 calc R . .
H113 H 0.1912 0.7378 0.2924 0.081 Uiso 1 1 calc R . .
H114 H 0.2111 0.7408 0.2526 0.081 Uiso 1 1 calc R . .
C65 C 0.1651(2) 0.8070(6) 0.2231(4) 0.0542(15) Uani 1 1 d DU . .
H115 H 0.1806 0.8281 0.2097 0.081 Uiso 1 1 calc R . .
H116 H 0.1626 0.8287 0.2520 0.081 Uiso 1 1 calc R . .
H117 H 0.1486 0.8135 0.2034 0.081 Uiso 1 1 calc R . .
C66 C 0.0777(3) 0.7628(8) 0.2698(5) 0.0698(19) Uani 1 1 d U . .
C67 C 0.0610(3) 0.8248(7) 0.2568(5) 0.0703(19) Uani 1 1 d U . .
C68 C 0.0795(3) 0.8737(7) 0.2354(5) 0.0705(19) Uani 1 1 d U . .
H118 H 0.0953 0.8837 0.2560 0.106 Uiso 1 1 calc R . .
H119 H 0.0698 0.9165 0.2279 0.106 Uiso 1 1 calc R . .
H120 H 0.0857 0.8531 0.2082 0.106 Uiso 1 1 calc R . .
C69 C 0.0540(3) 0.8657(7) 0.2987(5) 0.0710(19) Uani 1 1 d U . .
H121 H 0.0405 0.8401 0.3146 0.106 Uiso 1 1 calc R . .
H122 H 0.0465 0.9106 0.2897 0.106 Uiso 1 1 calc R . .
H123 H 0.0705 0.8722 0.3183 0.106 Uiso 1 1 calc R . .
C70 C 0.0376(3) 0.8070(7) 0.2245(5) 0.0705(19) Uani 1 1 d U . .
H124 H 0.0443 0.7823 0.1991 0.106 Uiso 1 1 calc R . .
H125 H 0.0284 0.8493 0.2140 0.106 Uiso 1 1 calc R . .
H126 H 0.0247 0.7779 0.2392 0.106 Uiso 1 1 calc R . .
O29 O 0.08681(18) 0.6236(4) 0.1742(3) 0.060(2) Uani 1 1 d . A .
O30 O 0.07274(19) 0.5175(4) 0.1575(3) 0.063(3) Uani 1 1 d . A .
C71 C 0.0777(3) 0.5791(9) 0.1484(4) 0.087(2) Uani 1 1 d DU . .
C72X C 0.0751(6) 0.6023(13) 0.0989(6) 0.087(2) Uani 0.428(13) 1 d PDU A 1
C73X C 0.0986(6) 0.6481(17) 0.0876(10) 0.087(2) Uani 0.428(13) 1 d PDU A 1
H127 H 0.1141 0.6195 0.0809 0.131 Uiso 0.428(13) 1 calc PR A 1
H128 H 0.1037 0.6779 0.1131 0.131 Uiso 0.428(13) 1 calc PR A 1
H129 H 0.0930 0.6765 0.0617 0.131 Uiso 0.428(13) 1 calc PR A 1
C74X C 0.0734(8) 0.5387(14) 0.0684(8) 0.087(2) Uani 0.428(13) 1 d PDU A 1
H130 H 0.0544 0.5255 0.0624 0.131 Uiso 0.428(13) 1 calc PR A 1
H131 H 0.0834 0.5006 0.0832 0.131 Uiso 0.428(13) 1 calc PR A 1
H132 H 0.0814 0.5494 0.0403 0.131 Uiso 0.428(13) 1 calc PR A 1
C75X C 0.0487(6) 0.6429(18) 0.0923(10) 0.087(2) Uani 0.428(13) 1 d PDU A 1
H133 H 0.0346 0.6204 0.1085 0.131 Uiso 0.428(13) 1 calc PR A 1
H134 H 0.0429 0.6446 0.0605 0.131 Uiso 0.428(13) 1 calc PR A 1
H135 H 0.0516 0.6897 0.1036 0.131 Uiso 0.428(13) 1 calc PR A 1
C72Y C 0.0690(5) 0.6022(11) 0.1003(5) 0.087(2) Uani 0.572(13) 1 d PDU A 2
C73Y C 0.0625(6) 0.6783(11) 0.1008(8) 0.087(2) Uani 0.572(13) 1 d PDU A 2
H136 H 0.0449 0.6854 0.1132 0.131 Uiso 0.572(13) 1 calc PR A 2
H137 H 0.0618 0.6963 0.0703 0.131 Uiso 0.572(13) 1 calc PR A 2
H138 H 0.0767 0.7025 0.1191 0.131 Uiso 0.572(13) 1 calc PR A 2
C74Y C 0.0449(5) 0.5601(13) 0.0799(7) 0.087(2) Uani 0.572(13) 1 d PDU A 2
H139 H 0.0501 0.5116 0.0787 0.131 Uiso 0.572(13) 1 calc PR A 2
H140 H 0.0399 0.5767 0.0497 0.131 Uiso 0.572(13) 1 calc PR A 2
H141 H 0.0294 0.5652 0.0982 0.131 Uiso 0.572(13) 1 calc PR A 2
C75Y C 0.0941(5) 0.5865(15) 0.0753(7) 0.087(2) Uani 0.572(13) 1 d PDU A 2
H142 H 0.0988 0.5377 0.0789 0.131 Uiso 0.572(13) 1 calc PR A 2
H143 H 0.1093 0.6147 0.0874 0.131 Uiso 0.572(13) 1 calc PR A 2
H144 H 0.0904 0.5968 0.0436 0.131 Uiso 0.572(13) 1 calc PR A 2
C76 C 0.0428(3) 0.5423(9) 0.2458(5) 0.0673(18) Uani 1 1 d U . .
C77 C 0.0120(3) 0.5450(8) 0.2496(5) 0.0677(18) Uani 1 1 d U . .
C78 C 0.0040(3) 0.6105(8) 0.2737(5) 0.0680(18) Uani 1 1 d U . .
H145 H 0.0074 0.6506 0.2552 0.102 Uiso 1 1 calc R . .
H146 H 0.0149 0.6143 0.3021 0.102 Uiso 1 1 calc R . .
H147 H -0.0153 0.6086 0.2793 0.102 Uiso 1 1 calc R . .
C79 C -0.0003(3) 0.5428(8) 0.2024(5) 0.0681(18) Uani 1 1 d U . .
H148 H 0.0069 0.5810 0.1855 0.102 Uiso 1 1 calc R . .
H149 H -0.0201 0.5469 0.2023 0.102 Uiso 1 1 calc R . .
H150 H 0.0044 0.4991 0.1886 0.102 Uiso 1 1 calc R . .
C80 C 0.0025(3) 0.4804(8) 0.2734(5) 0.0679(18) Uani 1 1 d U . .
H151 H -0.0174 0.4781 0.2708 0.102 Uiso 1 1 calc R . .
H152 H 0.0089 0.4822 0.3049 0.102 Uiso 1 1 calc R . .
H153 H 0.0100 0.4395 0.2597 0.102 Uiso 1 1 calc R . .
C101 C 0.3566(2) 0.3095(8) 0.2629(4) 0.0537(16) Uani 1 1 d U . .
C102 C 0.3322(2) 0.2782(7) 0.2841(4) 0.0544(15) Uani 1 1 d U . .
C103 C 0.3068(2) 0.2871(7) 0.2520(4) 0.0546(16) Uani 1 1 d U . .
H154 H 0.3037 0.3361 0.2462 0.082 Uiso 1 1 calc R . .
H155 H 0.2910 0.2673 0.2653 0.082 Uiso 1 1 calc R . .
H156 H 0.3097 0.2635 0.2239 0.082 Uiso 1 1 calc R . .
C104 C 0.3377(2) 0.1998(7) 0.2904(4) 0.0549(16) Uani 1 1 d U . .
H157 H 0.3404 0.1788 0.2615 0.082 Uiso 1 1 calc R . .
H158 H 0.3221 0.1782 0.3034 0.082 Uiso 1 1 calc R . .
H159 H 0.3541 0.1932 0.3104 0.082 Uiso 1 1 calc R . .
C105 C 0.3281(2) 0.3105(7) 0.3288(4) 0.0547(16) Uani 1 1 d U . .
H160 H 0.3441 0.3017 0.3492 0.082 Uiso 1 1 calc R . .
H161 H 0.3120 0.2905 0.3411 0.082 Uiso 1 1 calc R . .
H162 H 0.3255 0.3602 0.3251 0.082 Uiso 1 1 calc R . .
C106 C 0.4254(2) 0.2523(6) 0.2433(4) 0.0408(13) Uani 1 1 d U . .
C107 C 0.4455(2) 0.1942(6) 0.2552(4) 0.0413(13) Uani 1 1 d U . .
C108 C 0.4684(2) 0.2016(6) 0.2240(4) 0.0419(13) Uani 1 1 d U . .
H163 H 0.4615 0.1910 0.1935 0.063 Uiso 1 1 calc R . .
H164 H 0.4831 0.1698 0.2332 0.063 Uiso 1 1 calc R . .
H165 H 0.4753 0.2489 0.2254 0.063 Uiso 1 1 calc R . .
C109 C 0.4308(2) 0.1275(5) 0.2476(4) 0.0416(13) Uani 1 1 d U . .
H166 H 0.4167 0.1231 0.2690 0.062 Uiso 1 1 calc R . .
H167 H 0.4437 0.0894 0.2517 0.062 Uiso 1 1 calc R . .
H168 H 0.4222 0.1264 0.2173 0.062 Uiso 1 1 calc R . .
C110 C 0.4574(2) 0.2006(6) 0.3027(4) 0.0415(13) Uani 1 1 d U . .
H169 H 0.4666 0.2450 0.3066 0.062 Uiso 1 1 calc R . .
H170 H 0.4705 0.1634 0.3091 0.062 Uiso 1 1 calc R . .
H171 H 0.4428 0.1975 0.3231 0.062 Uiso 1 1 calc R . .
C111 C 0.4564(2) 0.4751(6) 0.2708(4) 0.0369(13) Uani 1 1 d U . .
C112 C 0.4865(2) 0.4809(6) 0.2602(4) 0.0373(12) Uani 1 1 d U . .
C113 C 0.4961(2) 0.4143(5) 0.2403(4) 0.0376(13) Uani 1 1 d U . .
H172 H 0.5151 0.4191 0.2332 0.056 Uiso 1 1 calc R . .
H173 H 0.4848 0.4039 0.2131 0.056 Uiso 1 1 calc R . .
H174 H 0.4945 0.3769 0.2618 0.056 Uiso 1 1 calc R . .
C114 C 0.5036(2) 0.4982(6) 0.3026(4) 0.0374(13) Uani 1 1 d U . .
H175 H 0.5014 0.4621 0.3248 0.056 Uiso 1 1 calc R . .
H176 H 0.4976 0.5423 0.3144 0.056 Uiso 1 1 calc R . .
H177 H 0.5228 0.5014 0.2962 0.056 Uiso 1 1 calc R . .
C115 C 0.4884(2) 0.5404(5) 0.2267(4) 0.0374(13) Uani 1 1 d U . .
H178 H 0.5073 0.5465 0.2197 0.056 Uiso 1 1 calc R . .
H179 H 0.4818 0.5828 0.2398 0.056 Uiso 1 1 calc R . .
H180 H 0.4772 0.5296 0.1994 0.056 Uiso 1 1 calc R . .
C116 C 0.4134(3) 0.4394(8) 0.3664(4) 0.0622(18) Uani 1 1 d U . .
C117 C 0.4142(3) 0.4093(8) 0.4143(4) 0.0628(17) Uani 1 1 d U . .
C118 C 0.4056(3) 0.3350(7) 0.4139(4) 0.0633(18) Uani 1 1 d U . .
H181 H 0.4183 0.3078 0.3974 0.095 Uiso 1 1 calc R . .
H182 H 0.3872 0.3308 0.3995 0.095 Uiso 1 1 calc R . .
H183 H 0.4057 0.3180 0.4445 0.095 Uiso 1 1 calc R . .
C119 C 0.4427(3) 0.4183(8) 0.4341(4) 0.0630(18) Uani 1 1 d U . .
H184 H 0.4436 0.4042 0.4654 0.094 Uiso 1 1 calc R . .
H185 H 0.4480 0.4666 0.4320 0.094 Uiso 1 1 calc R . .
H186 H 0.4550 0.3898 0.4178 0.094 Uiso 1 1 calc R . .
C120 C 0.3944(3) 0.4499(7) 0.4402(4) 0.0631(18) Uani 1 1 d U . .
H187 H 0.3922 0.4274 0.4689 0.095 Uiso 1 1 calc R . .
H188 H 0.3767 0.4520 0.4232 0.095 Uiso 1 1 calc R . .
H189 H 0.4013 0.4966 0.4454 0.095 Uiso 1 1 calc R . .
C121 C 0.3669(2) 0.6524(6) 0.3198(4) 0.0353(12) Uani 1 1 d U . .
C122 C 0.3442(2) 0.6738(6) 0.3497(4) 0.0359(12) Uani 1 1 d U . .
C123 C 0.3331(2) 0.6121(6) 0.3732(4) 0.0362(12) Uani 1 1 d U . .
H190 H 0.3252 0.5796 0.3510 0.054 Uiso 1 1 calc R . .
H191 H 0.3190 0.6273 0.3925 0.054 Uiso 1 1 calc R . .
H192 H 0.3478 0.5897 0.3912 0.054 Uiso 1 1 calc R . .
C124 C 0.3570(2) 0.7257(6) 0.3841(4) 0.0362(12) Uani 1 1 d U . .
C125 C 0.3213(2) 0.7101(6) 0.3219(3) 0.0364(12) Uani 1 1 d U . .
H193 H 0.3133 0.6782 0.2995 0.055 Uiso 1 1 calc R . .
H194 H 0.3287 0.7501 0.3070 0.055 Uiso 1 1 calc R . .
H195 H 0.3074 0.7251 0.3413 0.055 Uiso 1 1 calc R . .
C126 C 0.4381(2) 0.6920(6) 0.3283(4) 0.0418(13) Uani 1 1 d U . .
C127 C 0.4578(2) 0.7300(6) 0.3616(4) 0.0423(13) Uani 1 1 d U . .
C128 C 0.4805(2) 0.6799(6) 0.3774(4) 0.0425(13) Uani 1 1 d U . .
H196 H 0.4924 0.7019 0.4006 0.064 Uiso 1 1 calc R . .
H197 H 0.4910 0.6675 0.3522 0.064 Uiso 1 1 calc R . .
H198 H 0.4724 0.6385 0.3894 0.064 Uiso 1 1 calc R . .
C129 C 0.4422(2) 0.7514(6) 0.3995(4) 0.0428(13) Uani 1 1 d U . .
H199 H 0.4274 0.7824 0.3888 0.064 Uiso 1 1 calc R . .
H200 H 0.4542 0.7754 0.4217 0.064 Uiso 1 1 calc R . .
H201 H 0.4344 0.7108 0.4131 0.064 Uiso 1 1 calc R . .
C130 C 0.4701(2) 0.7920(6) 0.3407(4) 0.0428(13) Uani 1 1 d U . .
H202 H 0.4556 0.8234 0.3299 0.064 Uiso 1 1 calc R . .
H203 H 0.4804 0.7772 0.3157 0.064 Uiso 1 1 calc R . .
H204 H 0.4823 0.8155 0.3628 0.064 Uiso 1 1 calc R . .
C131 C 0.4197(2) 0.7519(7) 0.1649(4) 0.0548(16) Uani 1 1 d U . .
C132 C 0.4437(2) 0.7827(8) 0.1423(4) 0.0554(16) Uani 1 1 d U . .
C133 C 0.4686(2) 0.7429(7) 0.1536(4) 0.0559(16) Uani 1 1 d U . .
H205 H 0.4731 0.7452 0.1858 0.084 Uiso 1 1 calc R . .
H206 H 0.4836 0.7622 0.1379 0.084 Uiso 1 1 calc R . .
H207 H 0.4657 0.6949 0.1447 0.084 Uiso 1 1 calc R . .
C134 C 0.4455(2) 0.8577(7) 0.1583(4) 0.0560(16) Uani 1 1 d U . .
H208 H 0.4514 0.8588 0.1900 0.084 Uiso 1 1 calc R . .
H209 H 0.4276 0.8794 0.1537 0.084 Uiso 1 1 calc R . .
H210 H 0.4586 0.8826 0.1414 0.084 Uiso 1 1 calc R . .
C135 C 0.4380(2) 0.7853(7) 0.0923(4) 0.0554(16) Uani 1 1 d U . .
H211 H 0.4536 0.8058 0.0787 0.083 Uiso 1 1 calc R . .
H212 H 0.4218 0.8132 0.0851 0.083 Uiso 1 1 calc R . .
H213 H 0.4350 0.7386 0.0808 0.083 Uiso 1 1 calc R . .
C136 C 0.3740(3) 0.8403(6) 0.2308(4) 0.0447(14) Uani 1 1 d U . .
C137 C 0.3715(3) 0.9137(6) 0.2492(4) 0.0453(14) Uani 1 1 d U . .
C138 C 0.3730(3) 0.9097(6) 0.3002(4) 0.0456(14) Uani 1 1 d U . .
H214 H 0.3907 0.8910 0.3111 0.068 Uiso 1 1 calc R . .
H215 H 0.3585 0.8797 0.3096 0.068 Uiso 1 1 calc R . .
H216 H 0.3708 0.9558 0.3125 0.068 Uiso 1 1 calc R . .
C139 C 0.3942(2) 0.9555(6) 0.2326(4) 0.0459(14) Uani 1 1 d U . .
H217 H 0.4116 0.9378 0.2454 0.069 Uiso 1 1 calc R . .
H218 H 0.3922 1.0036 0.2414 0.069 Uiso 1 1 calc R . .
H219 H 0.3937 0.9525 0.2000 0.069 Uiso 1 1 calc R . .
C140 C 0.3438(2) 0.9450(6) 0.2330(4) 0.0455(14) Uani 1 1 d U . .
H220 H 0.3418 0.9900 0.2470 0.068 Uiso 1 1 calc R . .
H221 H 0.3292 0.9145 0.2413 0.068 Uiso 1 1 calc R . .
H222 H 0.3429 0.9503 0.2006 0.068 Uiso 1 1 calc R . .
C141 C 0.3444(4) 0.8073(7) 0.0695(5) 0.082(2) Uani 1 1 d U . .
C142 C 0.3456(4) 0.8738(7) 0.0443(5) 0.082(2) Uani 1 1 d U . .
C143 C 0.3638(3) 0.9238(7) 0.0659(5) 0.082(2) Uani 1 1 d U . .
H223 H 0.3819 0.9036 0.0712 0.124 Uiso 1 1 calc R . .
H224 H 0.3569 0.9374 0.0944 0.124 Uiso 1 1 calc R . .
H225 H 0.3649 0.9644 0.0468 0.124 Uiso 1 1 calc R . .
C144 C 0.3146(3) 0.9080(7) 0.0528(5) 0.089(3) Uani 1 1 d U . .
H226 H 0.3128 0.9530 0.0382 0.134 Uiso 1 1 calc R . .
H227 H 0.3127 0.9133 0.0848 0.134 Uiso 1 1 calc R . .
H228 H 0.3003 0.8772 0.0401 0.134 Uiso 1 1 calc R . .
C145 C 0.3396(4) 0.8686(7) -0.0009(5) 0.083(2) Uani 1 1 d U . .
H229 H 0.3349 0.9141 -0.0131 0.125 Uiso 1 1 calc R . .
H230 H 0.3242 0.8373 -0.0067 0.125 Uiso 1 1 calc R . .
H231 H 0.3554 0.8507 -0.0150 0.125 Uiso 1 1 calc R . .
C146 C 0.3018(2) 0.7105(7) 0.1426(5) 0.0527(15) Uani 1 1 d U . .
C147 C 0.2727(2) 0.7188(7) 0.1576(4) 0.0534(15) Uani 1 1 d U . .
C148 C 0.2737(2) 0.7117(7) 0.2081(4) 0.0536(15) Uani 1 1 d U . .
H232 H 0.2859 0.7467 0.2219 0.080 Uiso 1 1 calc R . .
H233 H 0.2804 0.6659 0.2168 0.080 Uiso 1 1 calc R . .
H234 H 0.2554 0.7179 0.2182 0.080 Uiso 1 1 calc R . .
C149 C 0.2639(2) 0.7904(7) 0.1435(4) 0.0540(15) Uani 1 1 d U . .
H235 H 0.2445 0.7962 0.1480 0.081 Uiso 1 1 calc R . .
H236 H 0.2669 0.7970 0.1119 0.081 Uiso 1 1 calc R . .
H237 H 0.2745 0.8243 0.1613 0.081 Uiso 1 1 calc R . .
C150 C 0.2539(2) 0.6638(7) 0.1350(4) 0.0538(15) Uani 1 1 d U . .
H238 H 0.2619 0.6182 0.1404 0.081 Uiso 1 1 calc R . .
H239 H 0.2519 0.6726 0.1029 0.081 Uiso 1 1 calc R . .
H240 H 0.2361 0.6658 0.1473 0.081 Uiso 1 1 calc R . .
C151 C 0.3604(2) 0.5749(7) 0.0042(4) 0.0432(14) Uani 1 1 d U . .
C152 C 0.3806(2) 0.5717(6) -0.0319(4) 0.0439(13) Uani 1 1 d U . .
C153 C 0.3996(2) 0.6334(6) -0.0294(4) 0.0442(14) Uani 1 1 d U . .
H241 H 0.3890 0.6758 -0.0326 0.066 Uiso 1 1 calc R . .
H242 H 0.4120 0.6305 -0.0533 0.066 Uiso 1 1 calc R . .
H243 H 0.4101 0.6335 -0.0005 0.066 Uiso 1 1 calc R . .
C154 C 0.3645(2) 0.5715(6) -0.0770(4) 0.0443(14) Uani 1 1 d U . .
H244 H 0.3543 0.5285 -0.0806 0.066 Uiso 1 1 calc R . .
H245 H 0.3770 0.5757 -0.1007 0.066 Uiso 1 1 calc R . .
H246 H 0.3518 0.6104 -0.0786 0.066 Uiso 1 1 calc R . .
C155 C 0.3959(2) 0.5028(6) -0.0245(4) 0.0443(14) Uani 1 1 d U . .
H247 H 0.4048 0.5019 0.0055 0.067 Uiso 1 1 calc R . .
H248 H 0.4096 0.4984 -0.0464 0.067 Uiso 1 1 calc R . .
H249 H 0.3830 0.4646 -0.0281 0.067 Uiso 1 1 calc R . .
C156 C 0.2893(2) 0.6093(6) 0.0006(4) 0.0412(14) Uani 1 1 d U . .
C157 C 0.2676(2) 0.6344(6) -0.0346(4) 0.0418(13) Uani 1 1 d U . .
C158 C 0.2475(2) 0.6757(6) -0.0105(4) 0.0420(13) Uani 1 1 d U . .
H250 H 0.2386 0.6459 0.0104 0.063 Uiso 1 1 calc R . .
H251 H 0.2337 0.6950 -0.0321 0.063 Uiso 1 1 calc R . .
H252 H 0.2569 0.7131 0.0059 0.063 Uiso 1 1 calc R . .
C159 C 0.2810(2) 0.6793(6) -0.0687(4) 0.0421(13) Uani 1 1 d U . .
H253 H 0.2887 0.7204 -0.0539 0.063 Uiso 1 1 calc R . .
H254 H 0.2674 0.6929 -0.0923 0.063 Uiso 1 1 calc R . .
H255 H 0.2955 0.6532 -0.0817 0.063 Uiso 1 1 calc R . .
C160 C 0.2549(2) 0.5730(6) -0.0595(4) 0.0423(14) Uani 1 1 d U . .
H256 H 0.2692 0.5464 -0.0729 0.063 Uiso 1 1 calc R . .
H257 H 0.2417 0.5892 -0.0830 0.063 Uiso 1 1 calc R . .
H258 H 0.2457 0.5438 -0.0387 0.063 Uiso 1 1 calc R . .
C161 C 0.2865(2) 0.4051(7) 0.1013(4) 0.0416(13) Uani 1 1 d U . .
C162 C 0.2576(2) 0.3878(6) 0.1146(4) 0.0422(13) Uani 1 1 d U . .
C163 C 0.2428(2) 0.4532(6) 0.1251(4) 0.0426(13) Uani 1 1 d U . .
H259 H 0.2439 0.4859 0.1006 0.064 Uiso 1 1 calc R . .
H260 H 0.2511 0.4734 0.1526 0.064 Uiso 1 1 calc R . .
H261 H 0.2237 0.4427 0.1291 0.064 Uiso 1 1 calc R . .
C164 C 0.2437(2) 0.3548(6) 0.0731(4) 0.0425(13) Uani 1 1 d U . .
H262 H 0.2245 0.3469 0.0778 0.064 Uiso 1 1 calc R . .
H263 H 0.2525 0.3109 0.0673 0.064 Uiso 1 1 calc R . .
H264 H 0.2451 0.3855 0.0476 0.064 Uiso 1 1 calc R . .
C165 C 0.2582(2) 0.3388(6) 0.1535(4) 0.0427(13) Uani 1 1 d U . .
H265 H 0.2396 0.3275 0.1603 0.064 Uiso 1 1 calc R . .
H266 H 0.2677 0.3605 0.1795 0.064 Uiso 1 1 calc R . .
H267 H 0.2678 0.2967 0.1460 0.064 Uiso 1 1 calc R . .
C166 C 0.3158(3) 0.3597(8) -0.0014(5) 0.073(2) Uani 1 1 d U . .
C167 C 0.3104(3) 0.3258(8) -0.0464(4) 0.074(2) Uani 1 1 d U . .
C168 C 0.3283(3) 0.3628(7) -0.0786(4) 0.074(2) Uani 1 1 d U . .
H268 H 0.3473 0.3492 -0.0723 0.111 Uiso 1 1 calc R . .
H269 H 0.3266 0.4127 -0.0749 0.111 Uiso 1 1 calc R . .
H270 H 0.3225 0.3502 -0.1093 0.111 Uiso 1 1 calc R . .
C169 C 0.2807(3) 0.3358(7) -0.0618(4) 0.074(2) Uani 1 1 d U . .
H271 H 0.2772 0.3157 -0.0914 0.111 Uiso 1 1 calc R . .
H272 H 0.2765 0.3850 -0.0629 0.111 Uiso 1 1 calc R . .
H273 H 0.2693 0.3131 -0.0408 0.111 Uiso 1 1 calc R . .
C170 C 0.3157(3) 0.2518(7) -0.0459(4) 0.074(2) Uani 1 1 d U . .
H274 H 0.3352 0.2436 -0.0394 0.111 Uiso 1 1 calc R . .
H275 H 0.3099 0.2322 -0.0750 0.111 Uiso 1 1 calc R . .
H276 H 0.3055 0.2300 -0.0229 0.111 Uiso 1 1 calc R . .
C171 C 0.3997(2) 0.3135(6) 0.0877(4) 0.0395(13) Uani 1 1 d U . .
C172 C 0.4206(2) 0.2825(6) 0.0581(4) 0.0402(13) Uani 1 1 d U . .
C173 C 0.4224(2) 0.3283(6) 0.0172(4) 0.0407(13) Uani 1 1 d U . .
H277 H 0.4044 0.3314 0.0012 0.061 Uiso 1 1 calc R . .
H278 H 0.4353 0.3085 -0.0025 0.061 Uiso 1 1 calc R . .
H279 H 0.4285 0.3743 0.0266 0.061 Uiso 1 1 calc R . .
C174 C 0.4093(2) 0.2121(6) 0.0437(4) 0.0405(13) Uani 1 1 d U . .
H280 H 0.4063 0.1844 0.0701 0.061 Uiso 1 1 calc R . .
H281 H 0.4222 0.1886 0.0256 0.061 Uiso 1 1 calc R . .
H282 H 0.3920 0.2181 0.0261 0.061 Uiso 1 1 calc R . .
C175 C 0.4483(2) 0.2737(6) 0.0832(4) 0.0403(13) Uani 1 1 d U . .
H283 H 0.4554 0.3188 0.0926 0.060 Uiso 1 1 calc R . .
H284 H 0.4609 0.2519 0.0637 0.060 Uiso 1 1 calc R . .
H285 H 0.4464 0.2448 0.1095 0.060 Uiso 1 1 calc R . .
C176 C 0.3503(3) 0.2062(6) 0.1249(4) 0.0465(14) Uani 1 1 d U . .
C177 C 0.3426(3) 0.1302(6) 0.1202(4) 0.0472(14) Uani 1 1 d U . .
C178 C 0.3380(3) 0.1122(6) 0.0718(4) 0.0473(14) Uani 1 1 d U . .
H286 H 0.3221 0.1373 0.0589 0.071 Uiso 1 1 calc R . .
H287 H 0.3347 0.0627 0.0688 0.071 Uiso 1 1 calc R . .
H288 H 0.3540 0.1248 0.0562 0.071 Uiso 1 1 calc R . .
C179 C 0.3158(2) 0.1220(6) 0.1429(4) 0.0479(14) Uani 1 1 d U . .
H289 H 0.3025 0.1557 0.1305 0.072 Uiso 1 1 calc R . .
H290 H 0.3191 0.1296 0.1750 0.072 Uiso 1 1 calc R . .
H291 H 0.3086 0.0755 0.1376 0.072 Uiso 1 1 calc R . .
C180 C 0.3642(2) 0.0847(6) 0.1431(4) 0.0474(14) Uani 1 1 d U . .
H292 H 0.3577 0.0370 0.1431 0.071 Uiso 1 1 calc R . .
H293 H 0.3680 0.1002 0.1739 0.071 Uiso 1 1 calc R . .
H294 H 0.3808 0.0873 0.1272 0.071 Uiso 1 1 calc R . .
C201 C 0.5173(3) 0.6296(9) 0.0416(6) 0.0796(10) Uani 1 1 d U . .
C202 C 0.5321(3) 0.6013(9) 0.0775(5) 0.0797(10) Uani 1 1 d U . .
H295 H 0.5383 0.6310 0.1010 0.096 Uiso 1 1 calc R . .
C203 C 0.5383(3) 0.5324(9) 0.0811(5) 0.0799(10) Uani 1 1 d U . .
C204 C 0.5104(3) 0.7038(9) 0.0422(6) 0.0808(10) Uani 1 1 d U . .
C205 C 0.5542(3) 0.5100(10) 0.1251(5) 0.0815(10) Uani 1 1 d U . .
C206 C 0.4722(2) 0.4614(6) 0.0806(3) 0.0331(8) Uani 1 1 d U . .
H296 H 0.4845 0.4238 0.0803 0.040 Uiso 1 1 calc R . .
C207 C 0.45502(19) 0.4663(6) 0.1154(3) 0.0331(8) Uani 1 1 d U . .
H297 H 0.4552 0.4318 0.1378 0.040 Uiso 1 1 calc R . .
C208 C 0.43789(19) 0.5214(6) 0.1168(3) 0.0328(8) Uani 1 1 d U . .
C209 C 0.4377(2) 0.5683(6) 0.0818(3) 0.0332(8) Uani 1 1 d U . .
H298 H 0.4255 0.6061 0.0808 0.040 Uiso 1 1 calc R . .
C210 C 0.45535(19) 0.5595(6) 0.0486(3) 0.0332(8) Uani 1 1 d U . .
H299 H 0.4553 0.5926 0.0254 0.040 Uiso 1 1 calc R . .
C211 C 0.42113(18) 0.5324(6) 0.1562(3) 0.0325(8) Uani 1 1 d U . .
H300 H 0.4243 0.5796 0.1677 0.039 Uiso 1 1 calc R . .
H301 H 0.4272 0.4998 0.1801 0.039 Uiso 1 1 calc R . .
C212 C 0.39021(18) 0.5224(6) 0.1446(3) 0.0320(8) Uani 1 1 d U . .
H302 H 0.3837 0.5553 0.1211 0.038 Uiso 1 1 calc R . .
H303 H 0.3866 0.4752 0.1333 0.038 Uiso 1 1 calc R . .
C213 C 0.34599(19) 0.5191(6) 0.1821(3) 0.0323(8) Uani 1 1 d U . .
H304 H 0.3369 0.5495 0.1593 0.039 Uiso 1 1 calc R . .
H305 H 0.3431 0.4710 0.1721 0.039 Uiso 1 1 calc R . .
C214 C 0.33329(19) 0.5289(6) 0.2248(3) 0.0331(8) Uani 1 1 d U . .
H306 H 0.3350 0.5777 0.2339 0.040 Uiso 1 1 calc R . .
H307 H 0.3431 0.5008 0.2482 0.040 Uiso 1 1 calc R . .
C215 C 0.30357(19) 0.5088(6) 0.2212(3) 0.0341(8) Uani 1 1 d U . .
H308 H 0.3018 0.4618 0.2088 0.041 Uiso 1 1 calc R . .
H309 H 0.2935 0.5404 0.2003 0.041 Uiso 1 1 calc R . .
C216 C 0.29054(19) 0.5107(6) 0.2662(3) 0.0352(8) Uani 1 1 d U . .
H310 H 0.3017 0.4823 0.2877 0.042 Uiso 1 1 calc R . .
H311 H 0.2912 0.5585 0.2774 0.042 Uiso 1 1 calc R . .
C217 C 0.26132(19) 0.4856(6) 0.2654(3) 0.0362(8) Uani 1 1 d U . .
H312 H 0.2598 0.4413 0.2492 0.043 Uiso 1 1 calc R . .
H313 H 0.2565 0.4773 0.2963 0.043 Uiso 1 1 calc R . .
C218 C 0.24140(19) 0.5358(6) 0.2436(3) 0.0373(8) Uani 1 1 d U . .
H314 H 0.2469 0.5462 0.2132 0.045 Uiso 1 1 calc R . .
H315 H 0.2423 0.5792 0.2607 0.045 Uiso 1 1 calc R . .
C219 C 0.21181(19) 0.5096(6) 0.2401(3) 0.0382(8) Uani 1 1 d U . .
H316 H 0.2007 0.5403 0.2200 0.046 Uiso 1 1 calc R . .
H317 H 0.2114 0.4632 0.2265 0.046 Uiso 1 1 calc R . .
C220 C 0.19867(19) 0.5057(6) 0.2849(3) 0.0391(8) Uani 1 1 d U . .
H318 H 0.2084 0.4708 0.3040 0.047 Uiso 1 1 calc R . .
H319 H 0.2008 0.5506 0.3002 0.047 Uiso 1 1 calc R . .
C221 C 0.1691(2) 0.4876(7) 0.2800(3) 0.0403(8) Uani 1 1 d U . .
H320 H 0.1670 0.4412 0.2666 0.048 Uiso 1 1 calc R . .
H321 H 0.1595 0.5207 0.2596 0.048 Uiso 1 1 calc R . .
C222 C 0.1566(2) 0.4885(7) 0.3244(3) 0.0420(9) Uani 1 1 d U . .
H322 H 0.1659 0.4543 0.3444 0.050 Uiso 1 1 calc R . .
H323 H 0.1594 0.5344 0.3382 0.050 Uiso 1 1 calc R . .
C223 C 0.1124(2) 0.4828(7) 0.3612(4) 0.0466(9) Uani 1 1 d U . .
H324 H 0.1146 0.5307 0.3718 0.056 Uiso 1 1 calc R . .
H325 H 0.1200 0.4518 0.3850 0.056 Uiso 1 1 calc R . .
C224 C 0.0830(2) 0.4672(7) 0.3511(4) 0.0494(9) Uani 1 1 d U . .
H326 H 0.0812 0.4184 0.3421 0.059 Uiso 1 1 calc R . .
H327 H 0.0762 0.4956 0.3254 0.059 Uiso 1 1 calc R . .
C225 C 0.0651(2) 0.4799(7) 0.3892(4) 0.0514(9) Uani 1 1 d U . .
C226 C 0.0692(2) 0.4455(7) 0.4304(4) 0.0524(10) Uani 1 1 d U . .
H328 H 0.0844 0.4162 0.4365 0.063 Uiso 1 1 calc R . .
C227 C 0.0501(2) 0.4557(7) 0.4620(4) 0.0529(10) Uani 1 1 d U . .
H329 H 0.0529 0.4335 0.4900 0.064 Uiso 1 1 calc R . .
C228 C 0.0247(2) 0.5277(7) 0.4161(4) 0.0529(10) Uani 1 1 d U . .
H330 H 0.0091 0.5558 0.4106 0.063 Uiso 1 1 calc R . .
C229 C 0.0436(2) 0.5218(7) 0.3834(4) 0.0524(10) Uani 1 1 d U . .
H331 H 0.0410 0.5479 0.3567 0.063 Uiso 1 1 calc R . .
C230 C 0.0036(5) 0.6540(14) 0.5228(10) 0.1592(19) Uani 1 1 d DU . .
C233 C -0.0119(4) 0.7246(13) 0.5209(8) 0.1596(19) Uani 1 1 d DU . .
F27 F -0.0369(2) 0.7229(8) 0.5149(4) 0.160(2) Uani 1 1 d DU . .
F28 F -0.0038(2) 0.7573(8) 0.4804(4) 0.160(2) Uani 1 1 d DU . .
F29 F -0.0028(2) 0.7682(8) 0.5488(4) 0.160(2) Uani 1 1 d DU . .
C231 C 0.0189(5) 0.6412(17) 0.5589(9) 0.1594(19) Uani 1 1 d U . .
H332 H 0.0217 0.6774 0.5800 0.191 Uiso 1 1 calc R . .
C301 C 0.5645(5) 0.4699(10) 0.4612(6) 0.108(2) Uani 1 1 d U . .
H333 H 0.5817 0.4548 0.4740 0.130 Uiso 1 1 calc R . .
C302 C 0.5634(5) 0.5213(10) 0.4278(6) 0.108(2) Uani 1 1 d U . .
H334 H 0.5800 0.5386 0.4179 0.130 Uiso 1 1 calc R . .
C303 C 0.5399(4) 0.5467(11) 0.4093(7) 0.108(2) Uani 1 1 d U . .
H335 H 0.5386 0.5832 0.3883 0.130 Uiso 1 1 calc R . .
C304 C 0.5179(5) 0.5127(10) 0.4251(6) 0.109(2) Uani 1 1 d U . .
H336 H 0.5006 0.5275 0.4130 0.130 Uiso 1 1 calc R . .
C305 C 0.5175(5) 0.4615(10) 0.4552(6) 0.108(2) Uani 1 1 d U . .
H337 H 0.5011 0.4399 0.4623 0.130 Uiso 1 1 calc R . .
C306 C 0.5419(5) 0.4428(11) 0.4747(7) 0.108(2) Uani 1 1 d U . .
C307 C 0.5421(4) 0.3895(10) 0.5086(6) 0.108(2) Uani 1 1 d U . .
H338 H 0.5573 0.3581 0.5049 0.163 Uiso 1 1 calc R . .
H339 H 0.5250 0.3638 0.5057 0.163 Uiso 1 1 calc R . .
H340 H 0.5442 0.4107 0.5382 0.163 Uiso 1 1 calc R . .
C308 C 0.2230(5) 0.0077(13) 0.1804(6) 0.118(3) Uani 1 1 d U . .
H341 H 0.2208 -0.0400 0.1745 0.141 Uiso 1 1 calc R . .
C309 C 0.2010(5) 0.0508(12) 0.1758(6) 0.118(3) Uani 1 1 d U . .
H342 H 0.1837 0.0324 0.1664 0.141 Uiso 1 1 calc R . .
C310 C 0.2034(5) 0.1221(12) 0.1847(6) 0.118(3) Uani 1 1 d U . .
H343 H 0.1880 0.1515 0.1823 0.141 Uiso 1 1 calc R . .
C311 C 0.2285(5) 0.1466(13) 0.1967(6) 0.118(3) Uani 1 1 d U . .
H344 H 0.2304 0.1947 0.2012 0.141 Uiso 1 1 calc R . .
C312 C 0.2521(5) 0.1052(12) 0.2032(6) 0.117(3) Uani 1 1 d U . .
H345 H 0.2692 0.1236 0.2133 0.141 Uiso 1 1 calc R . .
C313 C 0.2483(5) 0.0337(13) 0.1935(6) 0.118(3) Uani 1 1 d U . .
C314 C 0.2703(4) -0.0165(11) 0.1971(6) 0.118(3) Uani 1 1 d U . .
H346 H 0.2642 -0.0579 0.2120 0.176 Uiso 1 1 calc R . .
H347 H 0.2860 0.0031 0.2144 0.176 Uiso 1 1 calc R . .
H348 H 0.2755 -0.0286 0.1672 0.176 Uiso 1 1 calc R . .
C315 C 0.2692(6) 1.0098(15) 0.3238(7) 0.151(3) Uani 1 1 d U . .
H349 H 0.2693 1.0582 0.3279 0.181 Uiso 1 1 calc R . .
C316 C 0.2924(6) 0.9732(14) 0.3303(7) 0.151(3) Uani 1 1 d U . .
H350 H 0.3092 0.9938 0.3403 0.181 Uiso 1 1 calc R . .
C317 C 0.2900(6) 0.9029(15) 0.3214(7) 0.151(3) Uani 1 1 d U . .
H351 H 0.3064 0.8773 0.3253 0.181 Uiso 1 1 calc R . .
C318 C 0.2646(6) 0.8612(15) 0.3062(7) 0.151(3) Uani 1 1 d U . .
H352 H 0.2641 0.8130 0.3010 0.181 Uiso 1 1 calc R . .
C319 C 0.2453(6) 0.8992(14) 0.3017(7) 0.151(3) Uani 1 1 d U . .
H353 H 0.2287 0.8781 0.2913 0.181 Uiso 1 1 calc R . .
C320 C 0.2438(6) 0.9743(16) 0.3102(7) 0.151(3) Uani 1 1 d U . .
C321 C 0.2203(5) 1.0116(13) 0.3031(7) 0.151(3) Uani 1 1 d U . .
H354 H 0.2143 1.0278 0.3317 0.226 Uiso 1 1 calc R . .
H355 H 0.2061 0.9825 0.2885 0.226 Uiso 1 1 calc R . .
H356 H 0.2236 1.0511 0.2840 0.226 Uiso 1 1 calc R . .
C322 C 0.0689(5) 0.0090(16) 0.4421(10) 0.170(4) Uani 1 1 d U . .
H357 H 0.0879 0.0165 0.4471 0.204 Uiso 1 1 calc R . .
C323 C 0.0593(5) -0.0426(16) 0.4116(10) 0.170(4) Uani 1 1 d U . .
H358 H 0.0713 -0.0644 0.3928 0.204 Uiso 1 1 calc R . .
C324 C 0.0344(5) -0.0591(16) 0.4100(10) 0.170(4) Uani 1 1 d U . .
H359 H 0.0277 -0.0958 0.3916 0.204 Uiso 1 1 calc R . .
C325 C 0.0187(5) -0.0257(16) 0.4333(10) 0.170(4) Uani 1 1 d U . .
H360 H 0.0001 -0.0383 0.4328 0.204 Uiso 1 1 calc R . .
C326 C 0.0281(5) 0.0290(16) 0.4598(10) 0.170(4) Uani 1 1 d U . .
H361 H 0.0155 0.0543 0.4758 0.204 Uiso 1 1 calc R . .
C327 C 0.0523(6) 0.0458(17) 0.4631(10) 0.170(4) Uani 1 1 d U . .
C328 C 0.0653(5) 0.0961(15) 0.4940(9) 0.170(4) Uani 1 1 d U . .
H362 H 0.0520 0.1127 0.5142 0.255 Uiso 1 1 calc R . .
H363 H 0.0720 0.1349 0.4772 0.255 Uiso 1 1 calc R . .
H364 H 0.0805 0.0743 0.5113 0.255 Uiso 1 1 calc R . .
F21 F 0.48410(17) 0.7155(5) 0.0445(3) 0.0813(11) Uani 1 1 d U . .
F22 F 0.51665(16) 0.7384(5) 0.0050(3) 0.0812(11) Uani 1 1 d U . .
F23 F 0.52293(17) 0.7400(5) 0.0758(3) 0.0819(11) Uani 1 1 d U . .
F24 F 0.57404(17) 0.5547(5) 0.1375(3) 0.0828(11) Uani 1 1 d U . .
F25 F 0.56604(16) 0.4491(5) 0.1223(3) 0.0813(11) Uani 1 1 d U . .
F26 F 0.53811(17) 0.5084(5) 0.1583(3) 0.0825(11) Uani 1 1 d U . .
N1 N 0.47223(16) 0.5071(5) 0.0477(3) 0.0331(9) Uani 1 1 d U . .
N2 N 0.37561(15) 0.5341(5) 0.1856(3) 0.0320(8) Uani 1 1 d U . .
H365 H 0.3840 0.5491 0.2104 0.038 Uiso 1 1 calc R . .
N4 N 0.02842(18) 0.4948(6) 0.4546(3) 0.0531(10) Uani 1 1 d U . .
N3 N 0.12725(17) 0.4733(5) 0.3206(3) 0.0442(9) Uani 1 1 d U . .
H366 H 0.1190 0.4591 0.2954 0.053 Uiso 1 1 calc R . .
O1 O 0.11513(18) 0.4286(4) 0.1749(2) 0.052(2) Uani 1 1 d . . .
O2 O 0.13598(15) 0.3395(4) 0.2083(2) 0.046(2) Uani 1 1 d . . .
O3 O 0.06167(17) 0.3827(4) 0.1792(3) 0.059(2) Uani 1 1 d . . .
O4 O 0.08370(17) 0.2858(4) 0.1976(2) 0.050(2) Uani 1 1 d . . .
O5 O 0.08248(16) 0.2686(4) 0.2877(2) 0.051(2) Uani 1 1 d . . .
O6 O 0.10034(15) 0.2630(4) 0.3579(2) 0.046(2) Uani 1 1 d . . .
O7 O 0.12438(18) 0.2124(4) 0.2414(3) 0.055(2) Uani 1 1 d . . .
O8 O 0.13394(15) 0.1787(4) 0.3117(2) 0.042(2) Uani 1 1 d . . .
O9 O 0.17804(14) 0.2565(4) 0.3393(2) 0.0378(18) Uani 1 1 d . . .
O10 O 0.19990(13) 0.3377(3) 0.3817(2) 0.0348(17) Uani 1 1 d . . .
O11 O 0.14469(15) 0.1963(4) 0.3993(2) 0.042(2) Uani 1 1 d . . .
O12 O 0.17904(15) 0.2464(3) 0.4408(2) 0.0399(19) Uani 1 1 d . . .
O13 O 0.15315(14) 0.3489(4) 0.4802(2) 0.0382(18) Uani 1 1 d . . .
O14 O 0.14494(14) 0.4606(3) 0.4956(2) 0.0353(17) Uani 1 1 d . . .
O15 O 0.20908(14) 0.3549(4) 0.4713(2) 0.0375(18) Uani 1 1 d . . .
O16 O 0.20033(13) 0.4502(3) 0.5089(2) 0.0320(17) Uani 1 1 d . . .
O17 O 0.20796(13) 0.5485(3) 0.4492(2) 0.0310(17) Uani 1 1 d . . .
O18 O 0.19562(12) 0.6354(3) 0.4033(2) 0.0292(16) Uani 1 1 d . . .
O19 O 0.17514(15) 0.5727(3) 0.5191(2) 0.0361(18) Uani 1 1 d . . .
O20 O 0.17393(14) 0.6742(3) 0.4829(2) 0.0339(17) Uani 1 1 d . . .
O21 O 0.12366(14) 0.6836(3) 0.4421(2) 0.0331(17) Uani 1 1 d . . .
O22 O 0.09393(13) 0.6801(4) 0.3828(2) 0.0345(17) Uani 1 1 d . . .
O23 O 0.16689(13) 0.7547(3) 0.4096(2) 0.0334(17) Uani 1 1 d . . .
O24 O 0.13032(13) 0.7842(3) 0.3655(2) 0.0323(17) Uani 1 1 d . . .
O27 O 0.08738(13) 0.7584(4) 0.3089(2) 0.0389(19) Uani 1 1 d . . .
O28 O 0.08146(17) 0.7193(4) 0.2389(3) 0.056(2) Uani 1 1 d . . .
O31 O 0.05608(15) 0.5961(4) 0.2479(3) 0.051(2) Uani 1 1 d . . .
O32 O 0.05233(16) 0.4838(4) 0.2401(3) 0.062(3) Uani 1 1 d . . .
O101 O 0.36128(13) 0.2841(3) 0.2254(2) 0.0283(16) Uani 1 1 d . . .
O102 O 0.37022(13) 0.3556(3) 0.2831(2) 0.0284(16) Uani 1 1 d . . .
O103 O 0.41416(13) 0.2526(3) 0.2046(2) 0.0284(16) Uani 1 1 d . . .
O104 O 0.42170(14) 0.2962(3) 0.2730(2) 0.0325(17) Uani 1 1 d . . .
O105 O 0.44322(12) 0.4232(3) 0.2581(2) 0.0274(16) Uani 1 1 d . . .
O106 O 0.44732(13) 0.5245(3) 0.2924(2) 0.0282(16) Uani 1 1 d . . .
O107 O 0.41513(15) 0.3934(4) 0.3359(2) 0.0397(19) Uani 1 1 d . . .
O108 O 0.41188(14) 0.5021(3) 0.3611(2) 0.0318(17) Uani 1 1 d . . .
O109 O 0.37536(13) 0.5923(3) 0.3221(2) 0.0268(16) Uani 1 1 d . . .
O110 O 0.37549(13) 0.7007(3) 0.29653(19) 0.0245(15) Uani 1 1 d . . .
O111 O 0.42957(13) 0.6344(3) 0.3397(2) 0.0283(16) Uani 1 1 d . . .
O112 O 0.43118(13) 0.7235(3) 0.2923(2) 0.0317(17) Uani 1 1 d . . .
O113 O 0.42460(13) 0.7168(3) 0.1998(2) 0.0308(17) Uani 1 1 d . . .
O114 O 0.39629(14) 0.7669(3) 0.1470(2) 0.0313(17) Uani 1 1 d . . .
O115 O 0.39357(13) 0.8051(3) 0.2477(2) 0.0295(16) Uani 1 1 d . . .
O116 O 0.35740(13) 0.8214(3) 0.1998(2) 0.0303(16) Uani 1 1 d . . .
O117 O 0.34790(14) 0.8104(3) 0.1109(2) 0.0342(17) Uani 1 1 d . . .
O118 O 0.34083(15) 0.7529(3) 0.0469(2) 0.0367(18) Uani 1 1 d . . .
O119 O 0.32139(13) 0.7239(4) 0.1695(2) 0.0350(18) Uani 1 1 d . . .
O120 O 0.30344(13) 0.6937(3) 0.1014(2) 0.0314(17) Uani 1 1 d . . .
O121 O 0.36117(13) 0.6268(3) 0.0298(2) 0.0286(16) Uani 1 1 d . . .
O122 O 0.34381(14) 0.5266(3) 0.0049(2) 0.0307(16) Uani 1 1 d . . .
O123 O 0.30608(14) 0.6550(3) 0.0151(2) 0.0329(17) Uani 1 1 d . . .
O124 O 0.28906(14) 0.5491(3) 0.0131(2) 0.0345(18) Uani 1 1 d . . .
O125 O 0.28951(12) 0.4612(3) 0.0828(2) 0.0319(17) Uani 1 1 d . . .
O126 O 0.30386(12) 0.3596(3) 0.1086(2) 0.0286(16) Uani 1 1 d . . .
O127 O 0.30852(15) 0.4218(4) 0.0020(2) 0.0374(18) Uani 1 1 d . . .
O128 O 0.32657(13) 0.3236(3) 0.0290(2) 0.0296(16) Uani 1 1 d . . .
O129 O 0.37629(13) 0.3227(3) 0.0693(2) 0.0287(16) Uani 1 1 d . . .
O130 O 0.40677(12) 0.3246(3) 0.1283(2) 0.0256(15) Uani 1 1 d . . .
O131 O 0.33489(13) 0.2469(3) 0.1030(2) 0.0318(17) Uani 1 1 d . . .
O132 O 0.37127(13) 0.2215(3) 0.1489(2) 0.0275(16) Uani 1 1 d . . .
O201 O 0.50724(14) 0.6013(4) 0.0061(2) 0.048(2) Uani 1 1 d . . .
O202 O 0.53270(14) 0.4845(4) 0.0555(2) 0.045(2) Uani 1 1 d . . .
O203 O -0.0041(2) 0.6132(8) 0.4917(4) 0.109(5) Uani 1 1 d . . .
O204 O 0.02963(18) 0.5199(7) 0.5493(3) 0.091(4) Uani 1 1 d . . .
C232 C 0.0309(5) 0.5808(18) 0.5685(8) 0.1598(19) Uani 1 1 d DU . .
C234 C 0.0518(4) 0.5664(13) 0.6095(8) 0.1610(19) Uani 1 1 d DU . .
F30 F 0.0430(2) 0.5413(8) 0.6413(4) 0.161(2) Uani 1 1 d DU . .
F31 F 0.0570(2) 0.6380(8) 0.6262(4) 0.162(2) Uani 1 1 d DU . .
F32 F 0.0756(2) 0.5554(8) 0.6001(4) 0.161(2) Uani 1 1 d DU . .

loop_
_atom_site_aniso_label
_atom_site_aniso_U_11
_atom_site_aniso_U_22
_atom_site_aniso_U_33
_atom_site_aniso_U_23
_atom_site_aniso_U_13
_atom_site_aniso_U_12
Cr1 0.0445(11) 0.0341(11) 0.0325(10) -0.0015(8) -0.0189(8) 0.0009(9)
Cr2 0.0503(11) 0.0280(10) 0.0210(9) -0.0026(8) -0.0080(8) -0.0045(8)
Cr3 0.0418(11) 0.0232(9) 0.0256(9) 0.0014(7) -0.0136(8) -0.0052(8)
Cr4 0.0473(11) 0.0204(9) 0.0250(9) -0.0009(7) -0.0130(8) 0.0006(8)
Cr5 0.0327(9) 0.0193(9) 0.0215(9) 0.0007(7) -0.0069(7) -0.0024(7)
Cr6 0.0252(9) 0.0199(9) 0.0247(9) 0.0002(7) -0.0029(7) -0.0003(7)
Cr7 0.0241(9) 0.0230(9) 0.0330(10) 0.0029(8) -0.0044(7) 0.0000(7)
Cr8 0.0394(11) 0.0317(10) 0.0394(11) 0.0000(8) -0.0180(9) 0.0046(8)
Ni1 0.0445(11) 0.0341(11) 0.0325(10) -0.0015(8) -0.0189(8) 0.0009(9)
Ni2 0.0503(11) 0.0280(10) 0.0210(9) -0.0026(8) -0.0080(8) -0.0045(8)
Ni3 0.0418(11) 0.0232(9) 0.0256(9) 0.0014(7) -0.0136(8) -0.0052(8)
Ni4 0.0473(11) 0.0204(9) 0.0250(9) -0.0009(7) -0.0130(8) 0.0006(8)
Ni5 0.0327(9) 0.0193(9) 0.0215(9) 0.0007(7) -0.0069(7) -0.0024(7)
Ni6 0.0252(9) 0.0199(9) 0.0247(9) 0.0002(7) -0.0029(7) -0.0003(7)
Ni7 0.0241(9) 0.0230(9) 0.0330(10) 0.0029(8) -0.0044(7) 0.0000(7)
Ni8 0.0394(11) 0.0317(10) 0.0394(11) 0.0000(8) -0.0180(9) 0.0046(8)
F1 0.030(3) 0.036(3) 0.020(3) -0.006(2) 0.004(2) 0.000(3)
F2 0.040(3) 0.026(3) 0.024(3) 0.001(2) 0.002(3) -0.007(3)
F3 0.039(3) 0.022(3) 0.027(3) 0.003(2) -0.008(3) -0.003(2)
F4 0.030(3) 0.024(3) 0.020(3) 0.004(2) 0.000(2) 0.002(2)
F5 0.025(3) 0.022(3) 0.022(3) 0.004(2) -0.005(2) -0.005(2)
F6 0.021(3) 0.021(3) 0.024(3) 0.001(2) 0.003(2) 0.001(2)
F7 0.029(3) 0.022(3) 0.036(3) 0.003(3) -0.002(3) -0.005(2)
F8 0.041(4) 0.034(3) 0.033(3) 0.004(3) -0.012(3) 0.005(3)
Cr11 0.0258(9) 0.0192(9) 0.0187(8) 0.0005(7) -0.0073(7) -0.0029(7)
Cr12 0.0200(8) 0.0164(8) 0.0242(9) -0.0036(7) -0.0031(7) 0.0010(7)
Cr13 0.0236(9) 0.0156(8) 0.0199(8) 0.0004(7) -0.0011(7) 0.0008(7)
Cr14 0.0261(9) 0.0184(9) 0.0198(8) -0.0001(7) -0.0041(7) 0.0021(7)
Cr15 0.0269(9) 0.0192(9) 0.0152(8) 0.0005(7) -0.0032(7) 0.0016(7)
Cr16 0.0298(9) 0.0185(8) 0.0146(8) -0.0011(7) -0.0034(7) -0.0005(7)
Cr17 0.0290(9) 0.0171(8) 0.0153(8) -0.0031(7) -0.0059(7) -0.0024(7)
Cr18 0.0351(10) 0.0160(8) 0.0165(8) -0.0016(7) -0.0090(7) 0.0003(7)
Ni11 0.0258(9) 0.0192(9) 0.0187(8) 0.0005(7) -0.0073(7) -0.0029(7)
Ni12 0.0200(8) 0.0164(8) 0.0242(9) -0.0036(7) -0.0031(7) 0.0010(7)
Ni13 0.0236(9) 0.0156(8) 0.0199(8) 0.0004(7) -0.0011(7) 0.0008(7)
Ni14 0.0261(9) 0.0184(9) 0.0198(8) -0.0001(7) -0.0041(7) 0.0021(7)
Ni15 0.0269(9) 0.0192(9) 0.0152(8) 0.0005(7) -0.0032(7) 0.0016(7)
Ni16 0.0298(9) 0.0185(8) 0.0146(8) -0.0011(7) -0.0034(7) -0.0005(7)
Ni17 0.0290(9) 0.0171(8) 0.0153(8) -0.0031(7) -0.0059(7) -0.0024(7)
Ni18 0.0351(10) 0.0160(8) 0.0165(8) -0.0016(7) -0.0090(7) 0.0003(7)
Cu1 0.0297(14) 0.145(3) 0.0342(14) -0.0180(17) 0.0167(11) -0.0186(16)
Cu2 0.0237(11) 0.0536(15) 0.0269(12) -0.0099(10) 0.0135(9) -0.0073(10)
F11 0.017(3) 0.019(3) 0.020(3) 0.000(2) -0.004(2) -0.002(2)
F12 0.020(3) 0.016(3) 0.023(3) 0.000(2) 0.003(2) 0.001(2)
F13 0.025(3) 0.018(3) 0.023(3) 0.003(2) 0.004(2) -0.001(2)
F14 0.030(3) 0.024(3) 0.023(3) 0.006(2) -0.004(2) 0.004(2)
F15 0.027(3) 0.025(3) 0.011(3) -0.002(2) 0.004(2) 0.002(2)
F16 0.027(3) 0.022(3) 0.016(3) -0.001(2) 0.002(2) -0.006(2)
F17 0.030(3) 0.021(3) 0.013(3) 0.001(2) -0.002(2) -0.005(2)
F18 0.028(3) 0.019(3) 0.015(3) 0.004(2) 0.003(2) 0.001(2)
C1 0.038(3) 0.095(5) 0.040(3) -0.007(3) 0.008(3) -0.008(3)
C2 0.038(3) 0.096(5) 0.041(3) -0.008(3) 0.009(3) -0.008(3)
C3 0.039(3) 0.096(5) 0.041(3) -0.007(3) 0.009(3) -0.008(3)
C4 0.039(3) 0.096(5) 0.041(3) -0.008(3) 0.009(3) -0.008(3)
C5 0.039(3) 0.096(5) 0.042(3) -0.008(3) 0.009(3) -0.007(3)
C6 0.087(5) 0.102(6) 0.085(5) -0.026(5) -0.030(4) -0.021(5)
C7 0.088(5) 0.103(6) 0.085(5) -0.026(5) -0.030(4) -0.021(5)
C8 0.088(5) 0.104(6) 0.086(5) -0.027(5) -0.030(4) -0.021(5)
C9 0.089(5) 0.104(6) 0.085(5) -0.026(5) -0.030(4) -0.021(5)
C10 0.088(5) 0.103(6) 0.086(5) -0.027(5) -0.030(4) -0.021(5)
C11 0.065(5) 0.123(7) 0.107(6) 0.025(5) 0.023(4) -0.019(5)
C12 0.065(5) 0.123(7) 0.108(6) 0.025(5) 0.024(4) -0.019(5)
C13 0.065(5) 0.123(7) 0.108(6) 0.025(5) 0.024(4) -0.019(5)
C14 0.065(5) 0.124(7) 0.108(6) 0.025(5) 0.023(4) -0.019(5)
C15 0.066(5) 0.123(7) 0.108(6) 0.024(5) 0.024(4) -0.019(5)
C16 0.157(7) 0.039(4) 0.067(5) -0.009(3) -0.016(5) -0.003(4)
C17 0.158(7) 0.039(4) 0.067(4) -0.009(3) -0.016(5) -0.003(4)
C18 0.158(7) 0.039(4) 0.067(4) -0.010(3) -0.017(5) -0.003(4)
C19 0.158(7) 0.039(4) 0.067(5) -0.009(3) -0.016(5) -0.003(4)
C20 0.158(7) 0.040(4) 0.068(5) -0.009(3) -0.016(5) -0.004(4)
C21 0.044(3) 0.041(3) 0.049(3) -0.004(3) 0.002(3) 0.007(3)
C22 0.044(3) 0.041(3) 0.049(3) -0.004(3) 0.002(3) 0.007(3)
C23 0.045(3) 0.041(3) 0.049(3) -0.004(3) 0.002(3) 0.007(3)
C24 0.044(3) 0.041(3) 0.049(3) -0.004(3) 0.002(3) 0.007(3)
C25 0.045(3) 0.041(3) 0.049(3) -0.004(3) 0.002(3) 0.007(3)
C26 0.070(4) 0.036(3) 0.055(4) 0.011(3) -0.009(3) -0.004(3)
C27 0.071(4) 0.037(3) 0.055(4) 0.011(3) -0.009(3) -0.004(3)
C28 0.071(4) 0.037(3) 0.056(4) 0.011(3) -0.008(3) -0.004(3)
C29 0.071(4) 0.037(3) 0.055(4) 0.012(3) -0.009(3) -0.004(3)
C30 0.071(4) 0.037(3) 0.055(4) 0.012(3) -0.008(3) -0.004(3)
C31 0.052(4) 0.080(5) 0.043(3) 0.013(3) 0.010(3) -0.008(3)
C32 0.053(4) 0.080(4) 0.043(3) 0.013(3) 0.011(3) -0.008(3)
C33 0.053(4) 0.080(5) 0.043(3) 0.013(3) 0.011(3) -0.008(3)
C34 0.053(4) 0.081(5) 0.043(3) 0.013(3) 0.010(3) -0.007(3)
C35 0.053(4) 0.080(5) 0.043(3) 0.013(3) 0.011(3) -0.007(3)
C36 0.066(4) 0.059(4) 0.063(4) -0.005(3) -0.035(3) 0.017(3)
C37 0.067(4) 0.059(4) 0.063(4) -0.004(3) -0.035(3) 0.017(3)
C38 0.067(4) 0.060(4) 0.063(4) -0.004(3) -0.035(3) 0.018(3)
C39 0.067(4) 0.060(4) 0.063(4) -0.004(3) -0.035(3) 0.018(3)
C40 0.067(4) 0.060(4) 0.064(4) -0.005(3) -0.036(3) 0.017(3)
C41 0.030(3) 0.045(3) 0.043(3) -0.006(3) 0.001(2) -0.009(2)
C42 0.030(3) 0.046(3) 0.043(3) -0.006(2) 0.001(2) -0.009(2)
C43 0.030(3) 0.046(3) 0.044(3) -0.006(3) 0.001(2) -0.009(2)
C44 0.030(3) 0.046(3) 0.043(3) -0.006(3) 0.001(2) -0.009(2)
C45 0.030(3) 0.046(3) 0.043(3) -0.006(3) 0.001(2) -0.009(2)
C46 0.098(5) 0.075(5) 0.048(4) -0.027(3) -0.011(4) -0.010(4)
C47 0.099(5) 0.076(5) 0.048(4) -0.028(3) -0.011(4) -0.010(4)
C48 0.100(5) 0.076(5) 0.048(4) -0.027(3) -0.011(4) -0.010(4)
C49 0.100(5) 0.076(5) 0.048(4) -0.028(3) -0.011(4) -0.010(4)
C50 0.099(5) 0.077(5) 0.048(4) -0.028(4) -0.010(4) -0.010(4)
C51 0.048(4) 0.193(8) 0.086(6) -0.050(5) 0.015(4) -0.002(5)
C52 0.048(4) 0.194(8) 0.086(6) -0.050(5) 0.015(4) -0.002(5)
C53 0.049(4) 0.195(8) 0.087(6) -0.049(5) 0.016(4) -0.002(5)
C54 0.049(4) 0.194(8) 0.087(6) -0.051(5) 0.015(4) -0.002(5)
C55 0.048(4) 0.194(8) 0.086(6) -0.050(5) 0.016(4) -0.002(5)
C56 0.064(4) 0.033(3) 0.060(4) 0.002(3) -0.010(3) -0.005(3)
C57 0.065(4) 0.033(3) 0.061(4) 0.002(3) -0.010(3) -0.005(3)
C58 0.065(4) 0.033(3) 0.061(4) 0.002(3) -0.010(3) -0.006(3)
C59 0.066(4) 0.033(3) 0.061(4) 0.001(3) -0.010(3) -0.005(3)
C60 0.065(4) 0.033(3) 0.062(4) 0.002(3) -0.010(3) -0.005(3)
O25 0.034(4) 0.035(4) 0.031(4) 0.008(3) -0.002(3) -0.001(3)
O26 0.056(5) 0.036(5) 0.035(4) -0.003(4) -0.002(4) -0.003(4)
C61 0.052(3) 0.058(4) 0.053(4) 0.015(3) 0.024(3) 0.009(3)
C62 0.053(3) 0.058(4) 0.054(3) 0.015(3) 0.024(3) 0.009(3)
C63 0.053(4) 0.059(4) 0.054(4) 0.015(3) 0.024(3) 0.009(3)
C64 0.053(3) 0.059(4) 0.054(4) 0.015(3) 0.024(3) 0.009(3)
C65 0.053(4) 0.058(4) 0.054(4) 0.015(3) 0.024(3) 0.009(3)
C66 0.065(4) 0.055(4) 0.085(5) 0.003(3) -0.029(4) 0.018(3)
C67 0.065(4) 0.055(4) 0.086(5) 0.003(3) -0.029(4) 0.018(3)
C68 0.066(4) 0.055(4) 0.086(5) 0.003(3) -0.029(4) 0.018(3)
C69 0.066(4) 0.056(4) 0.086(5) 0.003(3) -0.029(4) 0.019(3)
C70 0.065(4) 0.055(4) 0.086(5) 0.003(3) -0.029(4) 0.018(3)
O29 0.084(6) 0.039(5) 0.051(5) 0.009(4) -0.027(5) 0.001(4)
O30 0.096(7) 0.045(5) 0.042(5) 0.002(4) -0.036(5) 0.001(5)
C71 0.123(5) 0.085(5) 0.048(4) 0.015(4) -0.029(4) 0.005(4)
C72X 0.123(5) 0.085(5) 0.048(4) 0.015(4) -0.029(4) 0.005(4)
C73X 0.123(5) 0.085(5) 0.048(4) 0.015(4) -0.029(4) 0.005(4)
C74X 0.123(5) 0.085(5) 0.048(4) 0.015(4) -0.029(4) 0.005(4)
C75X 0.123(5) 0.085(5) 0.048(4) 0.015(4) -0.029(4) 0.005(4)
C72Y 0.123(5) 0.085(5) 0.048(4) 0.015(4) -0.029(4) 0.005(4)
C73Y 0.123(5) 0.085(5) 0.048(4) 0.015(4) -0.029(4) 0.005(4)
C74Y 0.123(5) 0.086(5) 0.048(4) 0.015(4) -0.029(4) 0.005(4)
C75Y 0.123(5) 0.085(5) 0.048(4) 0.015(4) -0.029(4) 0.005(4)
C76 0.042(3) 0.078(5) 0.079(5) -0.006(4) -0.012(3) 0.007(3)
C77 0.042(3) 0.079(5) 0.080(5) -0.006(4) -0.012(3) 0.007(3)
C78 0.043(3) 0.079(5) 0.080(5) -0.006(4) -0.011(3) 0.007(3)
C79 0.042(3) 0.079(5) 0.080(5) -0.006(4) -0.012(3) 0.008(3)
C80 0.043(3) 0.079(5) 0.080(5) -0.006(4) -0.011(3) 0.007(3)
C101 0.042(3) 0.077(4) 0.044(3) 0.015(3) 0.014(3) -0.004(3)
C102 0.042(3) 0.078(4) 0.045(3) 0.015(3) 0.015(3) -0.005(3)
C103 0.042(3) 0.078(4) 0.045(3) 0.014(3) 0.015(3) -0.005(3)
C104 0.043(3) 0.078(4) 0.045(3) 0.015(3) 0.015(3) -0.005(3)
C105 0.043(3) 0.078(4) 0.045(3) 0.015(3) 0.015(3) -0.005(3)
C106 0.039(3) 0.030(3) 0.052(3) 0.007(3) -0.002(3) 0.006(2)
C107 0.040(3) 0.030(3) 0.053(3) 0.007(3) -0.002(2) 0.007(2)
C108 0.040(3) 0.031(3) 0.054(3) 0.007(3) -0.002(3) 0.007(2)
C109 0.040(3) 0.030(3) 0.053(3) 0.007(3) -0.002(3) 0.007(2)
C110 0.040(3) 0.031(3) 0.053(3) 0.007(3) -0.003(2) 0.007(2)
C111 0.028(3) 0.038(3) 0.043(3) -0.007(2) -0.002(2) 0.001(2)
C112 0.029(3) 0.039(3) 0.044(3) -0.007(2) -0.002(2) 0.001(2)
C113 0.029(3) 0.039(3) 0.044(3) -0.007(2) -0.002(2) 0.001(2)
C114 0.029(3) 0.039(3) 0.044(3) -0.007(2) -0.002(2) 0.001(2)
C115 0.029(3) 0.039(3) 0.044(3) -0.007(2) -0.002(2) 0.000(2)
C116 0.073(4) 0.081(5) 0.031(3) 0.016(3) -0.009(3) -0.007(4)
C117 0.074(4) 0.082(5) 0.031(3) 0.016(3) -0.009(3) -0.007(3)
C118 0.075(4) 0.082(5) 0.031(3) 0.016(3) -0.009(3) -0.007(4)
C119 0.074(4) 0.082(5) 0.031(3) 0.016(3) -0.009(3) -0.007(4)
C120 0.074(4) 0.083(5) 0.031(3) 0.016(3) -0.008(3) -0.007(4)
C121 0.034(3) 0.040(3) 0.033(3) -0.005(2) 0.012(2) -0.004(2)
C122 0.034(3) 0.041(3) 0.034(3) -0.005(2) 0.012(2) -0.004(2)
C123 0.035(3) 0.042(3) 0.034(3) -0.004(2) 0.012(2) -0.004(2)
C124 0.035(3) 0.042(3) 0.034(3) -0.005(2) 0.013(2) -0.004(2)
C125 0.035(3) 0.042(3) 0.034(3) -0.004(2) 0.012(2) -0.003(2)
C126 0.033(3) 0.050(3) 0.041(3) -0.012(3) -0.008(2) -0.001(2)
C127 0.034(3) 0.050(3) 0.041(3) -0.012(3) -0.008(2) -0.002(2)
C128 0.034(3) 0.051(3) 0.041(3) -0.012(3) -0.008(2) -0.002(2)
C129 0.034(3) 0.051(3) 0.041(3) -0.013(3) -0.008(2) -0.002(2)
C130 0.035(3) 0.051(3) 0.042(3) -0.012(3) -0.008(2) -0.002(2)
C131 0.039(3) 0.083(4) 0.045(3) 0.003(3) 0.021(3) -0.012(3)
C132 0.039(3) 0.084(4) 0.045(3) 0.003(3) 0.021(3) -0.012(3)
C133 0.039(3) 0.085(4) 0.046(3) 0.004(3) 0.020(3) -0.012(3)
C134 0.040(3) 0.084(4) 0.046(3) 0.003(3) 0.021(3) -0.013(3)
C135 0.039(3) 0.084(4) 0.045(3) 0.004(3) 0.021(3) -0.012(3)
C136 0.065(4) 0.031(3) 0.038(3) -0.003(2) -0.003(3) 0.004(3)
C137 0.065(4) 0.031(3) 0.039(3) -0.004(2) -0.003(3) 0.004(3)
C138 0.066(4) 0.031(3) 0.039(3) -0.004(2) -0.003(3) 0.004(3)
C139 0.066(4) 0.031(3) 0.040(3) -0.004(3) -0.003(3) 0.003(3)
C140 0.066(4) 0.031(3) 0.039(3) -0.004(3) -0.003(3) 0.004(3)
C141 0.135(6) 0.038(4) 0.066(4) 0.019(4) -0.042(5) -0.017(4)
C142 0.136(6) 0.038(4) 0.067(4) 0.020(3) -0.042(4) -0.016(4)
C143 0.136(6) 0.037(4) 0.067(4) 0.020(4) -0.042(5) -0.016(4)
C144 0.136(6) 0.037(7) 0.090(7) 0.019(7) -0.032(7) -0.016(5)
C145 0.137(6) 0.039(4) 0.067(4) 0.021(4) -0.043(4) -0.016(4)
C146 0.036(3) 0.062(4) 0.061(4) 0.002(3) 0.008(3) 0.008(3)
C147 0.037(3) 0.063(4) 0.061(4) 0.001(3) 0.008(3) 0.008(3)
C148 0.037(3) 0.063(4) 0.061(4) 0.001(3) 0.008(3) 0.008(3)
C149 0.037(3) 0.063(4) 0.062(4) 0.001(3) 0.008(3) 0.009(3)
C150 0.037(3) 0.064(4) 0.062(4) 0.001(3) 0.008(3) 0.008(3)
C151 0.043(3) 0.049(3) 0.038(3) 0.007(3) 0.013(2) -0.003(3)
C152 0.044(3) 0.050(3) 0.039(3) 0.007(3) 0.014(2) -0.003(2)
C153 0.044(3) 0.050(3) 0.040(3) 0.007(3) 0.014(2) -0.004(3)
C154 0.045(3) 0.051(3) 0.039(3) 0.006(3) 0.014(2) -0.004(3)
C155 0.044(3) 0.050(3) 0.040(3) 0.006(3) 0.014(2) -0.003(3)
C156 0.044(3) 0.043(3) 0.035(3) -0.001(2) -0.017(2) 0.010(3)
C157 0.044(3) 0.043(3) 0.035(3) 0.000(2) -0.018(2) 0.010(2)
C158 0.044(3) 0.043(3) 0.036(3) 0.000(2) -0.017(2) 0.010(3)
C159 0.044(3) 0.044(3) 0.035(3) 0.000(2) -0.017(2) 0.010(3)
C160 0.044(3) 0.044(3) 0.036(3) 0.000(2) -0.018(2) 0.010(3)
C161 0.029(3) 0.050(3) 0.046(3) -0.006(3) 0.003(2) -0.009(2)
C162 0.029(3) 0.051(3) 0.047(3) -0.006(3) 0.003(2) -0.009(2)
C163 0.029(3) 0.051(3) 0.047(3) -0.006(3) 0.004(2) -0.009(2)
C164 0.029(3) 0.051(3) 0.047(3) -0.006(3) 0.003(2) -0.010(3)
C165 0.030(3) 0.052(3) 0.047(3) -0.005(3) 0.004(2) -0.009(3)
C166 0.114(5) 0.065(4) 0.039(3) -0.020(3) 0.004(4) -0.039(4)
C167 0.115(5) 0.066(4) 0.039(3) -0.021(3) 0.004(3) -0.038(4)
C168 0.117(5) 0.066(4) 0.040(3) -0.020(3) 0.005(4) -0.038(4)
C169 0.116(5) 0.067(4) 0.040(3) -0.020(3) 0.003(4) -0.038(4)
C170 0.116(5) 0.066(4) 0.040(3) -0.021(3) 0.004(4) -0.038(4)
C171 0.033(3) 0.053(3) 0.034(3) 0.003(3) 0.007(2) 0.011(3)
C172 0.033(3) 0.054(3) 0.034(3) 0.003(2) 0.008(2) 0.011(2)
C173 0.033(3) 0.055(3) 0.034(3) 0.003(3) 0.008(2) 0.011(3)
C174 0.034(3) 0.054(3) 0.035(3) 0.002(3) 0.008(2) 0.012(3)
C175 0.033(3) 0.054(3) 0.034(3) 0.003(3) 0.008(2) 0.012(3)
C176 0.064(4) 0.030(3) 0.043(3) 0.001(3) -0.011(3) -0.007(3)
C177 0.065(4) 0.030(3) 0.044(3) 0.001(2) -0.011(3) -0.007(3)
C178 0.065(4) 0.030(3) 0.044(3) 0.000(3) -0.011(3) -0.007(3)
C179 0.065(4) 0.031(3) 0.045(3) 0.001(3) -0.010(3) -0.008(3)
C180 0.065(4) 0.030(3) 0.045(3) 0.001(3) -0.011(3) -0.007(3)
C201 0.078(2) 0.093(2) 0.072(2) -0.009(2) 0.0291(19) 0.001(2)
C202 0.077(2) 0.094(2) 0.071(2) -0.009(2) 0.0274(19) 0.000(2)
C203 0.077(2) 0.095(3) 0.070(2) -0.009(2) 0.0248(19) 0.001(2)
C204 0.080(2) 0.092(3) 0.074(2) -0.009(2) 0.0310(19) 0.001(2)
C205 0.079(2) 0.098(3) 0.070(2) -0.009(2) 0.0232(18) 0.001(2)
C206 0.0233(17) 0.051(2) 0.0258(17) -0.0055(16) 0.0085(14) -0.0066(16)
C207 0.0230(16) 0.052(2) 0.0256(17) -0.0055(16) 0.0083(14) -0.0068(15)
C208 0.0224(15) 0.052(2) 0.0253(16) -0.0056(15) 0.0082(13) -0.0069(14)
C209 0.0230(16) 0.052(2) 0.0258(17) -0.0052(16) 0.0085(14) -0.0065(15)
C210 0.0234(17) 0.051(2) 0.0258(17) -0.0052(16) 0.0085(14) -0.0064(16)
C211 0.0218(14) 0.052(2) 0.0246(16) -0.0057(15) 0.0076(12) -0.0069(15)
C212 0.0215(14) 0.0518(19) 0.0235(16) -0.0057(15) 0.0075(12) -0.0066(15)
C213 0.0210(14) 0.0536(19) 0.0230(16) -0.0054(16) 0.0069(12) -0.0060(15)
C214 0.0213(14) 0.0553(19) 0.0233(16) -0.0050(16) 0.0071(12) -0.0059(15)
C215 0.0216(14) 0.057(2) 0.0242(16) -0.0047(16) 0.0074(12) -0.0061(15)
C216 0.0223(14) 0.059(2) 0.0250(16) -0.0044(16) 0.0079(12) -0.0063(15)
C217 0.0226(14) 0.061(2) 0.0257(16) -0.0041(16) 0.0079(13) -0.0066(15)
C218 0.0229(14) 0.063(2) 0.0266(16) -0.0038(16) 0.0070(13) -0.0064(15)
C219 0.0230(14) 0.065(2) 0.0272(16) -0.0037(17) 0.0067(13) -0.0067(15)
C220 0.0231(14) 0.067(2) 0.0275(17) -0.0038(17) 0.0068(13) -0.0072(16)
C221 0.0234(14) 0.070(2) 0.0281(17) -0.0038(17) 0.0070(13) -0.0077(16)
C222 0.0245(14) 0.073(2) 0.0289(17) -0.0040(17) 0.0077(13) -0.0080(16)
C223 0.0270(15) 0.082(2) 0.0321(17) -0.0040(18) 0.0100(13) -0.0091(17)
C224 0.0279(15) 0.087(2) 0.0349(17) -0.0040(18) 0.0108(14) -0.0096(17)
C225 0.0293(16) 0.090(2) 0.0360(18) -0.0038(18) 0.0118(14) -0.0090(17)
C226 0.0304(17) 0.092(2) 0.0362(18) -0.0034(19) 0.0119(15) -0.0085(18)
C227 0.0310(18) 0.093(3) 0.0364(19) -0.003(2) 0.0121(15) -0.0083(19)
C228 0.0308(17) 0.092(3) 0.0369(19) -0.004(2) 0.0123(16) -0.0078(18)
C229 0.0302(17) 0.092(2) 0.0368(19) -0.0037(19) 0.0122(15) -0.0081(18)
C230 0.096(3) 0.247(5) 0.137(4) -0.014(4) 0.022(3) -0.017(3)
C233 0.096(3) 0.247(5) 0.138(4) -0.013(4) 0.024(3) -0.017(3)
F27 0.096(3) 0.246(5) 0.138(4) -0.014(4) 0.024(3) -0.017(4)
F28 0.097(3) 0.247(5) 0.139(4) -0.013(4) 0.025(3) -0.016(4)
F29 0.097(3) 0.246(5) 0.139(4) -0.013(4) 0.024(3) -0.017(4)
C231 0.096(3) 0.247(5) 0.137(4) -0.014(4) 0.021(3) -0.017(3)
C301 0.137(6) 0.096(5) 0.091(5) -0.016(4) 0.011(5) 0.003(5)
C302 0.137(6) 0.097(5) 0.092(5) -0.015(4) 0.011(5) 0.003(5)
C303 0.137(6) 0.097(5) 0.092(5) -0.015(4) 0.011(5) 0.003(5)
C304 0.137(6) 0.097(5) 0.092(5) -0.015(4) 0.011(5) 0.003(5)
C305 0.137(6) 0.097(5) 0.092(5) -0.015(4) 0.011(5) 0.003(5)
C306 0.137(6) 0.097(5) 0.092(5) -0.015(4) 0.011(5) 0.003(5)
C307 0.138(6) 0.097(6) 0.092(5) -0.015(4) 0.012(5) 0.003(5)
C308 0.145(6) 0.140(6) 0.071(4) 0.010(5) 0.031(5) 0.015(5)
C309 0.145(6) 0.140(6) 0.071(4) 0.010(5) 0.031(5) 0.015(5)
C310 0.146(6) 0.140(6) 0.071(4) 0.010(5) 0.031(5) 0.015(5)
C311 0.145(6) 0.139(6) 0.071(4) 0.010(5) 0.031(5) 0.015(5)
C312 0.145(6) 0.139(6) 0.071(4) 0.010(5) 0.031(5) 0.015(5)
C313 0.145(6) 0.139(6) 0.071(4) 0.010(5) 0.031(5) 0.015(5)
C314 0.145(6) 0.140(6) 0.071(4) 0.010(5) 0.031(5) 0.015(5)
C315 0.198(7) 0.171(7) 0.092(5) 0.051(6) 0.069(6) 0.069(6)
C316 0.198(7) 0.171(7) 0.092(5) 0.051(6) 0.069(6) 0.069(6)
C317 0.198(7) 0.171(7) 0.092(5) 0.051(6) 0.069(6) 0.069(6)
C318 0.198(7) 0.171(7) 0.092(5) 0.051(6) 0.069(6) 0.069(6)
C319 0.198(7) 0.171(7) 0.092(5) 0.051(6) 0.069(6) 0.069(6)
C320 0.198(7) 0.171(7) 0.092(5) 0.051(6) 0.069(6) 0.069(6)
C321 0.198(7) 0.171(7) 0.092(5) 0.051(6) 0.069(6) 0.069(6)
C322 0.114(6) 0.211(9) 0.186(8) -0.048(7) 0.020(6) -0.019(7)
C323 0.114(6) 0.211(9) 0.186(8) -0.048(7) 0.020(6) -0.019(7)
C324 0.114(6) 0.211(9) 0.186(8) -0.048(7) 0.020(6) -0.019(7)
C325 0.114(6) 0.211(9) 0.186(8) -0.048(7) 0.020(6) -0.019(7)
C326 0.114(6) 0.211(9) 0.186(8) -0.048(7) 0.020(6) -0.019(7)
C327 0.114(6) 0.211(9) 0.186(8) -0.048(7) 0.020(6) -0.019(7)
C328 0.114(7) 0.211(9) 0.186(8) -0.047(7) 0.020(6) -0.019(7)
F21 0.080(2) 0.092(3) 0.076(2) -0.009(2) 0.032(2) 0.001(2)
F22 0.080(2) 0.092(3) 0.075(2) -0.008(2) 0.032(2) 0.002(2)
F23 0.082(2) 0.092(3) 0.075(2) -0.009(2) 0.030(2) 0.000(2)
F24 0.080(2) 0.099(3) 0.071(2) -0.009(2) 0.0214(19) 0.000(2)
F25 0.079(2) 0.098(3) 0.069(2) -0.009(2) 0.022(2) 0.002(2)
F26 0.080(2) 0.100(3) 0.070(2) -0.008(2) 0.0235(19) 0.003(2)
N1 0.0234(17) 0.051(2) 0.0256(17) -0.0055(16) 0.0083(14) -0.0066(16)
N2 0.0212(14) 0.0526(19) 0.0230(16) -0.0057(15) 0.0071(12) -0.0064(15)
N4 0.0311(18) 0.093(3) 0.0366(19) -0.004(2) 0.0121(16) -0.0081(19)
N3 0.0254(15) 0.078(2) 0.0304(17) -0.0041(17) 0.0087(13) -0.0090(16)
O1 0.077(6) 0.049(5) 0.033(5) -0.004(4) 0.015(4) -0.014(5)
O2 0.052(5) 0.052(5) 0.034(4) 0.003(4) 0.001(4) 0.017(4)
O3 0.065(6) 0.045(5) 0.062(6) -0.010(4) -0.034(5) 0.002(4)
O4 0.070(6) 0.047(5) 0.030(4) 0.003(4) -0.023(4) -0.009(4)
O5 0.053(5) 0.069(6) 0.029(4) 0.017(4) -0.010(4) -0.031(4)
O6 0.050(5) 0.064(6) 0.023(4) 0.006(4) -0.012(4) -0.017(4)
O7 0.086(6) 0.036(5) 0.040(5) -0.005(4) -0.013(4) 0.003(4)
O8 0.063(5) 0.026(4) 0.032(4) -0.001(3) -0.023(4) -0.004(4)
O9 0.037(4) 0.034(4) 0.041(4) -0.008(3) -0.013(3) -0.001(3)
O10 0.037(4) 0.030(4) 0.036(4) -0.010(3) -0.009(3) 0.001(3)
O11 0.061(5) 0.030(4) 0.032(4) 0.008(3) -0.027(4) -0.013(4)
O12 0.059(5) 0.020(4) 0.037(4) -0.001(3) -0.019(4) -0.002(4)
O13 0.046(5) 0.039(5) 0.030(4) 0.012(4) -0.005(3) -0.008(4)
O14 0.045(4) 0.026(4) 0.036(4) 0.010(3) 0.005(3) 0.006(3)
O15 0.044(4) 0.033(4) 0.034(4) -0.003(3) -0.010(3) -0.001(3)
O16 0.038(4) 0.031(4) 0.024(4) 0.002(3) -0.019(3) -0.002(3)
O17 0.024(4) 0.024(4) 0.043(4) 0.006(3) -0.007(3) -0.003(3)
O18 0.023(4) 0.027(4) 0.036(4) 0.005(3) -0.008(3) 0.002(3)
O19 0.059(5) 0.019(4) 0.029(4) -0.003(3) -0.008(3) 0.002(3)
O20 0.043(4) 0.031(4) 0.028(4) 0.002(3) -0.002(3) 0.000(3)
O21 0.039(4) 0.027(4) 0.034(4) -0.003(3) 0.006(3) 0.006(3)
O22 0.020(4) 0.044(5) 0.040(4) -0.008(4) 0.003(3) -0.001(3)
O23 0.032(4) 0.021(4) 0.046(5) 0.002(3) -0.003(3) 0.000(3)
O24 0.031(4) 0.028(4) 0.037(4) 0.002(3) -0.002(3) 0.003(3)
O27 0.030(4) 0.034(4) 0.051(5) 0.002(4) -0.015(4) 0.007(3)
O28 0.061(6) 0.041(5) 0.061(6) 0.006(4) -0.020(4) 0.018(4)
O31 0.032(4) 0.046(5) 0.070(6) -0.015(4) -0.023(4) -0.001(4)
O32 0.046(5) 0.038(5) 0.100(7) -0.002(5) -0.008(5) 0.004(4)
O101 0.037(4) 0.026(4) 0.022(4) 0.006(3) 0.000(3) -0.009(3)
O102 0.042(4) 0.026(4) 0.018(3) 0.003(3) 0.007(3) -0.004(3)
O103 0.033(4) 0.029(4) 0.021(4) 0.000(3) -0.008(3) 0.006(3)
O104 0.047(4) 0.024(4) 0.026(4) -0.001(3) -0.005(3) 0.011(3)
O105 0.027(4) 0.024(4) 0.031(4) -0.009(3) -0.005(3) -0.006(3)
O106 0.029(4) 0.023(4) 0.032(4) -0.010(3) -0.005(3) 0.006(3)
O107 0.057(5) 0.027(4) 0.032(4) -0.002(3) -0.018(4) 0.008(4)
O108 0.054(5) 0.015(4) 0.026(4) 0.001(3) 0.000(3) 0.003(3)
O109 0.042(4) 0.018(4) 0.020(4) -0.003(3) 0.007(3) -0.001(3)
O110 0.038(4) 0.025(4) 0.012(3) -0.003(3) 0.010(3) 0.004(3)
O111 0.037(4) 0.022(4) 0.024(4) -0.001(3) -0.005(3) 0.001(3)
O112 0.039(4) 0.028(4) 0.027(4) -0.003(3) -0.004(3) -0.006(3)
O113 0.029(4) 0.036(4) 0.025(4) 0.008(3) -0.008(3) -0.008(3)
O114 0.040(4) 0.036(4) 0.017(4) 0.002(3) -0.004(3) -0.009(3)
O115 0.036(4) 0.026(4) 0.025(4) 0.001(3) -0.011(3) -0.003(3)
O116 0.039(4) 0.031(4) 0.020(4) -0.010(3) -0.006(3) 0.006(3)
O117 0.055(5) 0.023(4) 0.023(4) 0.002(3) -0.007(3) 0.001(3)
O118 0.058(5) 0.021(4) 0.029(4) 0.005(3) -0.012(4) -0.005(3)
O119 0.031(4) 0.051(5) 0.021(4) -0.012(3) -0.014(3) 0.004(3)
O120 0.034(4) 0.029(4) 0.029(4) -0.011(3) -0.010(3) 0.009(3)
O121 0.042(4) 0.023(4) 0.020(4) 0.001(3) 0.001(3) -0.011(3)
O122 0.048(4) 0.024(4) 0.021(4) -0.002(3) 0.005(3) -0.002(3)
O123 0.050(5) 0.021(4) 0.025(4) -0.004(3) -0.016(3) 0.004(3)
O124 0.040(4) 0.024(4) 0.036(4) 0.008(3) -0.023(3) -0.006(3)
O125 0.018(4) 0.021(4) 0.056(5) 0.015(3) -0.002(3) 0.000(3)
O126 0.016(3) 0.023(4) 0.046(4) 0.005(3) 0.000(3) 0.003(3)
O127 0.061(5) 0.025(4) 0.024(4) -0.001(3) -0.014(3) -0.008(4)
O128 0.034(4) 0.031(4) 0.024(4) -0.008(3) 0.000(3) 0.002(3)
O129 0.027(4) 0.029(4) 0.029(4) -0.012(3) -0.005(3) 0.011(3)
O130 0.021(4) 0.035(4) 0.020(4) -0.007(3) -0.003(3) 0.001(3)
O131 0.033(4) 0.015(4) 0.046(4) 0.002(3) -0.006(3) 0.002(3)
O132 0.035(4) 0.018(4) 0.028(4) -0.001(3) -0.010(3) 0.001(3)
O201 0.033(4) 0.078(6) 0.034(5) -0.010(4) 0.017(4) -0.005(4)
O202 0.037(4) 0.070(6) 0.029(4) -0.017(4) 0.012(3) -0.010(4)
O203 0.058(7) 0.195(14) 0.078(8) 0.006(9) 0.041(6) -0.020(8)
O204 0.043(6) 0.178(12) 0.056(6) -0.019(7) 0.026(5) -0.012(7)
C232 0.097(3) 0.248(5) 0.137(4) -0.015(4) 0.019(3) -0.018(3)
C234 0.098(3) 0.249(5) 0.137(4) -0.015(4) 0.018(3) -0.018(4)
F30 0.099(3) 0.250(5) 0.137(4) -0.015(4) 0.017(3) -0.018(4)
F31 0.099(3) 0.249(5) 0.138(4) -0.015(4) 0.017(3) -0.017(4)
F32 0.098(3) 0.249(5) 0.137(4) -0.016(4) 0.017(3) -0.017(4)

loop_
_atom_type_symbol
_atom_type_description
_atom_type_scat_dispersion_real
_atom_type_scat_dispersion_imag
_atom_type_scat_source
C C 0.0181 0.0091 'International Tables Vol C Tables 4.2.6.8 and 6.1.1.4'
H H 0.0000 0.0000 'International Tables Vol C Tables 4.2.6.8 and 6.1.1.4'
N N 0.0311 0.0180 'International Tables Vol C Tables 4.2.6.8 and 6.1.1.4'
O O 0.0492 0.0322 'International Tables Vol C Tables 4.2.6.8 and 6.1.1.4'
F F 0.0727 0.0534 'International Tables Vol C Tables 4.2.6.8 and 6.1.1.4'
Cr Cr -0.1635 2.4439 'International Tables Vol C Tables 4.2.6.8 and 6.1.1.4'
Ni Ni -3.0029 0.5091 'International Tables Vol C Tables 4.2.6.8 and 6.1.1.4'
Cu Cu -1.9646 0.5888 'International Tables Vol C Tables 4.2.6.8 and 6.1.1.4'

loop_
_geom_angle_atom_site_label_1
_geom_angle_atom_site_label_2
_geom_angle_atom_site_label_3
_geom_angle
_geom_angle_site_symmetry_1
_geom_angle_site_symmetry_3
O1 Cr1 F1 92.7(3) . .
O1 Cr1 O30 88.8(4) . .
F1 Cr1 O30 178.4(4) . .
O1 Cr1 O3 91.3(4) . .
F1 Cr1 O3 91.3(3) . .
O30 Cr1 O3 89.2(3) . .
O1 Cr1 F8 90.7(3) . .
F1 Cr1 F8 86.8(2) . .
O30 Cr1 F8 92.6(3) . .
O3 Cr1 F8 177.3(4) . .
O1 Cr1 O32 179.3(4) . .
F1 Cr1 O32 87.5(3) . .
O30 Cr1 O32 91.0(4) . .
O3 Cr1 O32 88.0(4) . .
F8 Cr1 O32 90.0(3) . .
F1 Cr2 O5 89.6(3) . .
F1 Cr2 O4 94.1(3) . .
O5 Cr2 O4 88.8(3) . .
F1 Cr2 F2 86.1(2) . .
O5 Cr2 F2 90.4(3) . .
O4 Cr2 F2 179.2(3) . .
F1 Cr2 O2 92.1(3) . .
O5 Cr2 O2 177.9(4) . .
O4 Cr2 O2 89.9(3) . .
F2 Cr2 O2 90.9(3) . .
F1 Cr2 O7 178.2(3) . .
O5 Cr2 O7 90.5(4) . .
O4 Cr2 O7 87.8(3) . .
F2 Cr2 O7 92.1(3) . .
O2 Cr2 O7 87.8(3) . .
F2 Cr3 F3 88.1(2) . .
F2 Cr3 O8 95.0(3) . .
F3 Cr3 O8 176.9(3) . .
F2 Cr3 O6 90.7(3) . .
F3 Cr3 O6 89.0(3) . .
O8 Cr3 O6 90.7(3) . .
F2 Cr3 O11 178.4(3) . .
F3 Cr3 O11 90.4(3) . .
O8 Cr3 O11 86.5(3) . .
O6 Cr3 O11 90.0(3) . .
F2 Cr3 O9 88.9(3) . .
F3 Cr3 O9 91.7(3) . .
O8 Cr3 O9 88.7(3) . .
O6 Cr3 O9 179.2(3) . .
O11 Cr3 O9 90.4(3) . .
F4 Cr4 O13 92.6(3) . .
F4 Cr4 O12 176.9(3) . .
O13 Cr4 O12 87.8(3) . .
F4 Cr4 F3 88.7(2) . .
O13 Cr4 F3 90.8(3) . .
O12 Cr4 F3 94.3(3) . .
F4 Cr4 O10 89.2(3) . .
O13 Cr4 O10 177.9(3) . .
O12 Cr4 O10 90.3(3) . .
F3 Cr4 O10 90.2(3) . .
F4 Cr4 O15 89.7(3) . .
O13 Cr4 O15 91.2(3) . .
O12 Cr4 O15 87.3(3) . .
F3 Cr4 O15 177.5(3) . .
O10 Cr4 O15 87.8(3) . .
F4 Cr5 F5 87.9(2) . .
F4 Cr5 O17 89.7(3) . .
F5 Cr5 O17 92.7(2) . .
F4 Cr5 O19 178.2(3) . .
F5 Cr5 O19 90.6(3) . .
O17 Cr5 O19 91.4(3) . .
F4 Cr5 O16 93.2(2) . .
F5 Cr5 O16 178.7(3) . .
O17 Cr5 O16 86.6(3) . .
O19 Cr5 O16 88.3(3) . .
F4 Cr5 O14 91.1(3) . .
F5 Cr5 O14 91.5(2) . .
O17 Cr5 O14 175.7(3) . .
O19 Cr5 O14 87.9(3) . .
O16 Cr5 O14 89.1(3) . .
F6 Cr6 F5 89.0(2) . .
F6 Cr6 O23 91.3(3) . .
F5 Cr6 O23 179.7(3) . .
F6 Cr6 O20 179.0(3) . .
F5 Cr6 O20 92.0(3) . .
O23 Cr6 O20 87.8(3) . .
F6 Cr6 O18 89.1(2) . .
F5 Cr6 O18 91.5(2) . .
O23 Cr6 O18 88.6(3) . .
O20 Cr6 O18 91.0(3) . .
F6 Cr6 O21 93.0(3) . .
F5 Cr6 O21 89.6(3) . .
O23 Cr6 O21 90.2(3) . .
O20 Cr6 O21 86.8(3) . .
O18 Cr6 O21 177.6(3) . .
F7 Cr7 F6 88.7(2) . .
F7 Cr7 O25 93.0(3) . .
F6 Cr7 O25 90.1(2) . .
F7 Cr7 O27 92.6(3) . .
F6 Cr7 O27 177.1(3) . .
O25 Cr7 O27 92.4(3) . .
F7 Cr7 O22 90.2(3) . .
F6 Cr7 O22 89.5(3) . .
O25 Cr7 O22 176.7(3) . .
O27 Cr7 O22 87.9(3) . .
F7 Cr7 O24 178.8(3) . .
F6 Cr7 O24 92.5(2) . .
O25 Cr7 O24 86.7(3) . .
O27 Cr7 O24 86.2(3) . .
O22 Cr7 O24 90.1(3) . .
F8 Cr8 O29 92.3(3) . .
F8 Cr8 F7 86.1(2) . .
O29 Cr8 F7 176.9(3) . .
F8 Cr8 O28 179.2(3) . .
O29 Cr8 O28 88.4(3) . .
F7 Cr8 O28 93.3(3) . .
F8 Cr8 O31 92.9(3) . .
O29 Cr8 O31 92.6(4) . .
F7 Cr8 O31 90.1(3) . .
O28 Cr8 O31 87.6(3) . .
F8 Cr8 O26 89.0(3) . .
O29 Cr8 O26 88.2(3) . .
F7 Cr8 O26 89.1(3) . .
O28 Cr8 O26 90.6(3) . .
O31 Cr8 O26 177.9(3) . .
Cr2 F1 Cr1 121.2(3) . .
Cr3 F2 Cr2 121.3(3) . .
Cr3 F3 Cr4 121.8(3) . .
Cr5 F4 Cr4 123.6(3) . .
Cr5 F5 Cr6 123.3(3) . .
Cr6 F6 Cr7 122.6(3) . .
Cr7 F7 Cr8 121.6(3) . .
Cr8 F8 Cr1 121.0(3) . .
F18 Cr11 F11 89.4(2) . .
F18 Cr11 O122 91.9(2) . .
F11 Cr11 O122 90.0(2) . .
F18 Cr11 O127 178.1(3) . .
F11 Cr11 O127 92.3(3) . .
O122 Cr11 O127 87.5(3) . .
F18 Cr11 O124 90.7(2) . .
F11 Cr11 O124 179.2(3) . .
O122 Cr11 O124 90.8(3) . .
O127 Cr11 O124 87.5(3) . .
F18 Cr11 O125 89.7(3) . .
F11 Cr11 O125 91.5(2) . .
O122 Cr11 O125 177.8(3) . .
O127 Cr11 O125 90.8(3) . .
O124 Cr11 O125 87.8(3) . .
F12 Cr12 F11 89.7(2) . .
F12 Cr12 O128 177.7(3) . .
F11 Cr12 O128 91.9(2) . .
F12 Cr12 O131 91.3(2) . .
F11 Cr12 O131 178.4(2) . .
O128 Cr12 O131 87.2(3) . .
F12 Cr12 O126 89.7(2) . .
F11 Cr12 O126 91.8(2) . .
O128 Cr12 O126 91.9(3) . .
O131 Cr12 O126 86.9(3) . .
F12 Cr12 O129 92.5(2) . .
F11 Cr12 O129 91.1(2) . .
O128 Cr12 O129 85.9(3) . .
O131 Cr12 O129 90.2(3) . .
O126 Cr12 O129 176.4(3) . .
F13 Cr13 O101 92.7(2) . .
F13 Cr13 O103 92.3(2) . .
O101 Cr13 O103 92.7(3) . .
F13 Cr13 F12 88.2(2) . .
O101 Cr13 F12 89.7(2) . .
O103 Cr13 F12 177.5(3) . .
F13 Cr13 O130 90.7(2) . .
O101 Cr13 O130 176.6(3) . .
O103 Cr13 O130 87.5(3) . .
F12 Cr13 O130 90.1(2) . .
F13 Cr13 O132 179.2(3) . .
O101 Cr13 O132 87.2(3) . .
O103 Cr13 O132 86.8(3) . .
F12 Cr13 O132 92.6(2) . .
O130 Cr13 O132 89.4(3) . .
O107 Cr14 F14 91.7(3) . .
O107 Cr14 O105 94.5(3) . .
F14 Cr14 O105 92.0(2) . .
O107 Cr14 F13 177.8(3) . .
F14 Cr14 F13 87.2(2) . .
O105 Cr14 F13 87.5(2) . .
O107 Cr14 O104 87.8(3) . .
F14 Cr14 O104 179.5(3) . .
O105 Cr14 O104 88.0(3) . .
F13 Cr14 O104 93.3(2) . .
O107 Cr14 O102 88.4(3) . .
F14 Cr14 O102 89.1(2) . .
O105 Cr14 O102 176.9(3) . .
F13 Cr14 O102 89.7(2) . .
O104 Cr14 O102 90.9(3) . .
F15 Cr15 O108 175.7(3) . .
F15 Cr15 O106 89.2(2) . .
O108 Cr15 O106 92.3(3) . .
F15 Cr15 F14 84.7(2) . .
O108 Cr15 F14 91.3(2) . .
O106 Cr15 F14 92.2(2) . .
F15 Cr15 O111 93.3(2) . .
O108 Cr15 O111 90.8(3) . .
O106 Cr15 O111 88.2(3) . .
F14 Cr15 O111 177.9(2) . .
F15 Cr15 O109 91.3(2) . .
O108 Cr15 O109 87.3(3) . .
O106 Cr15 O109 178.5(3) . .
F14 Cr15 O109 89.2(2) . .
O111 Cr15 O109 90.4(3) . .
F15 Cr16 O112 91.2(2) . .
F15 Cr16 O110 94.5(2) . .
O112 Cr16 O110 91.3(3) . .
F15 Cr16 O115 178.5(3) . .
O112 Cr16 O115 88.0(3) . .
O110 Cr16 O115 86.7(3) . .
F15 Cr16 F16 85.8(2) . .
O112 Cr16 F16 176.9(3) . .
O110 Cr16 F16 89.5(2) . .
O115 Cr16 F16 95.0(2) . .
F15 Cr16 O113 89.6(3) . .
O112 Cr16 O113 90.4(3) . .
O110 Cr16 O113 175.6(3) . .
O115 Cr16 O113 89.2(3) . .
F16 Cr16 O113 89.1(2) . .
F16 Cr17 O114 92.3(2) . .
F16 Cr17 F17 88.2(2) . .
O114 Cr17 F17 90.7(2) . .
F16 Cr17 O116 92.5(2) . .
O114 Cr17 O116 91.7(3) . .
F17 Cr17 O116 177.5(3) . .
F16 Cr17 O119 88.7(3) . .
O114 Cr17 O119 179.0(3) . .
F17 Cr17 O119 89.4(2) . .
O116 Cr17 O119 88.2(3) . .
F16 Cr17 O117 179.2(3) . .
O114 Cr17 O117 87.1(3) . .
F17 Cr17 O117 92.3(2) . .
O116 Cr17 O117 87.0(3) . .
O119 Cr17 O117 91.9(3) . .
F18 Cr18 F17 88.7(2) . .
F18 Cr18 O118 178.2(3) . .
F17 Cr18 O118 91.8(2) . .
F18 Cr18 O120 89.5(3) . .
F17 Cr18 O120 92.4(2) . .
O118 Cr18 O120 92.2(3) . .
F18 Cr18 O121 90.2(2) . .
F17 Cr18 O121 90.1(2) . .
O118 Cr18 O121 88.1(3) . .
O120 Cr18 O121 177.4(3) . .
F18 Cr18 O123 92.5(2) . .
F17 Cr18 O123 178.8(3) . .
O118 Cr18 O123 87.0(3) . .
O120 Cr18 O123 87.7(3) . .
O121 Cr18 O123 89.8(3) . .
N4 Cu1 N4 180.0(7) . 3_566
N4 Cu1 O204 89.6(4) . 3_566
N4 Cu1 O204 90.4(4) 3_566 3_566
N4 Cu1 O204 90.4(4) . .
N4 Cu1 O204 89.6(4) 3_566 .
O204 Cu1 O204 179.998(2) 3_566 .
N4 Cu1 O203 87.9(4) . 3_566
N4 Cu1 O203 92.1(4) 3_566 3_566
O204 Cu1 O203 87.1(5) 3_566 3_566
O204 Cu1 O203 92.9(5) . 3_566
N4 Cu1 O203 92.1(4) . .
N4 Cu1 O203 87.9(4) 3_566 .
O204 Cu1 O203 92.9(5) 3_566 .
O204 Cu1 O203 87.1(5) . .
O203 Cu1 O203 179.996(2) 3_566 .
O201 Cu2 O201 179.998(1) 3_665 .
O201 Cu2 N1 89.6(3) 3_665 3_665
O201 Cu2 N1 90.4(3) . 3_665
O201 Cu2 N1 90.4(3) 3_665 .
O201 Cu2 N1 89.6(3) . .
N1 Cu2 N1 179.996(2) 3_665 .
O201 Cu2 O202 87.1(3) 3_665 3_665
O201 Cu2 O202 92.9(3) . 3_665
N1 Cu2 O202 88.2(3) 3_665 3_665
N1 Cu2 O202 91.8(3) . 3_665
O201 Cu2 O202 92.9(3) 3_665 .
O201 Cu2 O202 87.1(3) . .
N1 Cu2 O202 91.8(3) 3_665 .
N1 Cu2 O202 88.2(3) . .
O202 Cu2 O202 179.997(1) 3_665 .
Cr12 F11 Cr11 123.7(2) . .
Cr12 F12 Cr13 123.1(3) . .
Cr13 F13 Cr14 121.5(2) . .
Cr14 F14 Cr15 121.6(2) . .
Cr16 F15 Cr15 120.7(2) . .
Cr17 F16 Cr16 120.8(3) . .
Cr18 F17 Cr17 122.1(3) . .
Cr11 F18 Cr18 123.6(2) . .
O1 C1 O2 126.5(12) . .
O1 C1 C2 115.5(13) . .
O2 C1 C2 117.7(13) . .
C5 C2 C4 111.2(12) . .
C5 C2 C3 111.1(10) . .
C4 C2 C3 109.1(11) . .
C5 C2 C1 109.9(11) . .
C4 C2 C1 105.9(10) . .
C3 C2 C1 109.4(12) . .
O3 C6 O4 126.9(13) . .
O3 C6 C7 116.9(16) . .
O4 C6 C7 116.2(17) . .
C10 C7 C8 114.1(16) . .
C10 C7 C9 104.6(16) . .
C8 C7 C9 105.3(15) . .
C10 C7 C6 115.9(16) . .
C8 C7 C6 109.2(15) . .
C9 C7 C6 106.9(15) . .
O6 C11 O5 125.2(14) . .
O6 C11 C12 118.7(17) . .
O5 C11 C12 116.0(16) . .
C13 C12 C14 112.7(16) . .
C13 C12 C15 112.3(16) . .
C14 C12 C15 97.3(15) . .
C13 C12 C11 110.8(16) . .
C14 C12 C11 114.1(16) . .
C15 C12 C11 108.9(16) . .
O8 C16 O7 124.7(13) . .
O8 C16 C17 118.1(14) . .
O7 C16 C17 117.1(13) . .
C16 C17 C18 113.2(13) . .
C16 C17 C19 108.8(14) . .
C18 C17 C19 110.6(15) . .
C16 C17 C20 106.7(15) . .
C18 C17 C20 110.0(14) . .
C19 C17 C20 107.3(13) . .
O9 C21 O10 125.2(11) . .
O9 C21 C22 117.0(10) . .
O10 C21 C22 117.7(10) . .
C24 C22 C25 111.8(9) . .
C24 C22 C21 110.6(10) . .
C25 C22 C21 107.5(10) . .
C24 C22 C23 109.7(10) . .
C25 C22 C23 109.6(10) . .
C21 C22 C23 107.6(9) . .
O11 C26 O12 125.1(11) . .
O11 C26 C27 118.9(11) . .
O12 C26 C27 115.9(10) . .
C30 C27 C29 111.3(11) . .
C30 C27 C26 109.9(11) . .
C29 C27 C26 110.4(10) . .
C30 C27 C28 111.0(11) . .
C29 C27 C28 109.8(11) . .
C26 C27 C28 104.3(10) . .
O14 C31 O13 124.6(11) . .
O14 C31 C32 119.6(13) . .
O13 C31 C32 115.5(13) . .
C35 C32 C33 111.5(11) . .
C35 C32 C31 110.0(12) . .
C33 C32 C31 110.6(11) . .
C35 C32 C34 108.5(11) . .
C33 C32 C34 109.2(11) . .
C31 C32 C34 106.9(10) . .
O15 C36 O16 126.1(10) . .
O15 C36 C37 117.0(12) . .
O16 C36 C37 116.9(11) . .
C38 C37 C40 117.3(12) . .
C38 C37 C36 110.1(11) . .
C40 C37 C36 110.6(11) . .
C38 C37 C39 106.8(11) . .
C40 C37 C39 106.8(12) . .
C36 C37 C39 104.3(12) . .
O18 C41 O17 125.7(10) . .
O18 C41 C42 118.1(10) . .
O17 C41 C42 116.1(10) . .
C43 C42 C45 111.3(9) . .
C43 C42 C44 108.8(9) . .
C45 C42 C44 110.7(9) . .
C43 C42 C41 108.5(9) . .
C45 C42 C41 111.0(9) . .
C44 C42 C41 106.3(9) . .
O20 C46 O19 127.8(12) . .
O20 C46 C47 116.6(14) . .
O19 C46 C47 115.5(14) . .
C48 C47 C50 106.0(13) . .
C48 C47 C49 110.7(12) . .
C50 C47 C49 111.3(13) . .
C48 C47 C46 110.8(13) . .
C50 C47 C46 108.1(12) . .
C49 C47 C46 109.8(13) . .
O22 C51 O21 126.5(14) . .
O22 C51 C52 115.5(14) . .
O21 C51 C52 118.0(15) . .
C53 C52 C55 113.5(17) . .
C53 C52 C51 108.4(18) . .
C55 C52 C51 113.4(15) . .
C53 C52 C54 107.5(16) . .
C55 C52 C54 109.5(18) . .
C51 C52 C54 104.0(15) . .
O24 C56 O23 125.7(11) . .
O24 C56 C57 118.6(11) . .
O23 C56 C57 115.7(11) . .
C59 C57 C60 113.7(11) . .
C59 C57 C56 110.7(11) . .
C60 C57 C56 111.5(10) . .
C59 C57 C58 109.7(10) . .
C60 C57 C58 106.1(11) . .
C56 C57 C58 104.7(11) . .
C61 O25 Cr7 134.1(7) . .
C61 O26 Cr8 127.8(7) . .
O26 C61 O25 127.1(10) . .
O26 C61 C62 119.4(11) . .
O25 C61 C62 113.5(11) . .
C63 C62 C65 111.2(10) . .
C63 C62 C64 111.2(10) . .
C65 C62 C64 110.7(10) . .
C63 C62 C61 108.7(10) . .
C65 C62 C61 107.3(9) . .
C64 C62 C61 107.6(9) . .
O27 C66 O28 125.2(12) . .
O27 C66 C67 118.2(14) . .
O28 C66 C67 116.6(13) . .
C66 C67 C68 106.4(12) . .
C66 C67 C70 111.7(12) . .
C68 C67 C70 109.5(12) . .
C66 C67 C69 110.5(12) . .
C68 C67 C69 101.6(12) . .
C70 C67 C69 116.2(12) . .
C71 O29 Cr8 131.2(9) . .
C71 O30 Cr1 133.9(8) . .
O29 C71 O30 127.0(11) . .
O29 C71 C72Y 116.9(15) . .
O30 C71 C72Y 115.9(14) . .
O29 C71 C72X 113.8(15) . .
O30 C71 C72X 118.9(15) . .
C72Y C71 C72X 11.5(17) . .
C73X C72X C75X 109(2) . .
C73X C72X C74X 111(2) . .
C75X C72X C74X 109.2(19) . .
C73X C72X C71 111.9(18) . .
C75X C72X C71 106.6(18) . .
C74X C72X C71 109.6(17) . .
C73Y C72Y C75Y 112.3(18) . .
C73Y C72Y C74Y 111.7(18) . .
C75Y C72Y C74Y 109.1(18) . .
C73Y C72Y C71 108.6(15) . .
C75Y C72Y C71 102.7(15) . .
C74Y C72Y C71 112.0(15) . .
O31 C76 O32 125.0(13) . .
O31 C76 C77 119.5(13) . .
O32 C76 C77 115.4(13) . .
C79 C77 C78 111.8(12) . .
C79 C77 C76 105.1(12) . .
C78 C77 C76 110.6(12) . .
C79 C77 C80 107.6(12) . .
C78 C77 C80 111.5(12) . .
C76 C77 C80 109.9(12) . .
O102 C101 O101 126.1(10) . .
O102 C101 C102 119.5(12) . .
O101 C101 C102 114.4(12) . .
C105 C102 C101 111.3(11) . .
C105 C102 C103 111.2(10) . .
C101 C102 C103 108.8(10) . .
C105 C102 C104 109.4(10) . .
C101 C102 C104 107.6(10) . .
C103 C102 C104 108.4(11) . .
O103 C106 O104 125.5(10) . .
O103 C106 C107 117.2(10) . .
O104 C106 C107 117.3(10) . .
C109 C107 C110 111.6(9) . .
C109 C107 C108 111.1(10) . .
C110 C107 C108 108.5(9) . .
C109 C107 C106 107.8(9) . .
C110 C107 C106 111.3(10) . .
C108 C107 C106 106.4(9) . .
O105 C111 O106 125.6(10) . .
O105 C111 C112 118.9(10) . .
O106 C111 C112 115.5(9) . .
C113 C112 C114 110.6(9) . .
C113 C112 C115 110.4(9) . .
C114 C112 C115 109.3(9) . .
C113 C112 C111 110.4(9) . .
C114 C112 C111 109.2(9) . .
C115 C112 C111 107.0(9) . .
O108 C116 O107 126.9(11) . .
O108 C116 C117 119.4(13) . .
O107 C116 C117 113.7(13) . .
C119 C117 C118 111.7(12) . .
C119 C117 C120 110.8(11) . .
C118 C117 C120 108.2(12) . .
C119 C117 C116 106.8(11) . .
C118 C117 C116 111.4(11) . .
C120 C117 C116 107.8(11) . .
O109 C121 O110 127.4(10) . .
O109 C121 C122 118.5(10) . .
O110 C121 C122 114.1(10) . .
C123 C122 C125 110.1(9) . .
C123 C122 C121 111.1(9) . .
C125 C122 C121 110.0(9) . .
C123 C122 C124 110.4(9) . .
C125 C122 C124 108.3(9) . .
C121 C122 C124 106.9(8) . .
O111 C126 O112 126.1(9) . .
O111 C126 C127 117.4(10) . .
O112 C126 C127 116.4(11) . .
C129 C127 C130 110.1(10) . .
C129 C127 C128 110.4(10) . .
C130 C127 C128 109.4(9) . .
C129 C127 C126 107.4(9) . .
C130 C127 C126 111.4(10) . .
C128 C127 C126 108.0(9) . .
O113 C131 O114 126.4(10) . .
O113 C131 C132 118.1(11) . .
O114 C131 C132 115.5(11) . .
C133 C132 C135 110.1(11) . .
C133 C132 C131 110.6(11) . .
C135 C132 C131 111.1(10) . .
C133 C132 C134 113.4(11) . .
C135 C132 C134 106.4(11) . .
C131 C132 C134 105.2(10) . .
O116 C136 O115 125.6(10) . .
O116 C136 C137 118.5(10) . .
O115 C136 C137 115.9(10) . .
C139 C137 C138 112.1(10) . .
C139 C137 C136 107.7(10) . .
C138 C137 C136 108.2(9) . .
C139 C137 C140 110.3(10) . .
C138 C137 C140 108.4(10) . .
C136 C137 C140 110.0(9) . .
O117 C141 O118 125.6(12) . .
O117 C141 C142 117.1(12) . .
O118 C141 C142 117.3(12) . .
C145 C142 C143 125.3(14) . .
C145 C142 C141 115.0(12) . .
C143 C142 C141 113.4(11) . .
C145 C142 C144 92.4(12) . .
C143 C142 C144 101.9(13) . .
C141 C142 C144 101.2(14) . .
O119 C146 O120 125.3(11) . .
O119 C146 C147 119.1(12) . .
O120 C146 C147 115.4(11) . .
C149 C147 C148 110.6(11) . .
C149 C147 C146 105.7(10) . .
C148 C147 C146 108.5(10) . .
C149 C147 C150 111.2(10) . .
C148 C147 C150 110.7(11) . .
C146 C147 C150 110.0(11) . .
O122 C151 O121 125.6(10) . .
O122 C151 C152 116.3(11) . .
O121 C151 C152 118.1(10) . .
C153 C152 C154 109.1(9) . .
C153 C152 C151 111.3(10) . .
C154 C152 C151 108.0(9) . .
C153 C152 C155 112.4(9) . .
C154 C152 C155 110.2(10) . .
C151 C152 C155 105.7(9) . .
O124 C156 O123 125.4(9) . .
O124 C156 C157 119.6(10) . .
O123 C156 C157 114.9(10) . .
C158 C157 C160 113.2(10) . .
C158 C157 C159 110.4(9) . .
C160 C157 C159 107.4(9) . .
C158 C157 C156 106.8(9) . .
C160 C157 C156 109.5(9) . .
C159 C157 C156 109.4(9) . .
O125 C161 O126 127.2(10) . .
O125 C161 C162 116.8(10) . .
O126 C161 C162 115.9(10) . .
C165 C162 C163 110.7(10) . .
C165 C162 C164 110.7(10) . .
C163 C162 C164 109.2(9) . .
C165 C162 C161 111.6(9) . .
C163 C162 C161 109.8(9) . .
C164 C162 C161 104.5(9) . .
O128 C166 O127 126.1(11) . .
O128 C166 C167 116.9(14) . .
O127 C166 C167 117.0(14) . .
C170 C167 C166 113.6(13) . .
C170 C167 C169 107.2(12) . .
C166 C167 C169 108.8(13) . .
C170 C167 C168 111.0(14) . .
C166 C167 C168 106.8(11) . .
C169 C167 C168 109.4(13) . .
O129 C171 O130 125.6(9) . .
O129 C171 C172 115.8(9) . .
O130 C171 C172 118.5(9) . .
C175 C172 C173 111.6(9) . .
C175 C172 C174 109.8(9) . .
C173 C172 C174 109.5(9) . .
C175 C172 C171 111.8(9) . .
C173 C172 C171 108.4(9) . .
C174 C172 C171 105.6(9) . .
O131 C176 O132 126.7(10) . .
O131 C176 C177 115.2(10) . .
O132 C176 C177 118.1(10) . .
C178 C177 C180 111.1(10) . .
C178 C177 C176 109.5(10) . .
C180 C177 C176 111.2(10) . .
C178 C177 C179 109.2(10) . .
C180 C177 C179 109.6(10) . .
C176 C177 C179 105.9(10) . .
O201 C201 C202 129.9(17) . .
O201 C201 C204 110.8(15) . .
C202 C201 C204 119.3(16) . .
C201 C202 C203 123.8(17) . .
O202 C203 C202 130.3(17) . .
O202 C203 C205 113.7(15) . .
C202 C203 C205 116.0(16) . .
F21 C204 F23 105.7(12) . .
F21 C204 F22 103.6(13) . .
F23 C204 F22 104.0(13) . .
F21 C204 C201 113.1(14) . .
F23 C204 C201 115.3(15) . .
F22 C204 C201 114.0(13) . .
F26 C205 F25 108.4(14) . .
F26 C205 F24 105.7(13) . .
F25 C205 F24 106.2(13) . .
F26 C205 C203 111.1(13) . .
F25 C205 C203 113.3(14) . .
F24 C205 C203 111.7(14) . .
N1 C206 C207 123.0(10) . .
C208 C207 C206 119.0(10) . .
C207 C208 C209 117.5(9) . .
C207 C208 C211 120.6(10) . .
C209 C208 C211 121.8(10) . .
C210 C209 C208 119.8(10) . .
N1 C210 C209 122.7(10) . .
C208 C211 C212 112.9(8) . .
N2 C212 C211 108.5(7) . .
C214 C213 N2 112.7(8) . .
C213 C214 C215 111.7(8) . .
C214 C215 C216 113.1(8) . .
C217 C216 C215 115.6(8) . .
C218 C217 C216 112.8(10) . .
C217 C218 C219 113.6(10) . .
C220 C219 C218 114.3(8) . .
C221 C220 C219 113.0(8) . .
C220 C221 C222 111.4(9) . .
N3 C222 C221 112.9(8) . .
N3 C223 C224 109.7(9) . .
C223 C224 C225 115.0(9) . .
C229 C225 C226 117.8(11) . .
C229 C225 C224 119.8(11) . .
C226 C225 C224 122.3(12) . .
C227 C226 C225 118.0(12) . .
N4 C227 C226 122.9(12) . .
N4 C228 C229 121.1(12) . .
C225 C229 C228 120.9(12) . .
O203 C230 C231 129(3) . .
O203 C230 C233 114(2) . .
C231 C230 C233 117(3) . .
F27 C233 F29 115(2) . .
F27 C233 F28 102.7(18) . .
F29 C233 F28 99.2(18) . .
F27 C233 C230 117(2) . .
F29 C233 C230 115(2) . .
F28 C233 C230 104.5(18) . .
C230 C231 C232 125(3) . .
C306 C301 C302 120(2) . .
C303 C302 C301 123(2) . .
C302 C303 C304 111(2) . .
C305 C304 C303 129(2) . .
C304 C305 C306 116(2) . .
C301 C306 C305 120(2) . .
C301 C306 C307 122(2) . .
C305 C306 C307 117(2) . .
C309 C308 C313 120(3) . .
C308 C309 C310 122(2) . .
C311 C310 C309 117(2) . .
C310 C311 C312 124(3) . .
C311 C312 C313 116(2) . .
C308 C313 C312 121(2) . .
C308 C313 C314 115(2) . .
C312 C313 C314 124(2) . .
C316 C315 C320 119(3) . .
C315 C316 C317 115(3) . .
C316 C317 C318 129(3) . .
C319 C318 C317 109(3) . .
C318 C319 C320 129(4) . .
C321 C320 C315 119(3) . .
C321 C320 C319 123(3) . .
C315 C320 C319 117(3) . .
C327 C322 C323 121(3) . .
C324 C323 C322 119(3) . .
C325 C324 C323 119(3) . .
C324 C325 C326 121(3) . .
C327 C326 C325 122(3) . .
C326 C327 C322 117(3) . .
C326 C327 C328 127(3) . .
C322 C327 C328 115(3) . .
C210 N1 C206 118.0(9) . .
C210 N1 Cu2 121.3(7) . .
C206 N1 Cu2 120.5(7) . .
C213 N2 C212 116.1(7) . .
C227 N4 C228 119.1(10) . .
C227 N4 Cu1 120.4(8) . .
C228 N4 Cu1 120.4(8) . .
C222 N3 C223 116.7(8) . .
C1 O1 Cr1 136.9(9) . .
C1 O2 Cr2 128.8(8) . .
C6 O3 Cr1 131.3(9) . .
C6 O4 Cr2 133.6(10) . .
C11 O5 Cr2 136.6(9) . .
C11 O6 Cr3 128.5(10) . .
C16 O7 Cr2 126.7(9) . .
C16 O8 Cr3 136.6(9) . .
C21 O9 Cr3 135.7(7) . .
C21 O10 Cr4 126.9(7) . .
C26 O11 Cr3 128.9(8) . .
C26 O12 Cr4 133.2(7) . .
C31 O13 Cr4 135.4(8) . .
C31 O14 Cr5 128.7(8) . .
C36 O15 Cr4 128.9(8) . .
C36 O16 Cr5 133.0(7) . .
C41 O17 Cr5 135.3(7) . .
C41 O18 Cr6 129.2(7) . .
C46 O19 Cr5 128.4(8) . .
C46 O20 Cr6 133.1(8) . .
C51 O21 Cr6 133.5(9) . .
C51 O22 Cr7 127.0(9) . .
C56 O23 Cr6 127.5(7) . .
C56 O24 Cr7 134.5(7) . .
C66 O27 Cr7 129.5(9) . .
C66 O28 Cr8 134.1(8) . .
C76 O31 Cr8 136.2(9) . .
C76 O32 Cr1 129.4(10) . .
C101 O101 Cr13 136.0(7) . .
C101 O102 Cr14 129.0(7) . .
C106 O103 Cr13 131.0(7) . .
C106 O104 Cr14 133.9(7) . .
C111 O105 Cr14 130.9(7) . .
C111 O106 Cr15 136.0(6) . .
C116 O107 Cr14 135.0(7) . .
C116 O108 Cr15 130.5(8) . .
C121 O109 Cr15 127.7(7) . .
C121 O110 Cr16 133.9(7) . .
C126 O111 Cr15 133.4(7) . .
C126 O112 Cr16 129.1(7) . .
C131 O113 Cr16 126.6(7) . .
C131 O114 Cr17 135.6(7) . .
C136 O115 Cr16 132.3(7) . .
C136 O116 Cr17 130.2(7) . .
C141 O117 Cr17 135.1(8) . .
C141 O118 Cr18 129.1(8) . .
C146 O119 Cr17 129.9(8) . .
C146 O120 Cr18 134.1(7) . .
C151 O121 Cr18 128.3(7) . .
C151 O122 Cr11 136.5(7) . .
C156 O123 Cr18 134.1(7) . .
C156 O124 Cr11 130.4(7) . .
C161 O125 Cr11 131.8(7) . .
C161 O126 Cr12 134.5(7) . .
C166 O127 Cr11 134.3(8) . .
C166 O128 Cr12 132.9(8) . .
C171 O129 Cr12 135.5(7) . .
C171 O130 Cr13 125.4(7) . .
C176 O131 Cr12 129.1(7) . .
C176 O132 Cr13 133.7(7) . .
C201 O201 Cu2 124.0(10) . .
C203 O202 Cu2 118.8(10) . .
C230 O203 Cu1 121.2(15) . .
C232 O204 Cu1 119.9(14) . .
O204 C232 C231 133(3) . .
O204 C232 C234 101(2) . .
C231 C232 C234 125(3) . .
F30 C234 F32 121(2) . .
F30 C234 F31 100.1(19) . .
F32 C234 F31 95.5(17) . .
F30 C234 C232 117(2) . .
F32 C234 C232 115(2) . .
F31 C234 C232 101(2) . .

loop_
_geom_bond_atom_site_label_1
_geom_bond_atom_site_label_2
_geom_bond_distance
_geom_bond_site_symmetry_2
Cr1 O1 1.941(9) .
Cr1 F1 1.946(5) .
Cr1 O30 1.968(8) .
Cr1 O3 1.969(8) .
Cr1 F8 1.974(6) .
Cr1 O32 1.990(9) .
Cr2 F1 1.941(6) .
Cr2 O5 1.955(8) .
Cr2 O4 1.959(7) .
Cr2 F2 1.960(5) .
Cr2 O2 1.976(8) .
Cr2 O7 1.978(8) .
Cr3 F2 1.921(5) .
Cr3 F3 1.936(5) .
Cr3 O8 1.948(7) .
Cr3 O6 1.951(8) .
Cr3 O11 1.959(7) .
Cr3 O9 1.963(7) .
Cr4 F4 1.911(5) .
Cr4 O13 1.932(8) .
Cr4 O12 1.943(7) .
Cr4 F3 1.944(5) .
Cr4 O10 1.956(7) .
Cr4 O15 1.975(7) .
Cr5 F4 1.909(5) .
Cr5 F5 1.913(5) .
Cr5 O17 1.939(7) .
Cr5 O19 1.945(7) .
Cr5 O16 1.952(6) .
Cr5 O14 1.955(7) .
Cr6 F6 1.911(5) .
Cr6 F5 1.920(5) .
Cr6 O23 1.952(7) .
Cr6 O20 1.957(7) .
Cr6 O18 1.961(7) .
Cr6 O21 1.966(7) .
Cr7 F7 1.920(5) .
Cr7 F6 1.929(5) .
Cr7 O25 1.933(7) .
Cr7 O27 1.935(7) .
Cr7 O22 1.952(7) .
Cr7 O24 1.975(7) .
Cr8 F8 1.931(6) .
Cr8 O29 1.934(8) .
Cr8 F7 1.949(6) .
Cr8 O28 1.970(8) .
Cr8 O31 1.972(8) .
Cr8 O26 1.992(8) .
Cr11 F18 1.908(5) .
Cr11 F11 1.926(5) .
Cr11 O122 1.936(7) .
Cr11 O127 1.938(7) .
Cr11 O124 1.947(6) .
Cr11 O125 1.960(7) .
Cr12 F12 1.917(5) .
Cr12 F11 1.923(5) .
Cr12 O128 1.948(6) .
Cr12 O131 1.952(6) .
Cr12 O126 1.952(6) .
Cr12 O129 1.956(6) .
Cr13 F13 1.915(5) .
Cr13 O101 1.927(7) .
Cr13 O103 1.931(6) .
Cr13 F12 1.943(5) .
Cr13 O130 1.962(6) .
Cr13 O132 1.962(6) .
Cr14 O107 1.935(7) .
Cr14 F14 1.937(5) .
Cr14 O105 1.966(6) .
Cr14 F13 1.970(5) .
Cr14 O104 1.973(7) .
Cr14 O102 1.990(7) .
Cr15 F15 1.960(5) .
Cr15 O108 1.962(7) .
Cr15 O106 1.965(6) .
Cr15 F14 1.969(5) .
Cr15 O111 1.982(6) .
Cr15 O109 1.983(7) .
Cr16 F15 1.929(5) .
Cr16 O112 1.951(6) .
Cr16 O110 1.957(6) .
Cr16 O115 1.970(7) .
Cr16 F16 1.971(5) .
Cr16 O113 1.973(7) .
Cr17 F16 1.921(5) .
Cr17 O114 1.935(7) .
Cr17 F17 1.943(5) .
Cr17 O116 1.944(6) .
Cr17 O119 1.957(7) .
Cr17 O117 1.968(6) .
Cr18 F18 1.930(5) .
Cr18 F17 1.932(5) .
Cr18 O118 1.940(7) .
Cr18 O120 1.948(7) .
Cr18 O121 1.965(7) .
Cr18 O123 1.972(6) .
Cu1 N4 2.027(9) .
Cu1 N4 2.028(9) 3_566
Cu1 O204 2.047(10) 3_566
Cu1 O204 2.047(10) .
Cu1 O203 2.225(15) 3_566
Cu1 O203 2.225(15) .
Cu2 O201 2.009(9) 3_665
Cu2 O201 2.009(9) .
Cu2 N1 2.056(8) 3_665
Cu2 N1 2.056(8) .
Cu2 O202 2.261(7) 3_665
Cu2 O202 2.261(7) .
C1 O1 1.241(16) .
C1 O2 1.247(16) .
C1 C2 1.551(17) .
C2 C5 1.492(18) .
C2 C4 1.528(16) .
C2 C3 1.528(19) .
C6 O3 1.24(2) .
C6 O4 1.251(19) .
C6 C7 1.53(2) .
C7 C10 1.43(2) .
C7 C8 1.45(2) .
C7 C9 1.51(2) .
C11 O6 1.244(19) .
C11 O5 1.276(19) .
C11 C12 1.51(2) .
C12 C13 1.41(2) .
C12 C14 1.48(2) .
C12 C15 1.51(2) .
C16 O8 1.243(16) .
C16 O7 1.277(17) .
C16 C17 1.496(19) .
C17 C18 1.50(2) .
C17 C19 1.51(2) .
C17 C20 1.54(2) .
C21 O9 1.262(13) .
C21 O10 1.281(13) .
C21 C22 1.538(16) .
C22 C24 1.512(16) .
C22 C25 1.517(16) .
C22 C23 1.546(16) .
C26 O11 1.251(13) .
C26 O12 1.291(14) .
C26 C27 1.523(16) .
C27 C30 1.489(17) .
C27 C29 1.518(16) .
C27 C28 1.538(18) .
C31 O14 1.248(16) .
C31 O13 1.309(16) .
C31 C32 1.512(17) .
C32 C35 1.503(18) .
C32 C33 1.504(18) .
C32 C34 1.533(17) .
C36 O15 1.251(15) .
C36 O16 1.251(15) .
C36 C37 1.543(16) .
C37 C38 1.479(18) .
C37 C40 1.501(18) .
C37 C39 1.56(2) .
C41 O18 1.249(13) .
C41 O17 1.270(13) .
C41 C42 1.536(15) .
C42 C43 1.524(16) .
C42 C45 1.525(15) .
C42 C44 1.535(14) .
C46 O20 1.249(17) .
C46 O19 1.262(17) .
C46 C47 1.534(18) .
C47 C48 1.49(2) .
C47 C50 1.50(2) .
C47 C49 1.50(2) .
C51 O22 1.240(18) .
C51 O21 1.259(17) .
C51 C52 1.52(2) .
C52 C53 1.43(3) .
C52 C55 1.48(2) .
C52 C54 1.55(3) .
C56 O24 1.244(13) .
C56 O23 1.272(14) .
C56 C57 1.516(16) .
C57 C59 1.488(17) .
C57 C60 1.492(16) .
C57 C58 1.545(18) .
O25 C61 1.272(14) .
O26 C61 1.250(15) .
C61 C62 1.555(14) .
C62 C63 1.518(16) .
C62 C65 1.526(16) .
C62 C64 1.543(15) .
C66 O27 1.242(16) .
C66 O28 1.281(17) .
C66 C67 1.497(18) .
C67 C68 1.50(2) .
C67 C70 1.498(18) .
C67 C69 1.55(2) .
O29 C71 1.229(17) .
O30 C71 1.257(18) .
C71 C72Y 1.550(17) .
C71 C72X 1.555(18) .
C72X C73X 1.52(2) .
C72X C75X 1.52(2) .
C72X C74X 1.54(2) .
C72Y C73Y 1.51(2) .
C72Y C75Y 1.53(2) .
C72Y C74Y 1.53(2) .
C76 O31 1.236(16) .
C76 O32 1.247(16) .
C76 C77 1.533(19) .
C77 C79 1.508(18) .
C77 C78 1.530(19) .
C77 C80 1.53(2) .
C101 O102 1.252(15) .
C101 O101 1.268(14) .
C101 C102 1.530(16) .
C102 C105 1.511(17) .
C102 C103 1.537(16) .
C102 C104 1.558(18) .
C106 O103 1.257(13) .
C106 O104 1.258(13) .
C106 C107 1.530(15) .
C107 C109 1.495(15) .
C107 C110 1.513(15) .
C107 C108 1.526(16) .
C111 O105 1.246(12) .
C111 O106 1.259(12) .
C111 C112 1.546(15) .
C112 C113 1.516(15) .
C112 C114 1.519(14) .
C112 C115 1.541(15) .
C116 O108 1.233(16) .
C116 O107 1.290(16) .
C116 C117 1.552(17) .
C117 C119 1.497(17) .
C117 C118 1.507(19) .
C117 C120 1.515(19) .
C121 O109 1.241(12) .
C121 O110 1.263(12) .
C121 C122 1.540(15) .
C122 C123 1.514(15) .
C122 C125 1.532(15) .
C122 C124 1.548(15) .
C126 O111 1.253(13) .
C126 O112 1.272(13) .
C126 C127 1.538(14) .
C127 C129 1.480(15) .
C127 C130 1.506(16) .
C127 C128 1.533(15) .
C131 O113 1.264(14) .
C131 O114 1.273(14) .
C131 C132 1.529(16) .
C132 C133 1.471(17) .
C132 C135 1.513(16) .
C132 C134 1.537(18) .
C136 O116 1.253(13) .
C136 O115 1.263(13) .
C136 C137 1.539(15) .
C137 C139 1.498(16) .
C137 C138 1.535(15) .
C137 C140 1.543(16) .
C141 O117 1.249(16) .
C141 O118 1.264(16) .
C141 C142 1.503(18) .
C142 C145 1.376(19) .
C142 C143 1.448(18) .
C142 C144 1.70(2) .
C146 O119 1.244(14) .
C146 O120 1.292(14) .
C146 C147 1.539(16) .
C147 C149 1.513(17) .
C147 C148 1.526(17) .
C147 C150 1.542(17) .
C151 O122 1.246(13) .
C151 O121 1.270(13) .
C151 C152 1.524(16) .
C152 C153 1.523(16) .
C152 C154 1.524(15) .
C152 C155 1.546(16) .
C156 O124 1.230(13) .
C156 O123 1.272(13) .
C156 C157 1.533(14) .
C157 C158 1.502(15) .
C157 C160 1.523(15) .
C157 C159 1.531(16) .
C161 O125 1.238(13) .
C161 O126 1.242(13) .
C161 C162 1.543(15) .
C162 C165 1.509(16) .
C162 C163 1.512(16) .
C162 C164 1.524(15) .
C166 O128 1.244(17) .
C166 O127 1.265(17) .
C166 C167 1.514(17) .
C167 C170 1.46(2) .
C167 C169 1.52(2) .
C167 C168 1.537(19) .
C171 O129 1.260(12) .
C171 O130 1.268(12) .
C171 C172 1.532(15) .
C172 C175 1.524(14) .
C172 C173 1.528(15) .
C172 C174 1.532(16) .
C176 O131 1.252(13) .
C176 O132 1.257(12) .
C176 C177 1.530(16) .
C177 C178 1.501(15) .
C177 C180 1.514(16) .
C177 C179 1.537(17) .
C201 O201 1.272(17) .
C201 C202 1.37(2) .
C201 C204 1.48(2) .
C202 C203 1.38(2) .
C203 O202 1.229(18) .
C203 C205 1.55(2) .
C204 F21 1.326(16) .
C204 F23 1.346(18) .
C204 F22 1.361(17) .
C205 F26 1.318(16) .
C205 F25 1.328(18) .
C205 F24 1.343(18) .
C206 N1 1.331(13) .
C206 C207 1.399(14) .
C207 C208 1.368(15) .
C208 C209 1.394(15) .
C208 C211 1.506(14) .
C209 C210 1.380(14) .
C210 N1 1.317(13) .
C211 C212 1.554(13) .
C212 N2 1.489(12) .
C213 C214 1.482(13) .
C213 N2 1.487(12) .
C214 C215 1.514(13) .
C215 C216 1.539(13) .
C216 C217 1.520(13) .
C217 C218 1.505(15) .
C218 C219 1.543(14) .
C219 C220 1.538(14) .
C220 C221 1.497(13) .
C221 C222 1.513(14) .
C222 N3 1.472(13) .
C223 N3 1.478(13) .
C223 C224 1.492(14) .
C224 C225 1.515(15) .
C225 C229 1.343(17) .
C225 C226 1.412(17) .
C226 C227 1.396(15) .
C227 N4 1.319(15) .
C228 N4 1.325(15) .
C228 C229 1.404(15) .
C230 O203 1.27(3) .
C230 C231 1.30(3) .
C230 C233 1.57(3) .
C233 F27 1.23(2) .
C233 F29 1.26(2) .
C233 F28 1.45(2) .
C231 C232 1.34(4) .
C301 C306 1.33(3) .
C301 C302 1.42(3) .
C302 C303 1.35(2) .
C303 C304 1.38(3) .
C304 C305 1.35(3) .
C305 C306 1.35(3) .
C306 C307 1.46(3) .
C308 C309 1.37(3) .
C308 C313 1.38(3) .
C309 C310 1.42(3) .
C310 C311 1.35(3) .
C311 C312 1.42(3) .
C312 C313 1.43(3) .
C313 C314 1.46(3) .
C315 C316 1.35(3) .
C315 C320 1.46(4) .
C316 C317 1.40(3) .
C317 C318 1.54(4) .
C318 C319 1.20(3) .
C319 C320 1.49(3) .
C320 C321 1.37(3) .
C322 C327 1.28(3) .
C322 C323 1.42(3) .
C323 C324 1.27(3) .
C324 C325 1.26(3) .
C325 C326 1.39(3) .
C326 C327 1.24(3) .
C327 C328 1.47(3) .
O204 C232 1.32(3) .
C232 C234 1.58(3) .
C234 F30 1.19(2) .
C234 F32 1.24(2) .
C234 F31 1.50(2) .

loop_
_geom_torsion_atom_site_label_1
_geom_torsion_atom_site_label_2
_geom_torsion_atom_site_label_3
_geom_torsion_atom_site_label_4
_geom_torsion
_geom_torsion_site_symmetry_1
O5 Cr2 F1 Cr1 -128.0(3) .
O4 Cr2 F1 Cr1 -39.2(4) .
F2 Cr2 F1 Cr1 141.6(3) .
O2 Cr2 F1 Cr1 50.8(4) .
O7 Cr2 F1 Cr1 139(11) .
O1 Cr1 F1 Cr2 -40.6(4) .
O30 Cr1 F1 Cr2 159(53) .
O3 Cr1 F1 Cr2 50.7(4) .
F8 Cr1 F1 Cr2 -131.2(3) .
O32 Cr1 F1 Cr2 138.7(4) .
F3 Cr3 F2 Cr2 -146.0(3) .
O8 Cr3 F2 Cr2 33.7(4) .
O6 Cr3 F2 Cr2 -57.1(4) .
O11 Cr3 F2 Cr2 -172(100) .
O9 Cr3 F2 Cr2 122.2(4) .
F1 Cr2 F2 Cr3 130.9(3) .
O5 Cr2 F2 Cr3 41.4(4) .
O4 Cr2 F2 Cr3 32(25) .
O2 Cr2 F2 Cr3 -137.0(4) .
O7 Cr2 F2 Cr3 -49.2(4) .
F2 Cr3 F3 Cr4 -127.0(3) .
O8 Cr3 F3 Cr4 58(5) .
O6 Cr3 F3 Cr4 142.2(4) .
O11 Cr3 F3 Cr4 52.3(4) .
O9 Cr3 F3 Cr4 -38.2(4) .
F4 Cr4 F3 Cr3 146.0(3) .
O13 Cr4 F3 Cr3 -121.4(4) .
O12 Cr4 F3 Cr3 -33.5(4) .
O10 Cr4 F3 Cr3 56.8(4) .
O15 Cr4 F3 Cr3 96(7) .
F5 Cr5 F4 Cr4 -144.7(3) .
O17 Cr5 F4 Cr4 122.6(3) .
O19 Cr5 F4 Cr4 -110(9) .
O16 Cr5 F4 Cr4 35.9(4) .
O14 Cr5 F4 Cr4 -53.3(4) .
O13 Cr4 F4 Cr5 38.1(4) .
O12 Cr4 F4 Cr5 -60(6) .
F3 Cr4 F4 Cr5 128.8(3) .
O10 Cr4 F4 Cr5 -141.0(3) .
O15 Cr4 F4 Cr5 -53.2(4) .
F4 Cr5 F5 Cr6 -126.5(3) .
O17 Cr5 F5 Cr6 -36.9(4) .
O19 Cr5 F5 Cr6 54.5(4) .
O16 Cr5 F5 Cr6 25(14) .
O14 Cr5 F5 Cr6 142.5(4) .
F6 Cr6 F5 Cr5 140.7(3) .
O23 Cr6 F5 Cr5 -65(64) .
O20 Cr6 F5 Cr5 -39.5(4) .
O18 Cr6 F5 Cr5 51.6(4) .
O21 Cr6 F5 Cr5 -126.3(4) .
F5 Cr6 F6 Cr7 126.2(3) .
O23 Cr6 F6 Cr7 -53.7(3) .
O20 Cr6 F6 Cr7 -42(15) .
O18 Cr6 F6 Cr7 -142.3(3) .
O21 Cr6 F6 Cr7 36.6(3) .
F7 Cr7 F6 Cr6 -145.0(3) .
O25 Cr7 F6 Cr6 122.0(3) .
O27 Cr7 F6 Cr6 -29(6) .
O22 Cr7 F6 Cr6 -54.7(3) .
O24 Cr7 F6 Cr6 35.3(3) .
F6 Cr7 F7 Cr8 -131.2(3) .
O25 Cr7 F7 Cr8 -41.3(4) .
O27 Cr7 F7 Cr8 51.3(4) .
O22 Cr7 F7 Cr8 139.2(3) .
O24 Cr7 F7 Cr8 34(14) .
F8 Cr8 F7 Cr7 145.4(3) .
O29 Cr8 F7 Cr7 88(6) .
O28 Cr8 F7 Cr7 -34.1(4) .
O31 Cr8 F7 Cr7 -121.7(4) .
O26 Cr8 F7 Cr7 56.4(4) .
O29 Cr8 F8 Cr1 -50.9(4) .
F7 Cr8 F8 Cr1 131.7(4) .
O28 Cr8 F8 Cr1 168(100) .
O31 Cr8 F8 Cr1 41.8(4) .
O26 Cr8 F8 Cr1 -139.1(4) .
O1 Cr1 F8 Cr8 127.1(4) .
F1 Cr1 F8 Cr8 -140.3(4) .
O30 Cr1 F8 Cr8 38.2(4) .
O3 Cr1 F8 Cr8 -95(7) .
O32 Cr1 F8 Cr8 -52.8(4) .
F12 Cr12 F11 Cr11 -134.0(3) .
O128 Cr12 F11 Cr11 47.6(3) .
O131 Cr12 F11 Cr11 -9(10) .
O126 Cr12 F11 Cr11 -44.3(3) .
O129 Cr12 F11 Cr11 133.5(3) .
F18 Cr11 F11 Cr12 138.0(3) .
O122 Cr11 F11 Cr12 -130.1(3) .
O127 Cr11 F11 Cr12 -42.6(4) .
O124 Cr11 F11 Cr12 37(21) .
O125 Cr11 F11 Cr12 48.3(3) .
F11 Cr12 F12 Cr13 -129.5(3) .
O128 Cr12 F12 Cr13 4(7) .
O131 Cr12 F12 Cr13 51.9(3) .
O126 Cr12 F12 Cr13 138.8(3) .
O129 Cr12 F12 Cr13 -38.4(3) .
F13 Cr13 F12 Cr12 144.6(3) .
O101 Cr13 F12 Cr12 -122.7(3) .
O103 Cr13 F12 Cr12 41(6) .
O130 Cr13 F12 Cr12 53.9(3) .
O132 Cr13 F12 Cr12 -35.5(3) .
O101 Cr13 F13 Cr14 42.2(3) .
O103 Cr13 F13 Cr14 -50.6(3) .
F12 Cr13 F13 Cr14 131.8(3) .
O130 Cr13 F13 Cr14 -138.1(3) .
O132 Cr13 F13 Cr14 -39(22) .
O107 Cr14 F13 Cr13 -85(7) .
F14 Cr14 F13 Cr13 -144.1(3) .
O105 Cr14 F13 Cr13 123.8(3) .
O104 Cr14 F13 Cr13 35.9(3) .
O102 Cr14 F13 Cr13 -55.0(3) .
O107 Cr14 F14 Cr15 43.3(4) .
O105 Cr14 F14 Cr15 -51.2(3) .
F13 Cr14 F14 Cr15 -138.6(3) .
O104 Cr14 F14 Cr15 41(37) .
O102 Cr14 F14 Cr15 131.7(3) .
F15 Cr15 F14 Cr14 128.3(3) .
O108 Cr15 F14 Cr14 -53.0(3) .
O106 Cr15 F14 Cr14 39.3(3) .
O111 Cr15 F14 Cr14 141(7) .
O109 Cr15 F14 Cr14 -140.3(3) .
O112 Cr16 F15 Cr15 54.5(3) .
O110 Cr16 F15 Cr15 -36.9(3) .
O115 Cr16 F15 Cr15 109(10) .
F16 Cr16 F15 Cr15 -126.0(3) .
O113 Cr16 F15 Cr15 144.9(3) .
O108 Cr15 F15 Cr16 123(4) .
O106 Cr15 F15 Cr16 -126.2(3) .
F14 Cr15 F15 Cr16 141.5(3) .
O111 Cr15 F15 Cr16 -38.0(3) .
O109 Cr15 F15 Cr16 52.4(3) .
O114 Cr17 F16 Cr16 42.8(3) .
F17 Cr17 F16 Cr16 133.3(3) .
O116 Cr17 F16 Cr16 -49.1(3) .
O119 Cr17 F16 Cr16 -137.2(3) .
O117 Cr17 F16 Cr16 1(23) .
F15 Cr16 F16 Cr17 -147.6(3) .
O112 Cr16 F16 Cr17 -138(5) .
O110 Cr16 F16 Cr17 117.8(3) .
O115 Cr16 F16 Cr17 31.2(3) .
O113 Cr16 F16 Cr17 -58.0(3) .
F18 Cr18 F17 Cr17 -129.2(3) .
O118 Cr18 F17 Cr17 52.5(4) .
O120 Cr18 F17 Cr17 -39.8(3) .
O121 Cr18 F17 Cr17 140.5(3) .
O123 Cr18 F17 Cr17 55(14) .
F16 Cr17 F17 Cr18 144.4(3) .
O114 Cr17 F17 Cr18 -123.3(3) .
O116 Cr17 F17 Cr18 38(6) .
O119 Cr17 F17 Cr18 55.7(3) .
O117 Cr17 F17 Cr18 -36.2(3) .
F11 Cr11 F18 Cr18 129.0(3) .
O122 Cr11 F18 Cr18 39.0(3) .
O127 Cr11 F18 Cr18 -32(9) .
O124 Cr11 F18 Cr18 -51.8(4) .
O125 Cr11 F18 Cr18 -139.6(3) .
F17 Cr18 F18 Cr11 -143.8(3) .
O118 Cr18 F18 Cr11 -37(9) .
O120 Cr18 F18 Cr11 123.8(3) .
O121 Cr18 F18 Cr11 -53.6(3) .
O123 Cr18 F18 Cr11 36.1(4) .
O1 C1 C2 C5 171.0(12) .
O2 C1 C2 C5 -14.7(17) .
O1 C1 C2 C4 -68.8(16) .
O2 C1 C2 C4 105.5(13) .
O1 C1 C2 C3 48.7(15) .
O2 C1 C2 C3 -137.0(12) .
O3 C6 C7 C10 171.5(17) .
O4 C6 C7 C10 -8(3) .
O3 C6 C7 C8 -58(2) .
O4 C6 C7 C8 122.5(18) .
O3 C6 C7 C9 55(2) .
O4 C6 C7 C9 -124.1(18) .
O6 C11 C12 C13 -43(3) .
O5 C11 C12 C13 133.3(19) .
O6 C11 C12 C14 -171.3(17) .
O5 C11 C12 C14 5(3) .
O6 C11 C12 C15 81(2) .
O5 C11 C12 C15 -103(2) .
O8 C16 C17 C18 -174.2(16) .
O7 C16 C17 C18 4(3) .
O8 C16 C17 C19 -51(2) .
O7 C16 C17 C19 127.4(17) .
O8 C16 C17 C20 65(2) .
O7 C16 C17 C20 -117.1(17) .
O9 C21 C22 C24 -175.6(10) .
O10 C21 C22 C24 5.9(14) .
O9 C21 C22 C25 -53.3(13) .
O10 C21 C22 C25 128.2(11) .
O9 C21 C22 C23 64.6(13) .
O10 C21 C22 C23 -113.9(11) .
O11 C26 C27 C30 -39.5(17) .
O12 C26 C27 C30 143.6(12) .
O11 C26 C27 C29 -162.6(12) .
O12 C26 C27 C29 20.5(17) .
O11 C26 C27 C28 79.5(15) .
O12 C26 C27 C28 -97.3(13) .
O14 C31 C32 C35 16.0(17) .
O13 C31 C32 C35 -170.1(10) .
O14 C31 C32 C33 139.6(12) .
O13 C31 C32 C33 -46.6(15) .
O14 C31 C32 C34 -101.6(14) .
O13 C31 C32 C34 72.2(14) .
O15 C36 C37 C38 19.8(19) .
O16 C36 C37 C38 -160.9(13) .
O15 C36 C37 C40 151.0(14) .
O16 C36 C37 C40 -30(2) .
O15 C36 C37 C39 -94.5(15) .
O16 C36 C37 C39 84.8(15) .
O18 C41 C42 C43 -132.6(10) .
O17 C41 C42 C43 51.2(13) .
O18 C41 C42 C45 -9.9(14) .
O17 C41 C42 C45 173.9(9) .
O18 C41 C42 C44 110.5(11) .
O17 C41 C42 C44 -65.7(12) .
O20 C46 C47 C48 -153.4(14) .
O19 C46 C47 C48 30(2) .
O20 C46 C47 C50 90.9(17) .
O19 C46 C47 C50 -85.9(17) .
O20 C46 C47 C49 -31(2) .
O19 C46 C47 C49 152.4(14) .
O22 C51 C52 C53 125.4(19) .
O21 C51 C52 C53 -57(3) .
O22 C51 C52 C55 -2(3) .
O21 C51 C52 C55 176.3(19) .
O22 C51 C52 C54 -120.4(19) .
O21 C51 C52 C54 57(3) .
O24 C56 C57 C59 132.5(12) .
O23 C56 C57 C59 -46.3(16) .
O24 C56 C57 C60 4.8(18) .
O23 C56 C57 C60 -174.0(11) .
O24 C56 C57 C58 -109.4(13) .
O23 C56 C57 C58 71.8(14) .
F7 Cr7 O25 C61 -0.7(10) .
F6 Cr7 O25 C61 88.0(10) .
O27 Cr7 O25 C61 -93.4(10) .
O22 Cr7 O25 C61 171(5) .
O24 Cr7 O25 C61 -179.5(10) .
F8 Cr8 O26 C61 -131.9(10) .
O29 Cr8 O26 C61 135.8(10) .
F7 Cr8 O26 C61 -45.8(10) .
O28 Cr8 O26 C61 47.4(10) .
O31 Cr8 O26 C61 23(10) .
Cr8 O26 C61 O25 16.9(18) .
Cr8 O26 C61 C62 -161.9(7) .
Cr7 O25 C61 O26 13.8(19) .
Cr7 O25 C61 C62 -167.3(7) .
O26 C61 C62 C63 -1.4(15) .
O25 C61 C62 C63 179.6(10) .
O26 C61 C62 C65 118.9(12) .
O25 C61 C62 C65 -60.1(13) .
O26 C61 C62 C64 -121.9(12) .
O25 C61 C62 C64 59.1(13) .
O27 C66 C67 C68 97.6(17) .
O28 C66 C67 C68 -80.4(16) .
O27 C66 C67 C70 -143.0(14) .
O28 C66 C67 C70 39(2) .
O27 C66 C67 C69 -12(2) .
O28 C66 C67 C69 170.1(13) .
F8 Cr8 O29 C71 38.1(14) .
F7 Cr8 O29 C71 96(6) .
O28 Cr8 O29 C71 -142.4(14) .
O31 Cr8 O29 C71 -54.9(14) .
O26 Cr8 O29 C71 127.0(14) .
O1 Cr1 O30 C71 -89.8(15) .
F1 Cr1 O30 C71 71(13) .
O3 Cr1 O30 C71 178.9(15) .
F8 Cr1 O30 C71 0.8(15) .
O32 Cr1 O30 C71 90.9(15) .
Cr8 O29 C71 O30 -7(3) .
Cr8 O29 C71 C72Y 167.0(12) .
Cr8 O29 C71 C72X 179.3(13) .
Cr1 O30 C71 O29 -18(3) .
Cr1 O30 C71 C72Y 167.4(13) .
Cr1 O30 C71 C72X 154.9(14) .
O29 C71 C72X C73X 37(3) .
O30 C71 C72X C73X -137(2) .
C72Y C71 C72X C73X 146(7) .
O29 C71 C72X C75X -82(2) .
O30 C71 C72X C75X 104(2) .
C72Y C71 C72X C75X 27(6) .
O29 C71 C72X C74X 160(2) .
O30 C71 C72X C74X -14(3) .
C72Y C71 C72X C74X -92(6) .
O29 C71 C72Y C73Y -24(2) .
O30 C71 C72Y C73Y 151.1(19) .
C72X C71 C72Y C73Y -101(6) .
O29 C71 C72Y C75Y 95(2) .
O30 C71 C72Y C75Y -90(2) .
C72X C71 C72Y C75Y 18(6) .
O29 C71 C72Y C74Y -147.9(19) .
O30 C71 C72Y C74Y 27(2) .
C72X C71 C72Y C74Y 135(7) .
O31 C76 C77 C79 98.2(16) .
O32 C76 C77 C79 -81.0(16) .
O31 C76 C77 C78 -22.7(19) .
O32 C76 C77 C78 158.1(13) .
O31 C76 C77 C80 -146.2(13) .
O32 C76 C77 C80 34.5(18) .
O102 C101 C102 C105 0.3(17) .
O101 C101 C102 C105 179.5(11) .
O102 C101 C102 C103 123.3(13) .
O101 C101 C102 C103 -57.6(15) .
O102 C101 C102 C104 -119.5(13) .
O101 C101 C102 C104 59.6(14) .
O103 C106 C107 C109 -57.6(13) .
O104 C106 C107 C109 123.4(11) .
O103 C106 C107 C110 179.7(10) .
O104 C106 C107 C110 0.6(15) .
O103 C106 C107 C108 61.7(13) .
O104 C106 C107 C108 -117.3(11) .
O105 C111 C112 C113 -7.8(14) .
O106 C111 C112 C113 171.7(9) .
O105 C111 C112 C114 -129.5(10) .
O106 C111 C112 C114 49.9(13) .
O105 C111 C112 C115 112.4(11) .
O106 C111 C112 C115 -68.2(12) .
O108 C116 C117 C119 -79.1(16) .
O107 C116 C117 C119 99.3(14) .
O108 C116 C117 C118 158.7(12) .
O107 C116 C117 C118 -22.9(17) .
O108 C116 C117 C120 40.1(17) .
O107 C116 C117 C120 -141.6(12) .
O109 C121 C122 C123 -8.2(13) .
O110 C121 C122 C123 174.6(9) .
O109 C121 C122 C125 -130.3(10) .
O110 C121 C122 C125 52.5(12) .
O109 C121 C122 C124 112.3(11) .
O110 C121 C122 C124 -64.9(11) .
O111 C126 C127 C129 -69.2(13) .
O112 C126 C127 C129 108.0(12) .
O111 C126 C127 C130 170.2(10) .
O112 C126 C127 C130 -12.7(14) .
O111 C126 C127 C128 49.9(13) .
O112 C126 C127 C128 -132.9(11) .
O113 C131 C132 C133 24.3(17) .
O114 C131 C132 C133 -158.3(11) .
O113 C131 C132 C135 146.8(12) .
O114 C131 C132 C135 -35.7(17) .
O113 C131 C132 C134 -98.5(14) .
O114 C131 C132 C134 78.9(13) .
O116 C136 C137 C139 -105.9(12) .
O115 C136 C137 C139 71.5(13) .
O116 C136 C137 C138 132.7(11) .
O115 C136 C137 C138 -50.0(14) .
O116 C136 C137 C140 14.3(15) .
O115 C136 C137 C140 -168.3(10) .
O117 C141 C142 C145 -175.2(16) .
O118 C141 C142 C145 7(3) .
O117 C141 C142 C143 31(2) .
O118 C141 C142 C143 -146.7(16) .
O117 C141 C142 C144 -77.2(17) .
O118 C141 C142 C144 104.9(16) .
O119 C146 C147 C149 93.7(14) .
O120 C146 C147 C149 -82.2(13) .
O119 C146 C147 C148 -25.0(16) .
O120 C146 C147 C148 159.1(11) .
O119 C146 C147 C150 -146.2(12) .
O120 C146 C147 C150 37.9(15) .
O122 C151 C152 C153 179.9(10) .
O121 C151 C152 C153 2.1(15) .
O122 C151 C152 C154 60.1(13) .
O121 C151 C152 C154 -117.6(11) .
O122 C151 C152 C155 -57.8(13) .
O121 C151 C152 C155 124.4(11) .
O124 C156 C157 C158 103.7(12) .
O123 C156 C157 C158 -74.9(13) .
O124 C156 C157 C160 -19.3(16) .
O123 C156 C157 C160 162.1(10) .
O124 C156 C157 C159 -136.7(11) .
O123 C156 C157 C159 44.7(13) .
O125 C161 C162 C165 -153.5(10) .
O126 C161 C162 C165 29.7(14) .
O125 C161 C162 C163 -30.3(14) .
O126 C161 C162 C163 152.8(10) .
O125 C161 C162 C164 86.8(12) .
O126 C161 C162 C164 -90.1(12) .
O128 C166 C167 C170 8(2) .
O127 C166 C167 C170 -171.6(13) .
O128 C166 C167 C169 126.9(14) .
O127 C166 C167 C169 -52.3(17) .
O128 C166 C167 C168 -115.1(15) .
O127 C166 C167 C168 65.7(19) .
O129 C171 C172 C175 179.7(10) .
O130 C171 C172 C175 -3.6(15) .
O129 C171 C172 C173 56.3(13) .
O130 C171 C172 C173 -127.0(11) .
O129 C171 C172 C174 -60.9(12) .
O130 C171 C172 C174 115.7(11) .
O131 C176 C177 C178 49.7(15) .
O132 C176 C177 C178 -128.7(12) .
O131 C176 C177 C180 172.9(11) .
O132 C176 C177 C180 -5.4(16) .
O131 C176 C177 C179 -68.0(13) .
O132 C176 C177 C179 113.6(12) .
O201 C201 C202 C203 -1(3) .
C204 C201 C202 C203 176.6(14) .
C201 C202 C203 O202 0(3) .
C201 C202 C203 C205 -177.6(14) .
O201 C201 C204 F21 66.0(17) .
C202 C201 C204 F21 -112.3(17) .
O201 C201 C204 F23 -172.2(12) .
C202 C201 C204 F23 10(2) .
O201 C201 C204 F22 -52.0(18) .
C202 C201 C204 F22 129.7(16) .
O202 C203 C205 F26 -103.0(16) .
C202 C203 C205 F26 75.1(19) .
O202 C203 C205 F25 19(2) .
C202 C203 C205 F25 -162.5(14) .
O202 C203 C205 F24 139.2(13) .
C202 C203 C205 F24 -42.6(19) .
N1 C206 C207 C208 -2.0(15) .
C206 C207 C208 C209 3.0(14) .
C206 C207 C208 C211 -173.6(9) .
C207 C208 C209 C210 -2.9(15) .
C211 C208 C209 C210 173.7(9) .
C208 C209 C210 N1 1.7(15) .
C207 C208 C211 C212 -111.9(11) .
C209 C208 C211 C212 71.6(13) .
C208 C211 C212 N2 179.8(9) .
N2 C213 C214 C215 -176.2(9) .
C213 C214 C215 C216 173.6(10) .
C214 C215 C216 C217 -175.4(10) .
C215 C216 C217 C218 -73.5(13) .
C216 C217 C218 C219 176.9(8) .
C217 C218 C219 C220 70.5(13) .
C218 C219 C220 C221 173.6(10) .
C219 C220 C221 C222 -176.5(10) .
C220 C221 C222 N3 178.0(10) .
N3 C223 C224 C225 -175.9(11) .
C223 C224 C225 C229 124.3(13) .
C223 C224 C225 C226 -59.9(18) .
C229 C225 C226 C227 1.8(19) .
C224 C225 C226 C227 -174.1(11) .
C225 C226 C227 N4 1(2) .
C226 C225 C229 C228 -4.0(19) .
C224 C225 C229 C228 171.9(12) .
N4 C228 C229 C225 3(2) .
O203 C230 C233 F27 47(3) .
C231 C230 C233 F27 -122(3) .
O203 C230 C233 F29 -173.6(19) .
C231 C230 C233 F29 17(3) .
O203 C230 C233 F28 -66(2) .
C231 C230 C233 F28 125(2) .
O203 C230 C231 C232 4(5) .
C233 C230 C231 C232 172(2) .
C306 C301 C302 C303 2(3) .
C301 C302 C303 C304 -4(3) .
C302 C303 C304 C305 1(3) .
C303 C304 C305 C306 4(3) .
C302 C301 C306 C305 3(3) .
C302 C301 C306 C307 179.5(17) .
C304 C305 C306 C301 -6(3) .
C304 C305 C306 C307 177.6(17) .
C313 C308 C309 C310 -1(3) .
C308 C309 C310 C311 2(3) .
C309 C310 C311 C312 -3(3) .
C310 C311 C312 C313 4(3) .
C309 C308 C313 C312 1(3) .
C309 C308 C313 C314 -179.7(17) .
C311 C312 C313 C308 -2(3) .
C311 C312 C313 C314 178.5(17) .
C320 C315 C316 C317 3(3) .
C315 C316 C317 C318 -1(3) .
C316 C317 C318 C319 1(3) .
C317 C318 C319 C320 -2(3) .
C316 C315 C320 C321 -179.3(18) .
C316 C315 C320 C319 -4(3) .
C318 C319 C320 C321 179(2) .
C318 C319 C320 C315 3(4) .
C327 C322 C323 C324 -10(5) .
C322 C323 C324 C325 5(5) .
C323 C324 C325 C326 1(6) .
C324 C325 C326 C327 -3(6) .
C325 C326 C327 C322 -2(6) .
C325 C326 C327 C328 -171(3) .
C323 C322 C327 C326 9(6) .
C323 C322 C327 C328 179(3) .
C209 C210 N1 C206 -0.6(15) .
C209 C210 N1 Cu2 -175.5(7) .
C207 C206 N1 C210 0.7(15) .
C207 C206 N1 Cu2 175.7(7) .
O201 Cu2 N1 C210 -139.3(8) 3_665
O201 Cu2 N1 C210 40.7(8) .
N1 Cu2 N1 C210 -68(6) 3_665
O202 Cu2 N1 C210 -52.2(8) 3_665
O202 Cu2 N1 C210 127.8(8) .
O201 Cu2 N1 C206 45.8(8) 3_665
O201 Cu2 N1 C206 -134.2(8) .
N1 Cu2 N1 C206 117(6) 3_665
O202 Cu2 N1 C206 133.0(8) 3_665
O202 Cu2 N1 C206 -47.0(8) .
C214 C213 N2 C212 177.3(9) .
C211 C212 N2 C213 -173.4(9) .
C226 C227 N4 C228 -2.1(19) .
C226 C227 N4 Cu1 174.4(10) .
C229 C228 N4 C227 -0.2(19) .
C229 C228 N4 Cu1 -176.7(9) .
N4 Cu1 N4 C227 -111(12) 3_566
O204 Cu1 N4 C227 -129.3(10) 3_566
O204 Cu1 N4 C227 50.7(10) .
O203 Cu1 N4 C227 -42.2(10) 3_566
O203 Cu1 N4 C227 137.8(10) .
N4 Cu1 N4 C228 66(12) 3_566
O204 Cu1 N4 C228 47.1(11) 3_566
O204 Cu1 N4 C228 -132.9(11) .
O203 Cu1 N4 C228 134.2(10) 3_566
O203 Cu1 N4 C228 -45.8(10) .
C221 C222 N3 C223 -171.5(11) .
C224 C223 N3 C222 178.2(11) .
O2 C1 O1 Cr1 -2(2) .
C2 C1 O1 Cr1 171.9(8) .
F1 Cr1 O1 C1 11.4(13) .
O30 Cr1 O1 C1 -169.2(13) .
O3 Cr1 O1 C1 -80.0(13) .
F8 Cr1 O1 C1 98.2(12) .
O32 Cr1 O1 C1 -92(33) .
O1 C1 O2 Cr2 21(2) .
C2 C1 O2 Cr2 -152.3(8) .
F1 Cr2 O2 C1 -41.6(11) .
O5 Cr2 O2 C1 103(9) .
O4 Cr2 O2 C1 52.4(11) .
F2 Cr2 O2 C1 -127.7(11) .
O7 Cr2 O2 C1 140.2(11) .
O4 C6 O3 Cr1 9(3) .
C7 C6 O3 Cr1 -170.3(11) .
O1 Cr1 O3 C6 54.5(16) .
F1 Cr1 O3 C6 -38.2(16) .
O30 Cr1 O3 C6 143.3(16) .
F8 Cr1 O3 C6 -83(7) .
O32 Cr1 O3 C6 -125.6(16) .
O3 C6 O4 Cr2 15(3) .
C7 C6 O4 Cr2 -165.4(11) .
F1 Cr2 O4 C6 1.3(15) .
O5 Cr2 O4 C6 90.7(15) .
F2 Cr2 O4 C6 100(25) .
O2 Cr2 O4 C6 -90.9(15) .
O7 Cr2 O4 C6 -178.7(15) .
O6 C11 O5 Cr2 -16(3) .
C12 C11 O5 Cr2 168.3(12) .
F1 Cr2 O5 C11 -84.8(16) .
O4 Cr2 O5 C11 -178.9(16) .
F2 Cr2 O5 C11 1.2(16) .
O2 Cr2 O5 C11 130(9) .
O7 Cr2 O5 C11 93.4(16) .
O5 C11 O6 Cr3 -14(3) .
C12 C11 O6 Cr3 161.3(13) .
F2 Cr3 O6 C11 44.9(14) .
F3 Cr3 O6 C11 133.1(14) .
O8 Cr3 O6 C11 -50.1(14) .
O11 Cr3 O6 C11 -136.5(14) .
O9 Cr3 O6 C11 -15(27) .
O8 C16 O7 Cr2 -31(3) .
C17 C16 O7 Cr2 150.4(13) .
F1 Cr2 O7 C16 53(12) .
O5 Cr2 O7 C16 -40.1(13) .
O4 Cr2 O7 C16 -128.9(13) .
F2 Cr2 O7 C16 50.3(13) .
O2 Cr2 O7 C16 141.1(13) .
O7 C16 O8 Cr3 1(3) .
C17 C16 O8 Cr3 179.5(11) .
F2 Cr3 O8 C16 -3.2(16) .
F3 Cr3 O8 C16 172(50) .
O6 Cr3 O8 C16 87.6(16) .
O11 Cr3 O8 C16 177.6(16) .
O9 Cr3 O8 C16 -91.9(16) .
O10 C21 O9 Cr3 17.0(18) .
C22 C21 O9 Cr3 -161.4(7) .
F2 Cr3 O9 C21 82.3(11) .
F3 Cr3 O9 C21 -5.8(11) .
O8 Cr3 O9 C21 177.3(11) .
O6 Cr3 O9 C21 143(26) .
O11 Cr3 O9 C21 -96.3(11) .
O9 C21 O10 Cr4 19.0(16) .
C22 C21 O10 Cr4 -162.6(7) .
F4 Cr4 O10 C21 -137.6(8) .
O13 Cr4 O10 C21 69(9) .
O12 Cr4 O10 C21 45.4(9) .
F3 Cr4 O10 C21 -48.9(8) .
O15 Cr4 O10 C21 132.7(9) .
O12 C26 O11 Cr3 21(2) .
C27 C26 O11 Cr3 -155.8(9) .
F2 Cr3 O11 C26 -24(13) .
F3 Cr3 O11 C26 -50.0(11) .
O8 Cr3 O11 C26 130.3(11) .
O6 Cr3 O11 C26 -139.0(11) .
O9 Cr3 O11 C26 41.7(11) .
O11 C26 O12 Cr4 18(2) .
C27 C26 O12 Cr4 -165.8(8) .
F4 Cr4 O12 C26 -180(100) .
O13 Cr4 O12 C26 81.6(11) .
F3 Cr4 O12 C26 -9.0(11) .
O10 Cr4 O12 C26 -99.2(11) .
O15 Cr4 O12 C26 173.0(11) .
O14 C31 O13 Cr4 -7.6(19) .
C32 C31 O13 Cr4 178.9(7) .
F4 Cr4 O13 C31 -0.8(10) .
O12 Cr4 O13 C31 176.2(10) .
F3 Cr4 O13 C31 -89.5(10) .
O10 Cr4 O13 C31 152(8) .
O15 Cr4 O13 C31 89.0(11) .
O13 C31 O14 Cr5 -21.9(18) .
C32 C31 O14 Cr5 151.4(9) .
F4 Cr5 O14 C31 46.3(10) .
F5 Cr5 O14 C31 134.2(10) .
O17 Cr5 O14 C31 -54(5) .
O19 Cr5 O14 C31 -135.3(10) .
O16 Cr5 O14 C31 -46.9(10) .
O16 C36 O15 Cr4 -13(2) .
C37 C36 O15 Cr4 166.2(9) .
F4 Cr4 O15 C36 44.6(11) .
O13 Cr4 O15 C36 -48.0(11) .
O12 Cr4 O15 C36 -135.8(11) .
F3 Cr4 O15 C36 95(7) .
O10 Cr4 O15 C36 133.9(11) .
O15 C36 O16 Cr5 -22(2) .
C37 C36 O16 Cr5 158.3(9) .
F4 Cr5 O16 C36 9.6(12) .
F5 Cr5 O16 C36 -142(13) .
O17 Cr5 O16 C36 -80.0(12) .
O19 Cr5 O16 C36 -171.5(12) .
O14 Cr5 O16 C36 100.6(12) .
O18 C41 O17 Cr5 17.2(17) .
C42 C41 O17 Cr5 -166.9(7) .
F4 Cr5 O17 C41 84.2(10) .
F5 Cr5 O17 C41 -3.7(10) .
O19 Cr5 O17 C41 -94.4(10) .
O16 Cr5 O17 C41 177.4(10) .
O14 Cr5 O17 C41 -175(4) .
O17 C41 O18 Cr6 12.0(16) .
C42 C41 O18 Cr6 -163.8(7) .
F6 Cr6 O18 C41 -129.6(9) .
F5 Cr6 O18 C41 -40.7(9) .
O23 Cr6 O18 C41 139.1(9) .
O20 Cr6 O18 C41 51.3(9) .
O21 Cr6 O18 C41 78(7) .
O20 C46 O19 Cr5 8(2) .
C47 C46 O19 Cr5 -175.6(9) .
F4 Cr5 O19 C46 -75(9) .
F5 Cr5 O19 C46 -40.0(11) .
O17 Cr5 O19 C46 52.7(12) .
O16 Cr5 O19 C46 139.3(12) .
O14 Cr5 O19 C46 -131.5(12) .
O19 C46 O20 Cr6 21(2) .
C47 C46 O20 Cr6 -154.9(9) .
F6 Cr6 O20 C46 164(100) .
F5 Cr6 O20 C46 -4.4(13) .
O23 Cr6 O20 C46 175.4(13) .
O18 Cr6 O20 C46 -96.0(13) .
O21 Cr6 O20 C46 85.1(13) .
O22 C51 O21 Cr6 -7(3) .
C52 C51 O21 Cr6 175.3(13) .
F6 Cr6 O21 C51 2.1(16) .
F5 Cr6 O21 C51 -86.8(16) .
O23 Cr6 O21 C51 93.4(16) .
O20 Cr6 O21 C51 -178.8(16) .
O18 Cr6 O21 C51 154(7) .
O21 C51 O22 Cr7 -29(3) .
C52 C51 O22 Cr7 149.0(14) .
F7 Cr7 O22 C51 141.7(15) .
F6 Cr7 O22 C51 53.0(15) .
O25 Cr7 O22 C51 -30(6) .
O27 Cr7 O22 C51 -125.8(15) .
O24 Cr7 O22 C51 -39.5(15) .
O24 C56 O23 Cr6 -16.6(19) .
C57 C56 O23 Cr6 162.1(8) .
F6 Cr6 O23 C56 46.9(10) .
F5 Cr6 O23 C56 -107(69) .
O20 Cr6 O23 C56 -132.9(10) .
O18 Cr6 O23 C56 136.1(10) .
O21 Cr6 O23 C56 -46.1(10) .
O23 C56 O24 Cr7 -19(2) .
C57 C56 O24 Cr7 162.0(8) .
F7 Cr7 O24 C56 -157(14) .
F6 Cr7 O24 C56 8.5(11) .
O25 Cr7 O24 C56 -81.4(11) .
O27 Cr7 O24 C56 -174.1(11) .
O22 Cr7 O24 C56 98.0(11) .
O28 C66 O27 Cr7 15(2) .
C67 C66 O27 Cr7 -162.5(10) .
F7 Cr7 O27 C66 -45.2(12) .
F6 Cr7 O27 C66 -161(5) .
O25 Cr7 O27 C66 47.9(12) .
O22 Cr7 O27 C66 -135.4(12) .
O24 Cr7 O27 C66 134.4(12) .
O27 C66 O28 Cr8 19(2) .
C67 C66 O28 Cr8 -163.7(10) .
F8 Cr8 O28 C66 -43(31) .
O29 Cr8 O28 C66 175.6(13) .
F7 Cr8 O28 C66 -7.0(13) .
O31 Cr8 O28 C66 83.0(13) .
O26 Cr8 O28 C66 -96.2(13) .
O32 C76 O31 Cr8 8(2) .
C77 C76 O31 Cr8 -171.3(9) .
F8 Cr8 O31 C76 -13.7(13) .
O29 Cr8 O31 C76 78.7(13) .
F7 Cr8 O31 C76 -99.8(13) .
O28 Cr8 O31 C76 166.9(13) .
O26 Cr8 O31 C76 -169(9) .
O31 C76 O32 Cr1 -30(2) .
C77 C76 O32 Cr1 148.9(10) .
O1 Cr1 O32 C76 -122(33) .
F1 Cr1 O32 C76 134.9(12) .
O30 Cr1 O32 C76 -44.6(12) .
O3 Cr1 O32 C76 -133.7(12) .
F8 Cr1 O32 C76 48.1(12) .
O102 C101 O101 Cr13 -11(2) .
C102 C101 O101 Cr13 169.4(7) .
F13 Cr13 O101 C101 -3.1(11) .
O103 Cr13 O101 C101 89.3(11) .
F12 Cr13 O101 C101 -91.4(11) .
O130 Cr13 O101 C101 -177(100) .
O132 Cr13 O101 C101 176.0(11) .
O101 C101 O102 Cr14 -14.7(18) .
C102 C101 O102 Cr14 164.4(8) .
O107 Cr14 O102 C101 -139.0(10) .
F14 Cr14 O102 C101 129.3(9) .
O105 Cr14 O102 C101 19(6) .
F13 Cr14 O102 C101 42.1(9) .
O104 Cr14 O102 C101 -51.2(10) .
O104 C106 O103 Cr13 -11.4(17) .
C107 C106 O103 Cr13 169.7(7) .
F13 Cr13 O103 C106 41.7(9) .
O101 Cr13 O103 C106 -51.1(9) .
F12 Cr13 O103 C106 145(6) .
O130 Cr13 O103 C106 132.3(9) .
O132 Cr13 O103 C106 -138.1(9) .
O103 C106 O104 Cr14 -18.4(18) .
C107 C106 O104 Cr14 160.6(7) .
O107 Cr14 O104 C106 -177.6(10) .
F14 Cr14 O104 C106 -176(100) .
O105 Cr14 O104 C106 -83.0(10) .
F13 Cr14 O104 C106 4.3(10) .
O102 Cr14 O104 C106 94.1(10) .
O106 C111 O105 Cr14 -9.6(16) .
C112 C111 O105 Cr14 169.8(7) .
O107 Cr14 O105 C111 -53.7(9) .
F14 Cr14 O105 C111 38.1(9) .
F13 Cr14 O105 C111 125.2(9) .
O104 Cr14 O105 C111 -141.4(9) .
O102 Cr14 O105 C111 149(5) .
O105 C111 O106 Cr15 -14.5(18) .
C112 C111 O106 Cr15 166.1(7) .
F15 Cr15 O106 C111 -86.1(10) .
O108 Cr15 O106 C111 89.9(10) .
F14 Cr15 O106 C111 -1.5(10) .
O111 Cr15 O106 C111 -179.4(10) .
O109 Cr15 O106 C111 164(11) .
O108 C116 O107 Cr14 -19(2) .
C117 C116 O107 Cr14 162.3(8) .
F14 Cr14 O107 C116 -3.6(12) .
O105 Cr14 O107 C116 88.5(12) .
F13 Cr14 O107 C116 -63(7) .
O104 Cr14 O107 C116 176.4(12) .
O102 Cr14 O107 C116 -92.7(12) .
O107 C116 O108 Cr15 0(2) .
C117 C116 O108 Cr15 178.5(8) .
F15 Cr15 O108 C116 50(4) .
O106 Cr15 O108 C116 -60.9(11) .
F14 Cr15 O108 C116 31.4(11) .
O111 Cr15 O108 C116 -149.2(11) .
O109 Cr15 O108 C116 120.5(11) .
O110 C121 O109 Cr15 20.9(16) .
C122 C121 O109 Cr15 -155.8(7) .
F15 Cr15 O109 C121 -47.0(8) .
O108 Cr15 O109 C121 137.0(8) .
O106 Cr15 O109 C121 63(12) .
F14 Cr15 O109 C121 -131.6(8) .
O111 Cr15 O109 C121 46.3(8) .
O109 C121 O110 Cr16 10.0(17) .
C122 C121 O110 Cr16 -173.1(6) .
F15 Cr16 O110 C121 -0.6(9) .
O112 Cr16 O110 C121 -91.9(9) .
O115 Cr16 O110 C121 -179.8(9) .
F16 Cr16 O110 C121 85.1(9) .
O113 Cr16 O110 C121 156(3) .
O112 C126 O111 Cr15 18.7(17) .
C127 C126 O111 Cr15 -164.4(7) .
F15 Cr15 O111 C126 -4.9(10) .
O108 Cr15 O111 C126 176.5(9) .
O106 Cr15 O111 C126 84.2(10) .
F14 Cr15 O111 C126 -18(8) .
O109 Cr15 O111 C126 -96.2(9) .
O111 C126 O112 Cr16 14.0(17) .
C127 C126 O112 Cr16 -162.9(7) .
F15 Cr16 O112 C126 -45.8(9) .
O110 Cr16 O112 C126 48.8(9) .
O115 Cr16 O112 C126 135.4(9) .
F16 Cr16 O112 C126 -55(5) .
O113 Cr16 O112 C126 -135.3(9) .
O114 C131 O113 Cr16 -25.8(19) .
C132 C131 O113 Cr16 151.3(9) .
F15 Cr16 O113 C131 135.8(9) .
O112 Cr16 O113 C131 -133.1(10) .
O110 Cr16 O113 C131 -21(4) .
O115 Cr16 O113 C131 -45.1(10) .
F16 Cr16 O113 C131 50.0(9) .
O113 C131 O114 Cr17 -3(2) .
C132 C131 O114 Cr17 179.5(8) .
F16 Cr17 O114 C131 -5.6(11) .
F17 Cr17 O114 C131 -93.8(11) .
O116 Cr17 O114 C131 87.0(11) .
O119 Cr17 O114 C131 170(100) .
O117 Cr17 O114 C131 173.9(11) .
O116 C136 O115 Cr16 -21.8(18) .
C137 C136 O115 Cr16 161.1(7) .
F15 Cr16 O115 C136 135(10) .
O112 Cr16 O115 C136 -169.7(10) .
O110 Cr16 O115 C136 -78.3(10) .
F16 Cr16 O115 C136 10.8(10) .
O113 Cr16 O115 C136 99.9(10) .
O115 C136 O116 Cr17 -14.6(18) .
C137 C136 O116 Cr17 162.4(8) .
F16 Cr17 O116 C136 46.0(10) .
O114 Cr17 O116 C136 -46.4(10) .
F17 Cr17 O116 C136 153(5) .
O119 Cr17 O116 C136 134.6(10) .
O117 Cr17 O116 C136 -133.4(10) .
O118 C141 O117 Cr17 20(3) .
C142 C141 O117 Cr17 -158.1(11) .
F16 Cr17 O117 C141 127(44) .
O114 Cr17 O117 C141 84.6(14) .
F17 Cr17 O117 C141 -6.0(14) .
O116 Cr17 O117 C141 176.5(14) .
O119 Cr17 O117 C141 -95.5(14) .
O117 C141 O118 Cr18 13(2) .
C142 C141 O118 Cr18 -169.7(11) .
F18 Cr18 O118 C141 -150(9) .
F17 Cr18 O118 C141 -43.0(12) .
O120 Cr18 O118 C141 49.4(12) .
O121 Cr18 O118 C141 -133.1(12) .
O123 Cr18 O118 C141 137.0(12) .
O120 C146 O119 Cr17 15.2(19) .
C147 C146 O119 Cr17 -160.3(8) .
F16 Cr17 O119 C146 -133.9(10) .
O114 Cr17 O119 C146 51(19) .
F17 Cr17 O119 C146 -45.6(10) .
O116 Cr17 O119 C146 133.6(10) .
O117 Cr17 O119 C146 46.7(10) .
O119 C146 O120 Cr18 17(2) .
C147 C146 O120 Cr18 -167.1(8) .
F18 Cr18 O120 C146 85.3(11) .
F17 Cr18 O120 C146 -3.4(11) .
O118 Cr18 O120 C146 -95.3(11) .
O121 Cr18 O120 C146 170(6) .
O123 Cr18 O120 C146 177.8(11) .
O122 C151 O121 Cr18 -17.1(16) .
C152 C151 O121 Cr18 160.5(7) .
F18 Cr18 O121 C151 43.4(9) .
F17 Cr18 O121 C151 132.1(9) .
O118 Cr18 O121 C151 -136.1(9) .
O120 Cr18 O121 C151 -41(7) .
O123 Cr18 O121 C151 -49.1(9) .
O121 C151 O122 Cr11 -12.2(19) .
C152 C151 O122 Cr11 170.2(7) .
F18 Cr11 O122 C151 0.8(10) .
F11 Cr11 O122 C151 -88.7(10) .
O127 Cr11 O122 C151 179.0(11) .
O124 Cr11 O122 C151 91.5(11) .
O125 Cr11 O122 C151 139(7) .
O124 C156 O123 Cr18 -13.1(19) .
C157 C156 O123 Cr18 165.4(7) .
F18 Cr18 O123 C156 3.3(10) .
F17 Cr18 O123 C156 179(100) .
O118 Cr18 O123 C156 -178.4(10) .
O120 Cr18 O123 C156 -86.1(10) .
O121 Cr18 O123 C156 93.5(10) .
O123 C156 O124 Cr11 -18.7(18) .
C157 C156 O124 Cr11 162.8(8) .
F18 Cr11 O124 C156 45.6(10) .
F11 Cr11 O124 C156 147(20) .
O122 Cr11 O124 C156 -46.3(10) .
O127 Cr11 O124 C156 -133.7(10) .
O125 Cr11 O124 C156 135.3(10) .
O126 C161 O125 Cr11 17.9(17) .
C162 C161 O125 Cr11 -158.5(7) .
F18 Cr11 O125 C161 -122.7(9) .
F11 Cr11 O125 C161 -33.3(9) .
O122 Cr11 O125 C161 99(8) .
O127 Cr11 O125 C161 59.0(9) .
O124 Cr11 O125 C161 146.5(9) .
O125 C161 O126 Cr12 -10.3(18) .
C162 C161 O126 Cr12 166.2(7) .
F12 Cr12 O126 C161 111.1(10) .
F11 Cr12 O126 C161 21.5(10) .
O128 Cr12 O126 C161 -70.5(10) .
O131 Cr12 O126 C161 -157.6(10) .
O129 Cr12 O126 C161 -121(4) .
O128 C166 O127 Cr11 18(2) .
C167 C166 O127 Cr11 -163.1(9) .
F18 Cr11 O127 C166 168(44) .
F11 Cr11 O127 C166 6.8(12) .
O122 Cr11 O127 C166 96.7(12) .
O124 Cr11 O127 C166 -172.4(12) .
O125 Cr11 O127 C166 -84.7(12) .
O127 C166 O128 Cr12 -7(2) .
C167 C166 O128 Cr12 173.5(9) .
F12 Cr12 O128 C166 -156(6) .
F11 Cr12 O128 C166 -22.2(12) .
O131 Cr12 O128 C166 156.4(12) .
O126 Cr12 O128 C166 69.6(12) .
O129 Cr12 O128 C166 -113.2(12) .
O130 C171 O129 Cr12 -9.2(18) .
C172 C171 O129 Cr12 167.2(7) .
F12 Cr12 O129 C171 8.8(10) .
F11 Cr12 O129 C171 98.5(10) .
O128 Cr12 O129 C171 -169.6(10) .
O131 Cr12 O129 C171 -82.4(10) .
O126 Cr12 O129 C171 -119(5) .
O129 C171 O130 Cr13 37.8(16) .
C172 C171 O130 Cr13 -138.6(8) .
F13 Cr13 O130 C171 -141.7(8) .
O101 Cr13 O130 C171 33(5) .
O103 Cr13 O130 C171 126.0(8) .
F12 Cr13 O130 C171 -53.5(8) .
O132 Cr13 O130 C171 39.1(8) .
O132 C176 O131 Cr12 11.2(19) .
C177 C176 O131 Cr12 -167.0(8) .
F12 Cr12 O131 C176 -42.3(10) .
F11 Cr12 O131 C176 -167(72) .
O128 Cr12 O131 C176 136.0(10) .
O126 Cr12 O131 C176 -132.0(10) .
O129 Cr12 O131 C176 50.2(10) .
O131 C176 O132 Cr13 21.4(19) .
C177 C176 O132 Cr13 -160.4(8) .
F13 Cr13 O132 C176 163(81) .
O101 Cr13 O132 C176 82.0(10) .
O103 Cr13 O132 C176 174.9(10) .
F12 Cr13 O132 C176 -7.6(10) .
O130 Cr13 O132 C176 -97.6(10) .
C202 C201 O201 Cu2 20(2) .
C204 C201 O201 Cu2 -157.8(9) .
O201 Cu2 O201 C201 108.2(12) 3_665
N1 Cu2 O201 C201 -116.6(10) 3_665
N1 Cu2 O201 C201 63.4(10) .
O202 Cu2 O201 C201 155.2(10) 3_665
O202 Cu2 O201 C201 -24.8(10) .
C202 C203 O202 Cu2 -15(2) .
C205 C203 O202 Cu2 162.6(9) .
O201 Cu2 O202 C203 -157.3(10) 3_665
O201 Cu2 O202 C203 22.7(10) .
N1 Cu2 O202 C203 113.0(10) 3_665
N1 Cu2 O202 C203 -67.0(10) .
O202 Cu2 O202 C203 62(8) 3_665
C231 C230 O203 Cu1 14(3) .
C233 C230 O203 Cu1 -153.7(14) .
N4 Cu1 O203 C230 -112.3(15) .
N4 Cu1 O203 C230 67.7(15) 3_566
O204 Cu1 O203 C230 157.9(15) 3_566
O204 Cu1 O203 C230 -22.1(15) .
O203 Cu1 O203 C230 -74(7) 3_566
N4 Cu1 O204 C232 111.9(15) .
N4 Cu1 O204 C232 -68.1(15) 3_566
O204 Cu1 O204 C232 -76(6) 3_566
O203 Cu1 O204 C232 -160.1(15) 3_566
O203 Cu1 O204 C232 19.9(15) .
Cu1 O204 C232 C231 -12(4) .
Cu1 O204 C232 C234 168.3(10) .
C230 C231 C232 O204 -6(5) .
C230 C231 C232 C234 173(2) .
O204 C232 C234 F30 -83(3) .
C231 C232 C234 F30 97(3) .
O204 C232 C234 F32 69(3) .
C231 C232 C234 F32 -111(3) .
O204 C232 C234 F31 170.2(16) .
C231 C232 C234 F31 -10(3) .
